data_7013513
loop_
_publ_author_name
'Miras, Haralampos N.'
'Derek Woollins, J.'
'Slawin, Alexandra M.'
'Raptis, Raphael'
'Baran, Peter'
'Kabanos, Themistoklis A.'

_publ_section_title
;
 A novel polyoxo(thio)molybdenum(V) sulfite compound: Synthesis and
 crystal structure of
 {[Mo2V(&#xFFFD;-S)2O2]6(&#xFFFD;3-SO3)4(&#xFFFD;-SO3)12}20? anion
;
_journal_issue 19
_journal_name_full 'Dalton Transactions'
_journal_page_first 3668
_journal_paper_doi 10.1039/b309473c
_journal_year 2003
_chemical_formula_moiety '[N H4]14.K6.[Mo12 O60 S28].[H2 O]2.5.[C H4 O]2'
_chemical_formula_sum 'C2 H69 K6 Mo12 N14 O64.5 S28'
_chemical_formula_weight 3605.27
_chemical_name_systematic
;
?
;
_space_group_IT_number 62
_symmetry_cell_setting orthorhombic
_symmetry_space_group_name_Hall '-P 2ac 2n'
_symmetry_space_group_name_H-M 'P n m a'
_atom_sites_solution_hydrogens geom
_atom_sites_solution_primary direct
_atom_sites_solution_secondary difmap
_audit_creation_method SHELXL-97
_cell_angle_alpha 90.00
_cell_angle_beta 90.00
_cell_angle_gamma 90.00
_cell_formula_units_Z 4
_cell_length_a 30.260(4)
_cell_length_b 23.199(3)
_cell_length_c 16.6631(19)
_cell_measurement_reflns_used 142
_cell_measurement_temperature 125(2)
_cell_measurement_theta_max 168
_cell_measurement_theta_min 12
_cell_volume 11698(3)
_computing_cell_refinement 'Bruker SMART'
_computing_data_collection 'Bruker SMART'
_computing_data_reduction 'Bruker SHELXTL'
_computing_molecular_graphics 'Bruker SHELXTL'
_computing_publication_material 'Bruker SHELXTL'
_computing_structure_refinement 'SHELXL-97 (Sheldrick, 1997)'
_computing_structure_solution 'SHELXS-97 (Sheldrick, 1990)'
_diffrn_ambient_temperature 125(2)
_diffrn_detector_area_resol_mean 0.9
_diffrn_measured_fraction_theta_full 0.985
_diffrn_measured_fraction_theta_max 0.985
_diffrn_measurement_device_type 'CCD area detector'
_diffrn_measurement_method 'phi and omega scans'
_diffrn_radiation_monochromator graphite
_diffrn_radiation_source 'fine-focus sealed tube'
_diffrn_radiation_type MoK\a
_diffrn_radiation_wavelength 0.71073
_diffrn_reflns_av_R_equivalents 0.1445
_diffrn_reflns_av_sigmaI/netI 0.1432
_diffrn_reflns_limit_h_max 33
_diffrn_reflns_limit_h_min -33
_diffrn_reflns_limit_k_max 25
_diffrn_reflns_limit_k_min -25
_diffrn_reflns_limit_l_max 14
_diffrn_reflns_limit_l_min -18
_diffrn_reflns_number 49929
_diffrn_reflns_theta_full 23.35
_diffrn_reflns_theta_max 23.35
_diffrn_reflns_theta_min 1.40
_exptl_absorpt_coefficient_mu 2.039
_exptl_absorpt_correction_T_max 1.00000
_exptl_absorpt_correction_T_min 0.779237
_exptl_absorpt_correction_type multi-scan
_exptl_crystal_colour red
_exptl_crystal_density_diffrn 2.047
_exptl_crystal_density_method 'not measured'
_exptl_crystal_description block
_exptl_crystal_F_000 7044
_exptl_crystal_size_max .1
_exptl_crystal_size_mid .1
_exptl_crystal_size_min .05
_refine_diff_density_max 2.032
_refine_diff_density_min -0.891
_refine_diff_density_rms 0.210
_refine_ls_extinction_coef 0.00031(4)
_refine_ls_extinction_expression Fc^*^=kFc[1+0.001xFc^2^\l^3^/sin(2\q)]^-1/4^
_refine_ls_extinction_method SHELXL
_refine_ls_goodness_of_fit_ref 0.916
_refine_ls_hydrogen_treatment mixed
_refine_ls_matrix_type full
_refine_ls_number_parameters 606
_refine_ls_number_reflns 8619
_refine_ls_number_restraints 0
_refine_ls_restrained_S_all 0.916
_refine_ls_R_factor_all 0.1263
_refine_ls_R_factor_gt 0.0607
_refine_ls_shift/su_max 0.051
_refine_ls_shift/su_mean 0.002
_refine_ls_structure_factor_coef Fsqd
_refine_ls_weighting_details 'calc w=1/[\s^2^(Fo^2^)+(0.0954P)^2^+0.0000P] where P=(Fo^2^+2Fc^2^)/3'
_refine_ls_weighting_scheme calc
_refine_ls_wR_factor_gt 0.1566
_refine_ls_wR_factor_ref 0.1769
_reflns_number_gt 4649
_reflns_number_total 8619
_reflns_threshold_expression >2sigma(I)
_cod_data_source_file b309473c.txt
_cod_data_source_block 1
_cod_depositor_comments
;
The following automatic conversions were performed:
'_symmetry_cell_setting' value 'Orthorhombic' changed to 'orthorhombic'
according to '/home/saulius/struct/CIF-dictionaries/cif_core.dic'
dictionary named 'cif_core.dic' version 2.4.1 from
2010-06-29.

'_exptl_absorpt_correction_type' value 'MULTI-SCAN' changed
to 'multi-scan' according to
'/home/saulius/struct/CIF-dictionaries/cif_core.dic' dictionary named
'cif_core.dic' version 2.4.1 from 2010-06-29.

Automatic conversion script
Id: cif_fix_enum 1527 2010-12-29 10:47:43Z saulius 
;
_cod_original_cell_volume 11697(2)
_cod_original_sg_symbol_H-M Pnma
_cod_original_formula_sum 'C2 H69 K6 Mo12 N14 O64.50 S28'
_cod_database_code 7013513

loop_
_symmetry_equiv_pos_as_xyz
'x, y, z'
'-x+1/2, -y, z+1/2'
'-x, y+1/2, -z'
'x+1/2, -y+1/2, -z+1/2'
'-x, -y, -z'
'x-1/2, y, -z-1/2'
'x, -y-1/2, z'
'-x-1/2, y-1/2, z-1/2'

loop_
_atom_site_label
_atom_site_type_symbol
_atom_site_fract_x
_atom_site_fract_y
_atom_site_fract_z
_atom_site_U_iso_or_equiv
_atom_site_adp_type
_atom_site_occupancy
_atom_site_symmetry_multiplicity
_atom_site_calc_flag
_atom_site_refinement_flags
_atom_site_disorder_assembly
_atom_site_disorder_group
Mo1 Mo 0.22619(4) 0.06530(5) 0.79292(8) 0.0258(4) Uani 1 1 d . . .
O1 O 0.1923(4) 0.0096(4) 0.7682(6) 0.037(3) Uani 1 1 d . . .
S1 S 0.17998(13) 0.14283(16) 0.7648(2) 0.0297(10) Uani 1 1 d . . .
S2 S 0.27542(14) 0.06375(16) 0.6847(2) 0.0298(10) Uani 1 1 d . . .
Mo2 Mo 0.21888(4) 0.12630(5) 0.64682(8) 0.0238(3) Uani 1 1 d . . .
O2 O 0.1842(3) 0.0800(4) 0.6010(6) 0.035(3) Uani 1 1 d . . .
Mo3 Mo 0.36734(6) 0.2500 0.51778(10) 0.0241(5) Uani 1 2 d S . .
O3 O 0.3880(5) 0.2500 0.4236(8) 0.037(4) Uani 1 2 d S . .
S3 S 0.40377(13) 0.17139(17) 0.5721(2) 0.0317(10) Uani 1 1 d . . .
Mo4 Mo 0.44886(6) 0.2500 0.60010(11) 0.0259(5) Uani 1 2 d S . .
O4 O 0.4822(4) 0.2500 0.5192(8) 0.038(4) Uani 1 2 d S . .
Mo5 Mo 0.46589(4) 0.12582(6) 0.89830(7) 0.0262(4) Uani 1 1 d . . .
O5 O 0.5060(3) 0.0791(4) 0.9276(6) 0.038(3) Uani 1 1 d . . .
S5 S 0.42997(13) 0.14219(17) 1.0194(2) 0.0299(10) Uani 1 1 d . . .
S6 S 0.41879(13) 0.06239(16) 0.8313(2) 0.0287(10) Uani 1 1 d . . .
Mo6 Mo 0.39237(4) 0.06510(6) 0.96228(7) 0.0254(4) Uani 1 1 d . . .
O6 O 0.4210(4) 0.0099(4) 1.0026(6) 0.038(3) Uani 1 1 d . . .
Mo7 Mo 0.24262(4) 0.18914(5) 1.09069(7) 0.0225(3) Uani 1 1 d . . .
O7 O 0.2162(3) 0.1802(4) 1.1796(5) 0.026(2) Uani 1 1 d . . .
S7 S 0.19339(19) 0.2500 1.0264(3) 0.0284(13) Uani 1 2 d S . .
S8 S 0.29964(18) 0.2500 1.1288(3) 0.0272(13) Uani 1 2 d S . .
S9 S 0.29209(12) 0.12468(14) 0.9323(2) 0.0190(8) Uani 1 1 d . . .
O9 O 0.2736(3) 0.1305(4) 0.8468(5) 0.024(2) Uani 1 1 d . . .
O10 O 0.3424(3) 0.1306(4) 0.9206(5) 0.023(2) Uani 1 1 d . . .
O11 O 0.2790(3) 0.1824(4) 0.9713(5) 0.019(2) Uani 1 1 d . . .
S10 S 0.27617(16) 0.2500 0.6317(3) 0.0179(12) Uani 1 2 d S . .
O12 O 0.2648(3) 0.1978(4) 0.6846(5) 0.023(2) Uani 1 1 d . . .
O13 O 0.3270(4) 0.2500 0.6314(7) 0.023(3) Uani 1 2 d S . .
S11 S 0.44279(17) 0.2500 0.8020(3) 0.0234(12) Uani 1 2 d S . .
O14 O 0.4157(4) 0.2500 0.7228(8) 0.032(4) Uani 1 2 d S . .
O15 O 0.4242(3) 0.1980(4) 0.8480(5) 0.020(2) Uani 1 1 d . . .
S12 S 0.18178(13) 0.12109(16) 0.9559(2) 0.0307(10) Uani 1 1 d . . .
O16 O 0.2017(3) 0.0681(4) 0.9125(5) 0.030(3) Uani 1 1 d . . .
O17 O 0.2064(3) 0.1179(4) 1.0377(5) 0.025(2) Uani 1 1 d . . .
O18 O 0.1361(4) 0.1015(6) 0.9764(7) 0.063(4) Uani 1 1 d . . .
S13 S 0.32180(14) 0.00383(16) 0.8364(2) 0.0316(10) Uani 1 1 d . . .
O19 O 0.2715(3) 0.0076(4) 0.8522(6) 0.036(3) Uani 1 1 d . . .
O20 O 0.3405(3) 0.0090(4) 0.9240(5) 0.029(3) Uani 1 1 d . . .
O21 O 0.3270(4) -0.0588(4) 0.8145(6) 0.055(4) Uani 1 1 d . . .
S14 S 0.16479(18) 0.2500 0.6428(3) 0.0271(13) Uani 1 2 d S . .
O22 O 0.1856(3) 0.1989(4) 0.5950(5) 0.025(2) Uani 1 1 d . . .
O23 O 0.1180(4) 0.2500 0.6168(9) 0.045(4) Uani 1 2 d S . .
S15 S 0.30492(13) 0.13268(16) 0.5222(2) 0.0294(10) Uani 1 1 d . . .
O24 O 0.2538(3) 0.1394(4) 0.5375(5) 0.032(3) Uani 1 1 d . . .
O25 O 0.3153(3) 0.1929(4) 0.4832(5) 0.031(3) Uani 1 1 d . . .
O26 O 0.3084(4) 0.0904(5) 0.4562(7) 0.055(3) Uani 1 1 d . . .
S16 S 0.47788(13) 0.13333(18) 0.7009(2) 0.0348(11) Uani 1 1 d . . .
O27 O 0.4914(3) 0.1930(5) 0.6642(6) 0.035(3) Uani 1 1 d . . .
O28 O 0.4991(3) 0.1397(4) 0.7862(5) 0.028(2) Uani 1 1 d . . .
O29 O 0.5063(4) 0.0878(6) 0.6583(7) 0.069(4) Uani 1 1 d . . .
S17 S 0.4961(2) 0.2500 0.9801(3) 0.0338(15) Uani 1 2 d S . .
O30 O 0.5076(3) 0.1979(4) 0.9240(6) 0.032(3) Uani 1 1 d . . .
O31 O 0.5333(6) 0.2500 1.0412(9) 0.053(5) Uani 1 2 d S . .
S18 S 0.33741(13) 0.12183(16) 1.1141(2) 0.0263(9) Uani 1 1 d . . .
O32 O 0.3485(3) 0.0665(4) 1.0643(5) 0.027(2) Uani 1 1 d . . .
O33 O 0.2862(3) 0.1182(4) 1.1152(5) 0.025(2) Uani 1 1 d . . .
O34 O 0.3511(3) 0.1075(4) 1.1976(6) 0.034(3) Uani 1 1 d . . .
K1 K 0.23013(18) 0.2500 0.4612(3) 0.0393(14) Uani 1 2 d S . .
K2 K 0.3510(3) 0.1567(3) 0.7453(5) 0.053(2) Uani 0.50 1 d P . .
K3 K 0.3864(3) -0.0086(4) 1.1755(5) 0.066(3) Uani 0.50 1 d P . .
K4 K 0.2615(2) 0.0113(3) 1.0271(4) 0.0316(17) Uani 0.50 1 d P . .
K5 K 0.0466(3) 0.2500 0.7188(5) 0.103(3) Uani 1 2 d S . .
K6 K 0.2396(4) 0.2500 0.8428(6) 0.043(3) Uani 0.50 2 d SP . .
K7 K 0.3636(4) 0.2500 0.9689(7) 0.056(3) Uani 0.50 2 d SP . .
N41 N 0.2697(4) 0.1059(5) 0.3019(7) 0.037(3) Uani 1 1 d . . .
N42 N 0.4964(6) -0.0441(6) 0.8921(9) 0.075(6) Uani 1 1 d . . .
N43 N 0.3600(7) -0.0804(9) 0.6632(11) 0.088(7) Uani 0.90 1 d P . .
N44 N 0.3803(7) 0.0213(8) 0.4543(16) 0.113(9) Uani 0.90 1 d P . .
N45 N 0.0966(7) 0.1417(9) 0.5482(12) 0.073(6) Uiso 0.80 1 d P . .
N46 N 0.0671(8) 0.1744(10) 0.9540(15) 0.104(8) Uiso 0.80 1 d P . .
N47 N 0.4169(9) -0.0960(11) 0.8862(15) 0.062(8) Uiso 0.60 1 d P . .
N48 N 0.4492(9) 0.1496(11) 0.3887(16) 0.044(7) Uiso 0.50 1 d P . .
N49 N 0.4151(12) 0.0105(15) 0.611(2) 0.084(11) Uiso 0.50 1 d P . .
O51 O 0.4154(8) -0.1145(10) 1.1749(14) 0.061(7) Uiso 0.50 1 d P . .
O52 O 0.2673(9) 0.2500 0.3162(15) 0.122(9) Uiso 1 2 d S . .
O53 O 0.1334(16) 0.2500 1.225(3) 0.112(16) Uiso 0.50 2 d SP . .
O61 O 0.3114(5) -0.1470(7) 0.9160(9) 0.014(4) Uiso 0.50 1 d P . .
C61 C 0.3545(11) -0.1184(14) 0.956(2) 0.047(9) Uiso 0.50 1 d P . .
O62 O 0.5608(10) 0.0030(13) 0.6897(18) 0.090(9) Uiso 0.50 1 d P . .
C62 C 0.5281(8) -0.0102(9) 0.7570(13) 0.003(5) Uiso 0.50 1 d P . .

loop_
_atom_site_aniso_label
_atom_site_aniso_U_11
_atom_site_aniso_U_22
_atom_site_aniso_U_33
_atom_site_aniso_U_23
_atom_site_aniso_U_13
_atom_site_aniso_U_12
Mo1 0.0303(8) 0.0174(7) 0.0297(8) -0.0023(6) -0.0037(6) -0.0032(6)
O1 0.056(8) 0.019(5) 0.036(7) 0.000(5) -0.001(6) -0.014(5)
S1 0.027(2) 0.027(2) 0.035(2) 0.0039(19) -0.0006(18) -0.0050(18)
S2 0.036(3) 0.027(2) 0.027(2) -0.0052(18) -0.0065(18) -0.0005(19)
Mo2 0.0249(8) 0.0213(7) 0.0251(7) -0.0048(6) -0.0056(6) -0.0017(6)
O2 0.048(7) 0.024(6) 0.035(6) -0.010(5) -0.011(5) -0.008(5)
Mo3 0.0232(11) 0.0346(11) 0.0146(10) 0.000 0.0003(8) 0.000
O3 0.041(10) 0.053(10) 0.016(8) 0.000 0.000(7) 0.000
S3 0.027(2) 0.042(3) 0.026(2) -0.0015(19) -0.0010(18) 0.005(2)
Mo4 0.0187(11) 0.0428(12) 0.0162(10) 0.000 0.0020(8) 0.000
O4 0.019(9) 0.068(11) 0.026(9) 0.000 -0.007(7) 0.000
Mo5 0.0211(8) 0.0362(8) 0.0212(7) 0.0016(6) -0.0015(6) 0.0103(7)
O5 0.034(7) 0.038(7) 0.043(7) 0.003(5) 0.002(5) 0.011(5)
S5 0.029(2) 0.038(2) 0.023(2) 0.0023(18) -0.0014(17) 0.0110(19)
S6 0.031(2) 0.030(2) 0.025(2) -0.0001(18) 0.0005(18) 0.0062(19)
Mo6 0.0275(8) 0.0274(8) 0.0212(7) 0.0030(6) 0.0012(6) 0.0113(6)
O6 0.047(7) 0.031(6) 0.037(7) 0.008(5) 0.000(5) 0.014(5)
Mo7 0.0225(8) 0.0241(7) 0.0208(7) 0.0008(6) 0.0054(6) -0.0009(6)
O7 0.020(6) 0.030(6) 0.027(6) 0.010(5) 0.008(5) -0.002(5)
S7 0.033(4) 0.024(3) 0.028(3) 0.000 0.002(3) 0.000
S8 0.029(3) 0.029(3) 0.023(3) 0.000 0.005(2) 0.000
S9 0.023(2) 0.0137(18) 0.020(2) 0.0000(16) 0.0027(15) 0.0007(16)
O9 0.040(7) 0.016(5) 0.016(5) 0.004(4) -0.006(5) -0.008(5)
O10 0.023(6) 0.018(5) 0.029(6) 0.007(4) 0.007(4) 0.013(4)
O11 0.021(5) 0.016(5) 0.022(5) -0.002(4) 0.007(4) -0.001(4)
S10 0.017(3) 0.022(3) 0.014(3) 0.000 -0.004(2) 0.000
O12 0.026(6) 0.023(5) 0.020(5) 0.001(4) -0.004(4) -0.007(5)
O13 0.025(9) 0.025(8) 0.020(8) 0.000 -0.004(6) 0.000
S11 0.018(3) 0.034(3) 0.018(3) 0.000 -0.002(2) 0.000
O14 0.018(8) 0.053(10) 0.026(9) 0.000 0.001(7) 0.000
O15 0.015(5) 0.020(5) 0.026(6) -0.002(4) 0.002(4) -0.003(4)
S12 0.025(2) 0.031(2) 0.036(2) -0.003(2) -0.0009(19) -0.0024(19)
O16 0.037(7) 0.020(5) 0.033(6) -0.005(5) 0.012(5) -0.009(5)
O17 0.029(6) 0.027(6) 0.020(6) 0.000(5) 0.005(4) -0.005(5)
O18 0.027(7) 0.088(10) 0.074(9) -0.021(8) 0.013(6) -0.008(7)
S13 0.044(3) 0.021(2) 0.029(2) 0.0043(18) -0.0029(19) 0.0074(19)
O19 0.044(8) 0.026(6) 0.036(6) 0.013(5) -0.004(5) -0.012(5)
O20 0.044(7) 0.018(5) 0.025(6) -0.005(4) -0.005(5) 0.011(5)
O21 0.110(11) 0.025(6) 0.029(7) -0.008(5) 0.009(7) 0.025(7)
S14 0.027(3) 0.026(3) 0.028(3) 0.000 -0.008(3) 0.000
O22 0.020(6) 0.030(6) 0.026(6) -0.005(5) -0.006(5) 0.002(5)
O23 0.008(9) 0.068(12) 0.060(11) 0.000 0.002(7) 0.000
S15 0.030(2) 0.031(2) 0.027(2) -0.0104(19) -0.0026(18) 0.0016(19)
O24 0.034(7) 0.037(6) 0.025(6) -0.007(5) -0.007(5) 0.002(5)
O25 0.037(7) 0.037(6) 0.020(6) -0.003(5) -0.006(5) 0.004(5)
O26 0.054(8) 0.043(7) 0.067(9) -0.041(7) 0.014(7) -0.006(6)
S16 0.035(3) 0.044(3) 0.025(2) -0.003(2) -0.0010(18) 0.014(2)
O27 0.010(6) 0.060(7) 0.034(6) 0.007(6) 0.005(5) 0.001(5)
O28 0.025(6) 0.039(6) 0.020(6) -0.006(5) 0.002(5) 0.004(5)
O29 0.082(10) 0.091(10) 0.035(7) -0.020(7) -0.008(7) 0.065(8)
S17 0.040(4) 0.042(4) 0.019(3) 0.000 -0.001(3) 0.000
O30 0.015(6) 0.043(7) 0.038(7) -0.012(5) -0.001(5) -0.005(5)
O31 0.092(14) 0.032(9) 0.036(10) 0.000 -0.041(10) 0.000
S18 0.034(3) 0.022(2) 0.023(2) 0.0057(17) 0.0058(17) 0.0034(19)
O32 0.036(7) 0.023(5) 0.024(6) 0.005(5) 0.004(5) 0.002(5)
O33 0.028(6) 0.021(5) 0.026(6) 0.013(4) 0.001(4) -0.003(5)
O34 0.039(7) 0.040(7) 0.023(6) -0.001(5) -0.005(5) 0.002(5)
K1 0.055(4) 0.044(3) 0.019(3) 0.000 -0.004(2) 0.000
K2 0.051(6) 0.057(5) 0.051(5) 0.001(4) -0.003(4) 0.006(4)
K3 0.032(5) 0.110(8) 0.055(6) 0.038(5) -0.004(4) -0.005(5)
K4 0.044(5) 0.018(3) 0.032(4) 0.009(3) 0.003(3) 0.000(3)
K5 0.077(6) 0.160(8) 0.073(5) 0.000 0.015(4) 0.000
K6 0.046(7) 0.038(6) 0.043(7) 0.000 -0.004(5) 0.000
K7 0.058(8) 0.057(8) 0.052(8) 0.000 0.007(6) 0.000
N41 0.055(10) 0.024(7) 0.031(8) 0.010(6) 0.017(7) -0.001(7)
N42 0.106(14) 0.049(10) 0.069(11) -0.033(9) -0.054(10) 0.053(10)
N43 0.093(17) 0.117(17) 0.053(12) -0.025(12) 0.046(11) -0.027(13)
N44 0.067(15) 0.054(13) 0.22(3) -0.033(15) -0.047(16) 0.026(11)

loop_
_atom_type_symbol
_atom_type_description
_atom_type_scat_dispersion_real
_atom_type_scat_dispersion_imag
_atom_type_scat_source
N N 0.0061 0.0033 'International Tables Vol C Tables 4.2.6.8 and 6.1.1.4'
H H 0.0000 0.0000 'International Tables Vol C Tables 4.2.6.8 and 6.1.1.4'
O O 0.0106 0.0060 'International Tables Vol C Tables 4.2.6.8 and 6.1.1.4'
S S 0.1246 0.1234 'International Tables Vol C Tables 4.2.6.8 and 6.1.1.4'
Mo Mo -1.6832 0.6857 'International Tables Vol C Tables 4.2.6.8 and 6.1.1.4'
K K 0.2009 0.2494 'International Tables Vol C Tables 4.2.6.8 and 6.1.1.4'
C C 0.0033 0.0016 'International Tables Vol C Tables 4.2.6.8 and 6.1.1.4'

loop_
_geom_angle_atom_site_label_1
_geom_angle_atom_site_label_2
_geom_angle_atom_site_label_3
_geom_angle
_geom_angle_site_symmetry_1
_geom_angle_site_symmetry_3
_geom_angle_publ_flag
O1 Mo1 O16 92.3(4) . . ?
O1 Mo1 O19 91.3(4) . . ?
O16 Mo1 O19 79.1(4) . . ?
O1 Mo1 O9 169.5(4) . . ?
O16 Mo1 O9 80.2(3) . . ?
O19 Mo1 O9 80.2(3) . . ?
O1 Mo1 S1 100.2(4) . . ?
O16 Mo1 S1 87.5(3) . . ?
O19 Mo1 S1 162.7(3) . . ?
O9 Mo1 S1 86.9(2) . . ?
O1 Mo1 S2 100.7(4) . . ?
O16 Mo1 S2 160.9(3) . . ?
O19 Mo1 S2 86.5(3) . . ?
O9 Mo1 S2 85.0(2) . . ?
S1 Mo1 S2 103.84(14) . . ?
O1 Mo1 Mo2 97.2(3) . . ?
O16 Mo1 Mo2 139.9(3) . . ?
O19 Mo1 Mo2 139.1(3) . . ?
O9 Mo1 Mo2 93.3(2) . . ?
S1 Mo1 Mo2 52.54(10) . . ?
S2 Mo1 Mo2 52.63(10) . . ?
Mo1 O1 K3 130.1(5) . 2_554 ?
Mo2 S1 Mo1 74.83(13) . . ?
Mo2 S1 K6 100.3(2) . . ?
Mo1 S1 K6 99.93(19) . . ?
Mo2 S2 Mo1 74.44(13) . . ?
Mo2 S2 K2 100.63(18) . . ?
Mo1 S2 K2 101.25(19) . . ?
Mo2 S2 K4 82.34(16) . 2_554 ?
Mo1 S2 K4 113.65(19) . 2_554 ?
K2 S2 K4 144.3(2) . 2_554 ?
O2 Mo2 O24 90.8(4) . . ?
O2 Mo2 O22 91.5(4) . . ?
O24 Mo2 O22 77.1(4) . . ?
O2 Mo2 O12 168.6(4) . . ?
O24 Mo2 O12 80.1(3) . . ?
O22 Mo2 O12 79.9(3) . . ?
O2 Mo2 S1 99.9(4) . . ?
O24 Mo2 S1 162.2(3) . . ?
O22 Mo2 S1 88.5(3) . . ?
O12 Mo2 S1 87.4(2) . . ?
O2 Mo2 S2 100.5(4) . . ?
O24 Mo2 S2 87.5(3) . . ?
O22 Mo2 S2 160.6(3) . . ?
O12 Mo2 S2 86.0(3) . . ?
S1 Mo2 S2 104.22(14) . . ?
O2 Mo2 Mo1 96.9(3) . . ?
O24 Mo2 Mo1 140.4(3) . . ?
O22 Mo2 Mo1 141.0(2) . . ?
O12 Mo2 Mo1 94.5(2) . . ?
S1 Mo2 Mo1 52.63(10) . . ?
S2 Mo2 Mo1 52.93(10) . . ?
O2 Mo2 K4 47.6(4) . 2_554 ?
O24 Mo2 K4 66.1(3) . 2_554 ?
O22 Mo2 K4 121.4(3) . 2_554 ?
O12 Mo2 K4 131.8(3) . 2_554 ?
S1 Mo2 K4 131.32(14) . 2_554 ?
S2 Mo2 K4 60.36(14) . 2_554 ?
Mo1 Mo2 K4 91.10(11) . 2_554 ?
Mo2 O2 K4 107.4(5) . 2_554 ?
Mo2 O2 K3 127.9(5) . 2_554 ?
K4 O2 K3 100.1(3) 2_554 2_554 ?
O3 Mo3 O25 91.2(5) . . ?
O3 Mo3 O25 91.2(5) . 7_565 ?
O25 Mo3 O25 76.7(5) . 7_565 ?
O3 Mo3 O13 168.8(6) . . ?
O25 Mo3 O13 80.1(4) . . ?
O25 Mo3 O13 80.1(4) 7_565 . ?
O3 Mo3 S3 100.8(3) . 7_565 ?
O25 Mo3 S3 160.9(3) . 7_565 ?
O25 Mo3 S3 88.1(3) 7_565 7_565 ?
O13 Mo3 S3 86.0(2) . 7_565 ?
O3 Mo3 S3 100.8(3) . . ?
O25 Mo3 S3 88.1(3) . . ?
O25 Mo3 S3 160.9(3) 7_565 . ?
O13 Mo3 S3 86.0(2) . . ?
S3 Mo3 S3 103.9(2) 7_565 . ?
O3 Mo3 Mo4 97.4(5) . . ?
O25 Mo3 Mo4 140.8(3) . . ?
O25 Mo3 Mo4 140.8(3) 7_565 . ?
O13 Mo3 Mo4 93.8(3) . . ?
S3 Mo3 Mo4 52.69(11) 7_565 . ?
S3 Mo3 Mo4 52.69(11) . . ?
Mo3 S3 Mo4 74.93(13) . . ?
Mo3 S3 K2 101.04(19) . . ?
Mo4 S3 K2 100.88(19) . . ?
O4 Mo4 O27 92.3(4) . 7_565 ?
O4 Mo4 O27 92.3(4) . . ?
O27 Mo4 O27 76.7(6) 7_565 . ?
O4 Mo4 O14 169.4(6) . . ?
O27 Mo4 O14 79.4(4) 7_565 . ?
O27 Mo4 O14 79.4(4) . . ?
O4 Mo4 S3 101.0(3) . . ?
O27 Mo4 S3 160.3(3) 7_565 . ?
O27 Mo4 S3 88.2(3) . . ?
O14 Mo4 S3 85.5(2) . . ?
O4 Mo4 S3 101.0(3) . 7_565 ?
O27 Mo4 S3 88.2(3) 7_565 7_565 ?
O27 Mo4 S3 160.3(3) . 7_565 ?
O14 Mo4 S3 85.5(2) . 7_565 ?
S3 Mo4 S3 103.3(2) . 7_565 ?
O4 Mo4 Mo3 97.7(5) . . ?
O27 Mo4 Mo3 140.4(3) 7_565 . ?
O27 Mo4 Mo3 140.4(3) . . ?
O14 Mo4 Mo3 92.9(3) . . ?
S3 Mo4 Mo3 52.38(10) . . ?
S3 Mo4 Mo3 52.38(10) 7_565 . ?
O5 Mo5 O30 91.2(4) . . ?
O5 Mo5 O28 90.6(4) . . ?
O30 Mo5 O28 77.4(4) . . ?
O5 Mo5 O15 168.3(4) . . ?
O30 Mo5 O15 79.9(3) . . ?
O28 Mo5 O15 80.1(3) . . ?
O5 Mo5 S5 100.9(4) . . ?
O30 Mo5 S5 88.5(3) . . ?
O28 Mo5 S5 162.0(3) . . ?
O15 Mo5 S5 86.6(2) . . ?
O5 Mo5 S6 99.9(4) . . ?
O30 Mo5 S6 161.7(3) . . ?
O28 Mo5 S6 88.0(3) . . ?
O15 Mo5 S6 87.1(2) . . ?
S5 Mo5 S6 103.46(15) . . ?
O5 Mo5 Mo6 97.8(4) . . ?
O30 Mo5 Mo6 140.8(3) . . ?
O28 Mo5 Mo6 140.2(3) . . ?
O15 Mo5 Mo6 94.0(2) . . ?
S5 Mo5 Mo6 52.31(11) . . ?
S6 Mo5 Mo6 52.29(10) . . ?
Mo5 S5 Mo6 75.39(12) . . ?
Mo5 S5 K7 100.7(2) . . ?
Mo6 S5 K7 100.4(2) . . ?
Mo6 S6 Mo5 75.16(12) . . ?
Mo6 S6 K2 100.06(19) . . ?
Mo5 S6 K2 99.69(19) . . ?
O6 Mo6 O20 92.0(4) . . ?
O6 Mo6 O32 90.8(4) . . ?
O20 Mo6 O32 78.0(4) . . ?
O6 Mo6 O10 168.6(4) . . ?
O20 Mo6 O10 80.0(3) . . ?
O32 Mo6 O10 79.6(3) . . ?
O6 Mo6 S5 99.7(4) . . ?
O20 Mo6 S5 162.0(3) . . ?
O32 Mo6 S5 88.1(3) . . ?
O10 Mo6 S5 86.3(3) . . ?
O6 Mo6 S6 100.2(4) . . ?
O20 Mo6 S6 87.5(3) . . ?
O32 Mo6 S6 162.1(3) . . ?
O10 Mo6 S6 87.7(2) . . ?
S5 Mo6 S6 103.70(15) . . ?
O6 Mo6 Mo5 97.1(4) . . ?
O20 Mo6 Mo5 139.9(3) . . ?
O32 Mo6 Mo5 140.4(3) . . ?
O10 Mo6 Mo5 94.3(2) . . ?
S5 Mo6 Mo5 52.30(10) . . ?
S6 Mo6 Mo5 52.55(11) . . ?
O6 Mo6 K3 48.4(4) . . ?
O20 Mo6 K3 88.4(3) . . ?
O32 Mo6 K3 43.0(3) . . ?
O10 Mo6 K3 122.6(3) . . ?
S5 Mo6 K3 89.26(17) . . ?
S6 Mo6 K3 148.12(18) . . ?
Mo5 Mo6 K3 126.06(13) . . ?
Mo6 O6 K3 107.5(5) . . ?
O7 Mo7 O33 91.7(4) . . ?
O7 Mo7 O17 91.4(4) . . ?
O33 Mo7 O17 78.7(3) . . ?
O7 Mo7 O11 169.0(4) . . ?
O33 Mo7 O11 79.5(3) . . ?
O17 Mo7 O11 80.6(3) . . ?
O7 Mo7 S7 100.1(3) . . ?
O33 Mo7 S7 161.8(3) . . ?
O17 Mo7 S7 87.2(3) . . ?
O11 Mo7 S7 87.0(3) . . ?
O7 Mo7 S8 100.7(3) . . ?
O33 Mo7 S8 87.6(3) . . ?
O17 Mo7 S8 162.0(3) . . ?
O11 Mo7 S8 85.5(3) . . ?
S7 Mo7 S8 103.55(13) . . ?
O7 Mo7 Mo7 97.0(3) . 7_565 ?
O33 Mo7 Mo7 140.1(2) . 7_565 ?
O17 Mo7 Mo7 139.6(2) . 7_565 ?
O11 Mo7 Mo7 93.9(2) . 7_565 ?
S7 Mo7 Mo7 52.42(9) . 7_565 ?
S8 Mo7 Mo7 52.48(9) . 7_565 ?
Mo7 S7 Mo7 75.16(18) 7_565 . ?
Mo7 S7 K6 98.8(2) 7_565 . ?
Mo7 S7 K6 98.8(2) . . ?
Mo7 S8 Mo7 75.04(18) . 7_565 ?
Mo7 S8 K7 102.4(2) . . ?
Mo7 S8 K7 102.4(2) 7_565 . ?
O9 S9 O11 102.8(5) . . ?
O9 S9 O10 103.5(5) . . ?
O11 S9 O10 103.3(5) . . ?
O9 S9 K4 115.1(4) . . ?
O11 S9 K4 115.5(4) . . ?
O10 S9 K4 114.9(4) . . ?
O9 S9 K6 52.5(4) . . ?
O11 S9 K6 50.6(4) . . ?
O10 S9 K6 108.0(4) . . ?
K4 S9 K6 137.1(2) . . ?
O9 S9 K2 51.0(4) . . ?
O11 S9 K2 107.9(4) . . ?
O10 S9 K2 52.7(4) . . ?
K4 S9 K2 136.5(2) . . ?
K6 S9 K2 72.6(2) . . ?
O9 S9 K7 107.4(4) . . ?
O11 S9 K7 52.7(4) . . ?
O10 S9 K7 50.8(4) . . ?
K4 S9 K7 137.5(2) . . ?
K6 S9 K7 72.1(2) . . ?
K2 S9 K7 72.2(2) . . ?
S9 O9 Mo1 122.6(5) . . ?
S9 O9 K2 105.2(5) . . ?
Mo1 O9 K2 114.3(4) . . ?
S9 O9 K6 103.2(5) . . ?
Mo1 O9 K6 113.3(4) . . ?
K2 O9 K6 94.0(4) . . ?
S9 O10 Mo6 124.3(5) . . ?
S9 O10 K7 105.3(5) . . ?
Mo6 O10 K7 113.8(4) . . ?
S9 O10 K2 103.1(4) . . ?
Mo6 O10 K2 112.3(3) . . ?
K7 O10 K2 93.3(4) . . ?
S9 O11 Mo7 123.5(5) . . ?
S9 O11 K6 105.3(4) . . ?
Mo7 O11 K6 114.1(4) . . ?
S9 O11 K7 103.2(4) . . ?
Mo7 O11 K7 112.8(4) . . ?
K6 O11 K7 93.3(4) . . ?
O13 S10 O12 103.0(5) . 7_565 ?
O13 S10 O12 103.0(5) . . ?
O12 S10 O12 104.0(7) 7_565 . ?
O13 S10 K1 116.0(5) . . ?
O12 S10 K1 114.6(4) 7_565 . ?
O12 S10 K1 114.6(4) . . ?
O13 S10 K2 51.9(3) . 7_565 ?
O12 S10 K2 51.3(4) 7_565 7_565 ?
O12 S10 K2 107.9(4) . 7_565 ?
K1 S10 K2 137.46(16) . 7_565 ?
O13 S10 K2 51.9(3) . . ?
O12 S10 K2 107.9(4) 7_565 . ?
O12 S10 K2 51.3(4) . . ?
K1 S10 K2 137.46(16) . . ?
K2 S10 K2 72.5(3) 7_565 . ?
O13 S10 K6 107.6(5) . . ?
O12 S10 K6 52.1(4) 7_565 . ?
O12 S10 K6 52.1(4) . . ?
K1 S10 K6 136.4(2) . . ?
K2 S10 K6 72.0(2) 7_565 . ?
K2 S10 K6 72.0(2) . . ?
S10 O12 Mo2 123.8(5) . . ?
S10 O12 K2 104.7(5) . . ?
Mo2 O12 K2 113.8(4) . . ?
S10 O12 K6 104.1(4) . . ?
Mo2 O12 K6 112.7(4) . . ?
K2 O12 K6 93.1(4) . . ?
S10 O13 Mo3 123.0(7) . . ?
S10 O13 K2 104.1(5) . 7_565 ?
Mo3 O13 K2 113.8(4) . 7_565 ?
S10 O13 K2 104.1(5) . . ?
Mo3 O13 K2 113.8(4) . . ?
K2 O13 K2 93.6(5) 7_565 . ?
O15 S11 O15 103.6(7) 7_565 . ?
O15 S11 O14 103.3(5) 7_565 . ?
O15 S11 O14 103.3(5) . . ?
O15 S11 K5 114.8(4) 7_565 6_657 ?
O15 S11 K5 114.8(4) . 6_657 ?
O14 S11 K5 115.5(6) . 6_657 ?
O15 S11 K2 108.4(4) 7_565 . ?
O15 S11 K2 52.0(4) . . ?
O14 S11 K2 51.5(4) . . ?
K5 S11 K2 136.80(17) 6_657 . ?
O15 S11 K2 52.0(4) 7_565 7_565 ?
O15 S11 K2 108.4(4) . 7_565 ?
O14 S11 K2 51.5(4) . 7_565 ?
K5 S11 K2 136.80(17) 6_657 7_565 ?
K2 S11 K2 72.8(3) . 7_565 ?
O15 S11 K7 51.9(4) 7_565 . ?
O15 S11 K7 51.9(4) . . ?
O14 S11 K7 107.4(6) . . ?
K5 S11 K7 137.1(3) 6_657 . ?
K2 S11 K7 72.5(2) . . ?
K2 S11 K7 72.5(2) 7_565 . ?
S11 O14 Mo4 122.0(7) . . ?
S11 O14 K2 104.1(5) . . ?
Mo4 O14 K2 114.1(4) . . ?
S11 O14 K2 104.1(5) . 7_565 ?
Mo4 O14 K2 114.1(4) . 7_565 ?
K2 O14 K2 94.7(5) . 7_565 ?
S11 O15 Mo5 124.3(5) . . ?
S11 O15 K2 103.9(5) . . ?
Mo5 O15 K2 113.2(4) . . ?
S11 O15 K7 104.1(4) . . ?
Mo5 O15 K7 113.2(4) . . ?
K2 O15 K7 93.5(4) . . ?
O18 S12 O16 103.0(6) . . ?
O18 S12 O17 103.2(6) . . ?
O16 S12 O17 100.7(5) . . ?
O18 S12 K4 108.6(6) . . ?
O16 S12 K4 49.5(4) . . ?
O17 S12 K4 51.3(4) . . ?
S12 O16 Mo1 126.6(5) . . ?
S12 O16 K4 106.9(5) . . ?
Mo1 O16 K4 112.4(4) . . ?
S12 O17 Mo7 124.2(5) . . ?
S12 O17 K4 104.7(4) . . ?
Mo7 O17 K4 111.9(4) . . ?
O21 S13 O19 101.5(7) . . ?
O21 S13 O20 105.1(6) . . ?
O19 S13 O20 101.0(6) . . ?
O21 S13 K4 107.9(5) . . ?
O19 S13 K4 50.2(4) . . ?
O20 S13 K4 51.0(4) . . ?
S13 O19 Mo1 125.6(5) . . ?
S13 O19 K4 105.9(5) . . ?
Mo1 O19 K4 111.8(4) . . ?
S13 O20 Mo6 126.1(6) . . ?
S13 O20 K4 104.5(5) . . ?
Mo6 O20 K4 114.3(4) . . ?
O23 S14 O22 103.6(6) . . ?
O23 S14 O22 103.6(6) . 7_565 ?
O22 S14 O22 98.9(7) . 7_565 ?
O23 S14 K1 106.1(6) . . ?
O22 S14 K1 49.6(4) . . ?
O22 S14 K1 49.6(4) 7_565 . ?
O23 S14 K5 36.5(6) . . ?
O22 S14 K5 123.4(4) . . ?
O22 S14 K5 123.4(4) 7_565 . ?
K1 S14 K5 142.6(2) . . ?
S14 O22 Mo2 125.4(5) . . ?
S14 O22 K1 105.8(5) . . ?
Mo2 O22 K1 114.7(4) . . ?
S14 O23 K5 124.8(9) . . ?
O26 S15 O25 105.5(6) . . ?
O26 S15 O24 104.8(6) . . ?
O25 S15 O24 100.1(5) . . ?
O26 S15 K1 109.2(5) . . ?
O25 S15 K1 49.7(4) . . ?
O24 S15 K1 50.8(4) . . ?
S15 O24 Mo2 127.7(5) . . ?
S15 O24 K1 104.8(5) . . ?
Mo2 O24 K1 111.9(4) . . ?
S15 O25 Mo3 125.9(5) . . ?
S15 O25 K1 106.1(5) . . ?
Mo3 O25 K1 113.7(4) . . ?
S15 O26 K4 99.2(5) . 2_554 ?
O29 S16 O28 104.7(6) . . ?
O29 S16 O27 106.4(7) . . ?
O28 S16 O27 99.4(6) . . ?
O29 S16 K5 111.1(6) . 6_657 ?
O28 S16 K5 50.7(4) . 6_657 ?
O27 S16 K5 48.9(4) . 6_657 ?
S16 O27 Mo4 125.9(5) . . ?
S16 O27 K5 107.0(5) . 6_657 ?
Mo4 O27 K5 113.8(4) . 6_657 ?
S16 O28 Mo5 125.7(5) . . ?
S16 O28 K5 104.9(5) . 6_657 ?
Mo5 O28 K5 112.6(4) . 6_657 ?
O31 S17 O30 103.6(6) . . ?
O31 S17 O30 103.6(6) . 7_565 ?
O30 S17 O30 101.0(8) . 7_565 ?
O31 S17 K5 107.4(8) . 6_657 ?
O30 S17 K5 50.6(4) . 6_657 ?
O30 S17 K5 50.6(4) 7_565 6_657 ?
S17 O30 Mo5 126.4(6) . . ?
S17 O30 K5 104.9(5) . 6_657 ?
Mo5 O30 K5 113.5(4) . 6_657 ?
O34 S18 O33 104.8(5) . . ?
O34 S18 O32 104.6(5) . . ?
O33 S18 O32 100.1(5) . . ?
O34 S18 K3 54.5(4) . . ?
O33 S18 K3 111.7(4) . . ?
O32 S18 K3 50.2(4) . . ?
O34 S18 K4 112.4(4) . . ?
O33 S18 K4 49.6(4) . . ?
O32 S18 K4 50.5(4) . . ?
K3 S18 K4 77.41(19) . . ?
S18 O32 Mo6 124.3(5) . . ?
S18 O32 K3 104.3(5) . . ?
Mo6 O32 K3 105.2(4) . . ?
S18 O32 K4 105.8(5) . . ?
Mo6 O32 K4 111.8(4) . . ?
K3 O32 K4 103.4(4) . . ?
S18 O33 Mo7 124.6(5) . . ?
S18 O33 K4 106.9(5) . . ?
Mo7 O33 K4 113.0(4) . . ?
S18 O34 K3 101.0(5) . . ?
O52 K1 O61 86.9(4) . 2_554 ?
O52 K1 O61 86.9(4) . 8_665 ?
O61 K1 O61 117.0(7) 2_554 8_665 ?
O52 K1 O22 154.8(2) . 7_565 ?
O61 K1 O22 110.5(4) 2_554 7_565 ?
O61 K1 O22 69.2(4) 8_665 7_565 ?
O52 K1 O22 154.8(2) . . ?
O61 K1 O22 69.2(4) 2_554 . ?
O61 K1 O22 110.5(4) 8_665 . ?
O22 K1 O22 48.9(4) 7_565 . ?
O52 K1 O25 75.0(5) . 7_565 ?
O61 K1 O25 144.7(4) 2_554 7_565 ?
O61 K1 O25 92.4(4) 8_665 7_565 ?
O22 K1 O25 97.5(3) 7_565 7_565 ?
O22 K1 O25 120.4(3) . 7_565 ?
O52 K1 O25 75.0(5) . . ?
O61 K1 O25 92.4(4) 2_554 . ?
O61 K1 O25 144.7(4) 8_665 . ?
O22 K1 O25 120.4(3) 7_565 . ?
O22 K1 O25 97.5(3) . . ?
O25 K1 O25 53.9(4) 7_565 . ?
O52 K1 O24 106.8(3) . 7_565 ?
O61 K1 O24 164.9(4) 2_554 7_565 ?
O61 K1 O24 58.9(4) 8_665 7_565 ?
O22 K1 O24 54.5(3) 7_565 7_565 ?
O22 K1 O24 98.0(3) . 7_565 ?
O25 K1 O24 48.5(3) 7_565 7_565 ?
O25 K1 O24 97.2(3) . 7_565 ?
O52 K1 O24 106.8(3) . . ?
O61 K1 O24 58.9(4) 2_554 . ?
O61 K1 O24 164.9(4) 8_665 . ?
O22 K1 O24 98.0(3) 7_565 . ?
O22 K1 O24 54.5(3) . . ?
O25 K1 O24 97.2(3) 7_565 . ?
O25 K1 O24 48.5(3) . . ?
O24 K1 O24 120.7(4) 7_565 . ?
O52 K1 S10 128.9(6) . . ?
O61 K1 S10 116.0(3) 2_554 . ?
O61 K1 S10 116.0(3) 8_665 . ?
O22 K1 S10 60.6(2) 7_565 . ?
O22 K1 S10 60.6(2) . . ?
O25 K1 S10 59.9(2) 7_565 . ?
O25 K1 S10 59.9(2) . . ?
O24 K1 S10 60.41(19) 7_565 . ?
O24 K1 S10 60.41(19) . . ?
O52 K1 S14 171.8(6) . . ?
O61 K1 S14 88.8(3) 2_554 . ?
O61 K1 S14 88.8(3) 8_665 . ?
O22 K1 S14 24.55(18) 7_565 . ?
O22 K1 S14 24.55(18) . . ?
O25 K1 S14 112.2(2) 7_565 . ?
O25 K1 S14 112.2(2) . . ?
O24 K1 S14 76.8(2) 7_565 . ?
O24 K1 S14 76.8(2) . . ?
S10 K1 S14 59.29(15) . . ?
O52 K1 S15 89.5(4) . 7_565 ?
O61 K1 S15 168.5(4) 2_554 7_565 ?
O61 K1 S15 73.7(3) 8_665 7_565 ?
O22 K1 S15 76.6(2) 7_565 7_565 ?
O22 K1 S15 112.4(2) . 7_565 ?
O25 K1 S15 24.2(2) 7_565 7_565 ?
O25 K1 S15 76.0(2) . 7_565 ?
O24 K1 S15 24.4(2) 7_565 7_565 ?
O24 K1 S15 112.0(2) . 7_565 ?
S10 K1 S15 58.77(10) . 7_565 ?
S14 K1 S15 96.02(12) . 7_565 ?
O14 K2 O9 138.8(4) . . ?
O14 K2 O12 107.9(4) . . ?
O9 K2 O12 64.1(3) . . ?
O14 K2 O15 48.5(3) . . ?
O9 K2 O15 109.2(3) . . ?
O12 K2 O15 139.0(4) . . ?
O14 K2 O13 62.9(4) . . ?
O9 K2 O13 108.8(4) . . ?
O12 K2 O13 47.9(3) . . ?
O15 K2 O13 108.5(4) . . ?
O14 K2 O10 109.3(4) . . ?
O9 K2 O10 48.0(3) . . ?
O12 K2 O10 108.8(4) . . ?
O15 K2 O10 64.3(3) . . ?
O13 K2 O10 138.6(4) . . ?
O14 K2 S2 154.5(4) . . ?
O9 K2 S2 59.4(2) . . ?
O12 K2 S2 59.7(2) . . ?
O15 K2 S2 155.1(3) . . ?
O13 K2 S2 96.4(3) . . ?
O10 K2 S2 96.1(3) . . ?
O14 K2 S3 59.5(3) . . ?
O9 K2 S3 154.5(3) . . ?
O12 K2 S3 95.4(3) . . ?
O15 K2 S3 96.3(3) . . ?
O13 K2 S3 59.1(3) . . ?
O10 K2 S3 155.7(3) . . ?
S2 K2 S3 97.7(2) . . ?
O14 K2 S6 97.4(3) . . ?
O9 K2 S6 96.1(3) . . ?
O12 K2 S6 154.8(3) . . ?
O15 K2 S6 60.1(2) . . ?
O13 K2 S6 155.0(4) . . ?
O10 K2 S6 60.0(2) . . ?
S2 K2 S6 97.4(2) . . ?
S3 K2 S6 98.3(2) . . ?
O14 K2 S11 24.4(3) . . ?
O9 K2 S11 125.3(3) . . ?
O12 K2 S11 124.7(3) . . ?
O15 K2 S11 24.14(19) . . ?
O13 K2 S11 85.4(3) . . ?
O10 K2 S11 86.1(3) . . ?
S2 K2 S11 174.1(3) . . ?
S3 K2 S11 78.3(2) . . ?
S6 K2 S11 78.95(19) . . ?
O14 K2 S10 84.9(3) . . ?
O9 K2 S10 85.9(3) . . ?
O12 K2 S10 23.99(19) . . ?
O15 K2 S10 124.8(3) . . ?
O13 K2 S10 24.0(3) . . ?
O10 K2 S10 124.8(3) . . ?
S2 K2 S10 78.46(19) . . ?
S3 K2 S10 77.71(19) . . ?
S6 K2 S10 173.8(3) . . ?
S11 K2 S10 104.7(2) . . ?
O14 K2 S9 125.5(4) . . ?
O9 K2 S9 23.85(18) . . ?
O12 K2 S9 85.8(3) . . ?
O15 K2 S9 86.4(3) . . ?
O13 K2 S9 124.9(4) . . ?
O10 K2 S9 24.17(19) . . ?
S2 K2 S9 77.95(19) . . ?
S3 K2 S9 174.2(3) . . ?
S6 K2 S9 78.46(19) . . ?
S11 K2 S9 105.7(2) . . ?
S10 K2 S9 105.0(2) . . ?
O51 K3 O62 81.5(8) . 5_657 ?
O51 K3 O32 136.4(7) . . ?
O62 K3 O32 138.5(7) 5_657 . ?
O51 K3 O1 106.1(6) . 2 ?
O62 K3 O1 92.5(7) 5_657 2 ?
O32 K3 O1 91.3(4) . 2 ?
O51 K3 C62 80.8(7) . 5_657 ?
O62 K3 C62 31.5(7) 5_657 5_657 ?
O32 K3 C62 122.6(6) . 5_657 ?
O1 K3 C62 123.2(6) 2 5_657 ?
O51 K3 O34 172.7(7) . . ?
O62 K3 O34 93.8(7) 5_657 . ?
O32 K3 O34 50.1(3) . . ?
O1 K3 O34 68.5(3) 2 . ?
C62 K3 O34 98.1(6) 5_657 . ?
O51 K3 O2 73.5(6) . 2 ?
O62 K3 O2 141.4(7) 5_657 2 ?
O32 K3 O2 77.1(3) . 2 ?
O1 K3 O2 67.7(3) 2 2 ?
C62 K3 O2 154.2(6) 5_657 2 ?
O34 K3 O2 107.7(4) . 2 ?
O51 K3 O6 90.7(6) . . ?
O62 K3 O6 123.7(7) 5_657 . ?
O32 K3 O6 55.6(3) . . ?
O1 K3 O6 142.4(4) 2 . ?
C62 K3 O6 92.2(5) 5_657 . ?
O34 K3 O6 96.5(3) . . ?
O2 K3 O6 86.1(4) 2 . ?
O51 K3 S18 161.7(6) . . ?
O62 K3 S18 116.1(7) 5_657 . ?
O32 K3 S18 25.5(2) . . ?
O1 K3 S18 79.2(3) 2 . ?
C62 K3 S18 111.4(5) 5_657 . ?
O34 K3 S18 24.6(2) . . ?
O2 K3 S18 93.2(3) 2 . ?
O6 K3 S18 75.7(3) . . ?
O51 K3 Mo6 112.9(6) . . ?
O62 K3 Mo6 133.3(7) 5_657 . ?
O32 K3 Mo6 31.8(2) . . ?
O1 K3 Mo6 122.2(3) 2 . ?
C62 K3 Mo6 104.3(5) 5_657 . ?
O34 K3 Mo6 74.4(3) . . ?
O2 K3 Mo6 84.2(3) 2 . ?
O6 K3 Mo6 24.04(19) . . ?
S18 K3 Mo6 52.09(13) . . ?
O51 K3 K4 111.9(6) . . ?
O62 K3 K4 157.0(7) 5_657 . ?
O32 K3 K4 39.9(2) . . ?
O1 K3 K4 66.4(3) 2 . ?
C62 K3 K4 162.5(5) 5_657 . ?
O34 K3 K4 70.8(3) . . ?
O2 K3 K4 39.8(2) 2 . ?
O6 K3 K4 76.2(3) . . ?
S18 K3 K4 53.42(15) . . ?
Mo6 K3 K4 60.27(14) . . ?
O19 K4 O16 55.4(3) . . ?
O19 K4 O20 48.3(3) . . ?
O16 K4 O20 97.4(3) . . ?
O19 K4 O2 109.6(3) . 2 ?
O16 K4 O2 159.2(4) . 2 ?
O20 K4 O2 77.2(3) . 2 ?
O19 K4 O33 119.3(3) . . ?
O16 K4 O33 95.9(3) . . ?
O20 K4 O33 95.7(3) . . ?
O2 K4 O33 104.6(3) 2 . ?
O19 K4 O17 98.1(3) . . ?
O16 K4 O17 47.5(3) . . ?
O20 K4 O17 120.2(3) . . ?
O2 K4 O17 151.7(4) 2 . ?
O33 K4 O17 54.7(3) . . ?
O19 K4 O32 97.3(3) . . ?
O16 K4 O32 119.0(3) . . ?
O20 K4 O32 54.1(3) . . ?
O2 K4 O32 74.3(3) 2 . ?
O33 K4 O32 47.2(3) . . ?
O17 K4 O32 97.2(3) . . ?
O19 K4 S9 60.3(2) . . ?
O16 K4 S9 59.4(2) . . ?
O20 K4 S9 59.5(2) . . ?
O2 K4 S9 129.3(3) 2 . ?
O33 K4 S9 59.1(2) . . ?
O17 K4 S9 60.7(2) . . ?
O32 K4 S9 59.8(2) . . ?
O19 K4 S2 143.2(3) . 2 ?
O16 K4 S2 122.5(3) . 2 ?
O20 K4 S2 136.0(3) . 2 ?
O2 K4 S2 59.0(2) 2 2 ?
O33 K4 S2 97.5(3) . 2 ?
O17 K4 S2 101.5(3) . 2 ?
O32 K4 S2 110.7(3) . 2 ?
S9 K4 S2 155.7(2) . 2 ?
O19 K4 O26 72.4(3) . 2 ?
O16 K4 O26 72.6(3) . 2 ?
O20 K4 O26 106.9(3) . 2 ?
O2 K4 O26 89.6(3) 2 2 ?
O33 K4 O26 155.6(4) . 2 ?
O17 K4 O26 104.5(3) . 2 ?
O32 K4 O26 157.0(4) . 2 ?
S9 K4 O26 125.6(3) . 2 ?
S2 K4 O26 72.7(2) 2 2 ?
O19 K4 S13 23.9(2) . . ?
O16 K4 S13 76.4(2) . . ?
O20 K4 S13 24.47(19) . . ?
O2 K4 S13 92.9(3) 2 . ?
O33 K4 S13 110.0(3) . . ?
O17 K4 S13 111.6(2) . . ?
O32 K4 S13 76.2(2) . . ?
S9 K4 S13 57.86(13) . . ?
S2 K4 S13 145.3(2) 2 . ?
O26 K4 S13 88.6(3) 2 . ?
O19 K4 S12 76.7(2) . . ?
O16 K4 S12 23.59(19) . . ?
O20 K4 S12 110.8(3) . . ?
O2 K4 S12 172.1(3) 2 . ?
O33 K4 S12 75.5(2) . . ?
O17 K4 S12 23.97(18) . . ?
O32 K4 S12 110.2(2) . . ?
S9 K4 S12 57.72(13) . . ?
S2 K4 S12 113.1(2) 2 . ?
O26 K4 S12 87.8(2) 2 . ?
S13 K4 S12 94.53(17) . . ?
O23 K5 O27 150.7(3) . 6_557 ?
O23 K5 O27 150.7(3) . 4_456 ?
O27 K5 O27 54.5(4) 6_557 4_456 ?
O23 K5 O30 79.3(4) . 6_557 ?
O27 K5 O30 97.3(3) 6_557 6_557 ?
O27 K5 O30 120.4(4) 4_456 6_557 ?
O23 K5 O30 79.3(4) . 4_456 ?
O27 K5 O30 120.4(4) 6_557 4_456 ?
O27 K5 O30 97.3(3) 4_456 4_456 ?
O30 K5 O30 48.9(4) 6_557 4_456 ?
O23 K5 O28 111.5(3) . 6_557 ?
O27 K5 O28 48.5(3) 6_557 6_557 ?
O27 K5 O28 97.8(3) 4_456 6_557 ?
O30 K5 O28 54.4(3) 6_557 6_557 ?
O30 K5 O28 98.1(3) 4_456 6_557 ?
O23 K5 O28 111.5(3) . 4_456 ?
O27 K5 O28 97.8(3) 6_557 4_456 ?
O27 K5 O28 48.5(3) 4_456 4_456 ?
O30 K5 O28 98.1(3) 6_557 4_456 ?
O30 K5 O28 54.4(3) 4_456 4_456 ?
O28 K5 O28 121.4(4) 6_557 4_456 ?
O23 K5 S11 135.5(4) . 6_557 ?
O27 K5 S11 59.9(2) 6_557 6_557 ?
O27 K5 S11 59.9(2) 4_456 6_557 ?
O30 K5 S11 60.6(2) 6_557 6_557 ?
O30 K5 S11 60.6(2) 4_456 6_557 ?
O28 K5 S11 60.7(2) 6_557 6_557 ?
O28 K5 S11 60.7(2) 4_456 6_557 ?
O23 K5 S17 76.6(4) . 6_557 ?
O27 K5 S17 111.8(3) 6_557 6_557 ?
O27 K5 S17 111.8(3) 4_456 6_557 ?
O30 K5 S17 24.5(2) 6_557 6_557 ?
O30 K5 S17 24.5(2) 4_456 6_557 ?
O28 K5 S17 76.7(2) 6_557 6_557 ?
O28 K5 S17 76.7(2) 4_456 6_557 ?
S11 K5 S17 58.96(19) 6_557 6_557 ?
O23 K5 S16 132.18(11) . 6_557 ?
O27 K5 S16 24.1(2) 6_557 6_557 ?
O27 K5 S16 76.3(3) 4_456 6_557 ?
O30 K5 S16 76.3(2) 6_557 6_557 ?
O30 K5 S16 112.0(3) 4_456 6_557 ?
O28 K5 S16 24.40(19) 6_557 6_557 ?
O28 K5 S16 112.1(3) 4_456 6_557 ?
S11 K5 S16 58.43(13) 6_557 6_557 ?
S17 K5 S16 95.42(18) 6_557 6_557 ?
O23 K5 S16 132.18(11) . 4_456 ?
O27 K5 S16 76.3(3) 6_557 4_456 ?
O27 K5 S16 24.1(2) 4_456 4_456 ?
O30 K5 S16 112.0(3) 6_557 4_456 ?
O30 K5 S16 76.3(2) 4_456 4_456 ?
O28 K5 S16 112.1(3) 6_557 4_456 ?
O28 K5 S16 24.40(19) 4_456 4_456 ?
S11 K5 S16 58.43(13) 6_557 4_456 ?
S17 K5 S16 95.42(18) 6_557 4_456 ?
S16 K5 S16 95.2(2) 6_557 4_456 ?
O23 K5 S14 18.7(3) . . ?
O27 K5 S14 140.4(3) 6_557 . ?
O27 K5 S14 140.4(3) 4_456 . ?
O30 K5 S14 96.3(3) 6_557 . ?
O30 K5 S14 96.3(3) 4_456 . ?
O28 K5 S14 116.8(2) 6_557 . ?
O28 K5 S14 116.8(2) 4_456 . ?
S11 K5 S14 154.2(3) 6_557 . ?
S17 K5 S14 95.2(2) 6_557 . ?
S16 K5 S14 131.02(12) 6_557 . ?
S16 K5 S14 131.02(12) 4_456 . ?
O11 K6 O11 65.2(4) 7_565 . ?
O11 K6 O9 110.3(4) 7_565 . ?
O11 K6 O9 48.4(3) . . ?
O11 K6 O9 48.4(3) 7_565 7_565 ?
O11 K6 O9 110.3(4) . 7_565 ?
O9 K6 O9 139.2(5) . 7_565 ?
O11 K6 O12 139.5(5) 7_565 . ?
O11 K6 O12 109.0(3) . . ?
O9 K6 O12 63.4(3) . . ?
O9 K6 O12 108.1(4) 7_565 . ?
O11 K6 O12 109.0(3) 7_565 7_565 ?
O11 K6 O12 139.5(5) . 7_565 ?
O9 K6 O12 108.1(4) . 7_565 ?
O9 K6 O12 63.4(3) 7_565 7_565 ?
O12 K6 O12 47.6(4) . 7_565 ?
O11 K6 S1 155.5(4) 7_565 . ?
O11 K6 S1 96.14(19) . . ?
O9 K6 S1 59.90(19) . . ?
O9 K6 S1 153.6(4) 7_565 . ?
O12 K6 S1 59.6(2) . . ?
O12 K6 S1 95.5(3) 7_565 . ?
O11 K6 S1 96.14(19) 7_565 7_565 ?
O11 K6 S1 155.5(4) . 7_565 ?
O9 K6 S1 153.6(4) . 7_565 ?
O9 K6 S1 59.90(19) 7_565 7_565 ?
O12 K6 S1 95.5(3) . 7_565 ?
O12 K6 S1 59.6(2) 7_565 7_565 ?
S1 K6 S1 96.3(3) . 7_565 ?
O11 K6 S7 60.1(3) 7_565 . ?
O11 K6 S7 60.1(3) . . ?
O9 K6 S7 97.1(3) . . ?
O9 K6 S7 97.1(3) 7_565 . ?
O12 K6 S7 154.8(2) . . ?
O12 K6 S7 154.8(2) 7_565 . ?
S1 K6 S7 97.4(3) . . ?
S1 K6 S7 97.4(3) 7_565 . ?
O11 K6 S9 24.17(17) 7_565 7_565 ?
O11 K6 S9 87.2(3) . 7_565 ?
O9 K6 S9 126.1(4) . 7_565 ?
O9 K6 S9 24.30(18) 7_565 7_565 ?
O12 K6 S9 125.0(3) . 7_565 ?
O12 K6 S9 85.8(2) 7_565 7_565 ?
S1 K6 S9 173.1(3) . 7_565 ?
S1 K6 S9 78.46(9) 7_565 7_565 ?
S7 K6 S9 79.0(2) . 7_565 ?
O11 K6 S9 87.2(3) 7_565 . ?
O11 K6 S9 24.17(17) . . ?
O9 K6 S9 24.30(18) . . ?
O9 K6 S9 126.1(4) 7_565 . ?
O12 K6 S9 85.8(2) . . ?
O12 K6 S9 125.0(3) 7_565 . ?
S1 K6 S9 78.46(9) . . ?
S1 K6 S9 173.1(3) 7_565 . ?
S7 K6 S9 79.0(2) . . ?
S9 K6 S9 106.3(3) 7_565 . ?
O11 K6 S10 125.4(3) 7_565 . ?
O11 K6 S10 125.4(3) . . ?
O9 K6 S10 85.2(3) . . ?
O9 K6 S10 85.2(3) 7_565 . ?
O12 K6 S10 23.86(18) . . ?
O12 K6 S10 23.86(18) 7_565 . ?
S1 K6 S10 77.9(2) . . ?
S1 K6 S10 77.9(2) 7_565 . ?
S7 K6 S10 172.8(4) . . ?
S9 K6 S10 105.1(2) 7_565 . ?
S9 K6 S10 105.1(2) . . ?
O10 K7 O10 139.3(5) . 7_565 ?
O10 K7 O15 64.5(3) . . ?
O10 K7 O15 109.2(4) 7_565 . ?
O10 K7 O15 109.2(4) . 7_565 ?
O10 K7 O15 64.5(3) 7_565 7_565 ?
O15 K7 O15 47.8(4) . 7_565 ?
O10 K7 O11 47.9(3) . . ?
O10 K7 O11 108.0(4) 7_565 . ?
O15 K7 O11 108.8(3) . . ?
O15 K7 O11 138.2(5) 7_565 . ?
O10 K7 O11 108.0(4) . 7_565 ?
O10 K7 O11 47.9(3) 7_565 7_565 ?
O15 K7 O11 138.2(5) . 7_565 ?
O15 K7 O11 108.8(3) 7_565 7_565 ?
O11 K7 O11 62.9(4) . 7_565 ?
O10 K7 S8 95.3(3) . . ?
O10 K7 S8 95.3(3) 7_565 . ?
O15 K7 S8 155.3(2) . . ?
O15 K7 S8 155.3(2) 7_565 . ?
O11 K7 S8 59.2(3) . . ?
O11 K7 S8 59.2(3) 7_565 . ?
O10 K7 S5 155.1(4) . 7_565 ?
O10 K7 S5 59.6(2) 7_565 7_565 ?
O15 K7 S5 96.0(4) . 7_565 ?
O15 K7 S5 59.5(2) 7_565 7_565 ?
O11 K7 S5 155.1(4) . 7_565 ?
O11 K7 S5 96.86(19) 7_565 7_565 ?
S8 K7 S5 98.7(3) . 7_565 ?
O10 K7 S5 59.56(19) . . ?
O10 K7 S5 155.1(4) 7_565 . ?
O15 K7 S5 59.5(2) . . ?
O15 K7 S5 96.0(4) 7_565 . ?
O11 K7 S5 96.86(19) . . ?
O11 K7 S5 155.1(4) 7_565 . ?
S8 K7 S5 98.7(3) . . ?
S5 K7 S5 97.9(3) 7_565 . ?
O10 K7 S11 86.3(3) . . ?
O10 K7 S11 86.3(3) 7_565 . ?
O15 K7 S11 23.94(19) . . ?
O15 K7 S11 23.94(19) 7_565 . ?
O11 K7 S11 124.6(3) . . ?
O11 K7 S11 124.6(3) 7_565 . ?
S8 K7 S11 175.2(4) . . ?
S5 K7 S11 78.3(2) 7_565 . ?
S5 K7 S11 78.3(2) . . ?
O10 K7 S9 23.86(19) . . ?
O10 K7 S9 124.7(4) 7_565 . ?
O15 K7 S9 86.0(2) . . ?
O15 K7 S9 124.8(4) 7_565 . ?
O11 K7 S9 24.10(17) . . ?
O11 K7 S9 85.0(3) 7_565 . ?
S8 K7 S9 77.8(2) . . ?
S5 K7 S9 174.4(4) 7_565 . ?
S5 K7 S9 78.58(9) . . ?
S11 K7 S9 105.0(2) . . ?
O10 K7 S9 124.7(4) . 7_565 ?
O10 K7 S9 23.86(19) 7_565 7_565 ?
O15 K7 S9 124.8(4) . 7_565 ?
O15 K7 S9 86.0(2) 7_565 7_565 ?
O11 K7 S9 85.0(3) . 7_565 ?
O11 K7 S9 24.10(17) 7_565 7_565 ?
S8 K7 S9 77.8(2) . 7_565 ?
S5 K7 S9 78.58(9) 7_565 7_565 ?
S5 K7 S9 174.4(4) . 7_565 ?
S11 K7 S9 105.0(2) . 7_565 ?
S9 K7 S9 104.6(3) . 7_565 ?
C61 O61 K1 127.2(14) . 2 ?
C62 O62 K3 77.6(15) . 5_657 ?
O62 C62 K3 70.9(14) . 5_657 ?

loop_
_geom_bond_atom_site_label_1
_geom_bond_atom_site_label_2
_geom_bond_distance
_geom_bond_site_symmetry_2
_geom_bond_publ_flag
Mo1 O1 1.700(9) . ?
Mo1 O16 2.127(9) . ?
Mo1 O19 2.156(10) . ?
Mo1 O9 2.270(9) . ?
Mo1 S1 2.326(4) . ?
Mo1 S2 2.340(4) . ?
Mo1 Mo2 2.8246(18) . ?
O1 K3 2.838(13) 2_554 ?
S1 Mo2 2.323(4) . ?
S1 K6 3.337(8) . ?
S2 Mo2 2.330(4) . ?
S2 K2 3.301(9) . ?
S2 K4 3.343(7) 2_554 ?
Mo2 O2 1.685(9) . ?
Mo2 O24 2.127(10) . ?
Mo2 O22 2.144(9) . ?
Mo2 O12 2.254(9) . ?
Mo2 K4 3.812(6) 2_554 ?
O2 K4 2.951(12) 2_554 ?
O2 K3 2.973(13) 2_554 ?
Mo3 O3 1.689(13) . ?
Mo3 O25 2.137(10) . ?
Mo3 O25 2.137(10) 7_565 ?
Mo3 O13 2.254(13) . ?
Mo3 S3 2.315(4) 7_565 ?
Mo3 S3 2.315(4) . ?
Mo3 Mo4 2.823(3) . ?
S3 Mo4 2.325(4) . ?
S3 K2 3.316(9) . ?
Mo4 O4 1.684(14) . ?
Mo4 O27 2.131(10) 7_565 ?
Mo4 O27 2.131(10) . ?
Mo4 O14 2.277(13) . ?
Mo4 S3 2.325(4) 7_565 ?
Mo5 O5 1.699(10) . ?
Mo5 O30 2.138(9) . ?
Mo5 O28 2.146(9) . ?
Mo5 O15 2.257(9) . ?
Mo5 S5 2.323(4) . ?
Mo5 S6 2.333(4) . ?
Mo5 Mo6 2.8410(19) . ?
S5 Mo6 2.323(4) . ?
S5 K7 3.317(9) . ?
S6 Mo6 2.325(4) . ?
S6 K2 3.325(9) . ?
Mo6 O6 1.686(9) . ?
Mo6 O20 2.137(10) . ?
Mo6 O32 2.157(9) . ?
Mo6 O10 2.253(8) . ?
Mo6 K3 3.947(8) . ?
O6 K3 3.096(13) . ?
Mo7 O7 1.696(9) . ?
Mo7 O33 2.148(9) . ?
Mo7 O17 2.170(9) . ?
Mo7 O11 2.278(8) . ?
Mo7 S7 2.315(5) . ?
Mo7 S8 2.318(5) . ?
Mo7 Mo7 2.824(2) 7_565 ?
S7 Mo7 2.315(5) 7_565 ?
S7 K6 3.364(12) . ?
S8 Mo7 2.318(5) 7_565 ?
S8 K7 3.293(12) . ?
S9 O9 1.536(9) . ?
S9 O11 1.541(9) . ?
S9 O10 1.541(9) . ?
S9 K4 3.205(7) . ?
S9 K6 3.632(7) . ?
S9 K2 3.666(9) . ?
S9 K7 3.674(8) . ?
O9 K2 2.951(12) . ?
O9 K6 2.959(9) . ?
O10 K7 2.954(10) . ?
O10 K2 2.995(12) . ?
O11 K6 2.908(12) . ?
O11 K7 3.002(14) . ?
S10 O13 1.537(14) . ?
S10 O12 1.538(9) 7_565 ?
S10 O12 1.538(9) . ?
S10 K1 3.164(7) . ?
S10 K2 3.659(9) 7_565 ?
S10 K2 3.659(9) . ?
S10 K6 3.688(12) . ?
O12 K2 2.953(12) . ?
O12 K6 3.000(13) . ?
O13 K2 2.968(11) 7_565 ?
O13 K2 2.968(11) . ?
S11 O15 1.536(9) 7_565 ?
S11 O15 1.536(9) . ?
S11 O14 1.555(14) . ?
S11 K5 3.159(10) 6_657 ?
S11 K2 3.647(9) . ?
S11 K2 3.647(9) 7_565 ?
S11 K7 3.671(13) . ?
O14 K2 2.943(12) . ?
O14 K2 2.943(12) 7_565 ?
O15 K2 2.960(12) . ?
O15 K7 2.980(13) . ?
S12 O18 1.494(11) . ?
S12 O16 1.549(10) . ?
S12 O17 1.555(10) . ?
S12 K4 3.702(8) . ?
O16 K4 2.941(12) . ?
O17 K4 2.988(11) . ?
S13 O21 1.506(10) . ?
S13 O19 1.547(11) . ?
S13 O20 1.570(10) . ?
S13 K4 3.669(8) . ?
O19 K4 2.931(12) . ?
O20 K4 2.946(12) . ?
S14 O23 1.480(15) . ?
S14 O22 1.561(9) . ?
S14 O22 1.561(9) 7_565 ?
S14 K1 3.615(7) . ?
S14 K5 3.795(10) . ?
O22 K1 2.862(10) . ?
O23 K5 2.750(16) . ?
S15 O26 1.478(10) . ?
S15 O25 1.572(10) . ?
S15 O24 1.575(10) . ?
S15 K1 3.683(5) . ?
O24 K1 2.951(10) . ?
O25 K1 2.922(11) . ?
O26 K4 3.380(13) 2_554 ?
S16 O29 1.536(11) . ?
S16 O28 1.567(9) . ?
S16 O27 1.568(11) . ?
S16 K5 3.666(7) 6_657 ?
O27 K5 2.888(12) 6_657 ?
O28 K5 2.936(10) 6_657 ?
S17 O31 1.517(15) . ?
S17 O30 1.566(10) . ?
S17 O30 1.566(10) 7_565 ?
S17 K5 3.650(10) 6_657 ?
O30 K5 2.919(12) 6_657 ?
S18 O34 1.490(10) . ?
S18 O33 1.553(10) . ?
S18 O32 1.565(10) . ?
S18 K3 3.520(10) . ?
S18 K4 3.736(8) . ?
O32 K3 2.789(12) . ?
O32 K4 2.994(12) . ?
O33 K4 2.976(11) . ?
O34 K3 2.918(14) . ?
K1 O52 2.67(3) . ?
K1 O61 2.802(16) 2_554 ?
K1 O61 2.802(16) 8_665 ?
K1 O22 2.862(10) 7_565 ?
K1 O25 2.922(11) 7_565 ?
K1 O24 2.951(10) 7_565 ?
K1 S15 3.683(5) 7_565 ?
K3 O51 2.61(3) . ?
K3 O62 2.76(3) 5_657 ?
K3 O1 2.838(13) 2 ?
K3 C62 2.85(2) 5_657 ?
K3 O2 2.973(13) 2 ?
K3 K4 4.540(11) . ?
K4 O2 2.951(12) 2 ?
K4 S2 3.343(7) 2 ?
K4 O26 3.380(13) 2 ?
K5 O27 2.888(12) 6_557 ?
K5 O27 2.888(12) 4_456 ?
K5 O30 2.919(12) 6_557 ?
K5 O30 2.919(12) 4_456 ?
K5 O28 2.936(10) 6_557 ?
K5 O28 2.936(10) 4_456 ?
K5 S11 3.159(10) 6_557 ?
K5 S17 3.650(10) 6_557 ?
K5 S16 3.666(7) 6_557 ?
K5 S16 3.666(7) 4_456 ?
K6 O11 2.908(12) 7_565 ?
K6 O9 2.959(9) 7_565 ?
K6 O12 3.000(13) 7_565 ?
K6 S1 3.337(8) 7_565 ?
K6 S9 3.632(7) 7_565 ?
K7 O10 2.954(10) 7_565 ?
K7 O15 2.980(13) 7_565 ?
K7 O11 3.002(13) 7_565 ?
K7 S5 3.317(9) 7_565 ?
K7 S9 3.674(8) 7_565 ?
O61 C61 1.61(4) . ?
O61 K1 2.802(16) 2 ?
O62 C62 1.53(4) . ?
O62 K3 2.76(3) 5_657 ?
C62 K3 2.85(2) 5_657 ?

loop_
_geom_torsion_atom_site_label_1
_geom_torsion_atom_site_label_2
_geom_torsion_atom_site_label_3
_geom_torsion_atom_site_label_4
_geom_torsion
_geom_torsion_site_symmetry_1
_geom_torsion_site_symmetry_2
_geom_torsion_site_symmetry_3
_geom_torsion_site_symmetry_4
_geom_torsion_publ_flag
O16 Mo1 O1 K3 104.5(6) . . . 2_554 ?
O19 Mo1 O1 K3 -176.3(6) . . . 2_554 ?
O9 Mo1 O1 K3 148(2) . . . 2_554 ?
S1 Mo1 O1 K3 16.7(7) . . . 2_554 ?
S2 Mo1 O1 K3 -89.6(6) . . . 2_554 ?
Mo2 Mo1 O1 K3 -36.4(6) . . . 2_554 ?
O1 Mo1 S1 Mo2 -91.3(4) . . . . ?
O16 Mo1 S1 Mo2 176.9(3) . . . . ?
O19 Mo1 S1 Mo2 137.9(9) . . . . ?
O9 Mo1 S1 Mo2 96.5(2) . . . . ?
S2 Mo1 S1 Mo2 12.50(14) . . . . ?
O1 Mo1 S1 K6 170.7(4) . . . . ?
O16 Mo1 S1 K6 78.8(3) . . . . ?
O19 Mo1 S1 K6 39.8(10) . . . . ?
O9 Mo1 S1 K6 -1.5(3) . . . . ?
S2 Mo1 S1 K6 -85.6(2) . . . . ?
Mo2 Mo1 S1 K6 -98.1(2) . . . . ?
O1 Mo1 S2 Mo2 90.9(4) . . . . ?
O16 Mo1 S2 Mo2 -137.3(8) . . . . ?
O19 Mo1 S2 Mo2 -178.4(3) . . . . ?
O9 Mo1 S2 Mo2 -98.0(2) . . . . ?
S1 Mo1 S2 Mo2 -12.49(14) . . . . ?
O1 Mo1 S2 K2 -171.1(4) . . . . ?
O16 Mo1 S2 K2 -39.3(8) . . . . ?
O19 Mo1 S2 K2 -80.4(3) . . . . ?
O9 Mo1 S2 K2 0.0(3) . . . . ?
S1 Mo1 S2 K2 85.5(2) . . . . ?
Mo2 Mo1 S2 K2 98.03(18) . . . . ?
O1 Mo1 S2 K4 16.7(4) . . . 2_554 ?
O16 Mo1 S2 K4 148.5(8) . . . 2_554 ?
O19 Mo1 S2 K4 107.4(3) . . . 2_554 ?
O9 Mo1 S2 K4 -172.2(3) . . . 2_554 ?
S1 Mo1 S2 K4 -86.6(2) . . . 2_554 ?
Mo2 Mo1 S2 K4 -74.16(17) . . . 2_554 ?
Mo1 S1 Mo2 O2 91.1(3) . . . . ?
K6 S1 Mo2 O2 -171.3(4) . . . . ?
Mo1 S1 Mo2 O24 -142.6(9) . . . . ?
K6 S1 Mo2 O24 -45.0(9) . . . . ?
Mo1 S1 Mo2 O22 -177.7(3) . . . . ?
K6 S1 Mo2 O22 -80.1(3) . . . . ?
Mo1 S1 Mo2 O12 -97.7(2) . . . . ?
K6 S1 Mo2 O12 -0.1(3) . . . . ?
Mo1 S1 Mo2 S2 -12.58(14) . . . . ?
K6 S1 Mo2 S2 85.03(19) . . . . ?
K6 S1 Mo2 Mo1 97.60(19) . . . . ?
Mo1 S1 Mo2 K4 50.3(2) . . . 2_554 ?
K6 S1 Mo2 K4 147.9(2) . . . 2_554 ?
Mo1 S2 Mo2 O2 -90.7(4) . . . . ?
K2 S2 Mo2 O2 170.5(4) . . . . ?
K4 S2 Mo2 O2 26.6(4) 2_554 . . . ?
Mo1 S2 Mo2 O24 179.0(3) . . . . ?
K2 S2 Mo2 O24 80.2(3) . . . . ?
K4 S2 Mo2 O24 -63.8(3) 2_554 . . . ?
Mo1 S2 Mo2 O22 142.0(8) . . . . ?
K2 S2 Mo2 O22 43.2(8) . . . . ?
K4 S2 Mo2 O22 -100.8(8) 2_554 . . . ?
Mo1 S2 Mo2 O12 98.8(2) . . . . ?
K2 S2 Mo2 O12 0.0(3) . . . . ?
K4 S2 Mo2 O12 -144.0(3) 2_554 . . . ?
Mo1 S2 Mo2 S1 12.52(14) . . . . ?
K2 S2 Mo2 S1 -86.3(2) . . . . ?
K4 S2 Mo2 S1 129.75(16) 2_554 . . . ?
K2 S2 Mo2 Mo1 -98.85(19) . . . . ?
K4 S2 Mo2 Mo1 117.23(16) 2_554 . . . ?
Mo1 S2 Mo2 K4 -117.23(16) . . . 2_554 ?
K2 S2 Mo2 K4 143.9(2) . . . 2_554 ?
O1 Mo1 Mo2 O2 0.1(5) . . . . ?
O16 Mo1 Mo2 O2 -102.1(5) . . . . ?
O19 Mo1 Mo2 O2 100.4(5) . . . . ?
O9 Mo1 Mo2 O2 179.2(4) . . . . ?
S1 Mo1 Mo2 O2 -97.3(4) . . . . ?
S2 Mo1 Mo2 O2 98.0(4) . . . . ?
O1 Mo1 Mo2 O24 -99.5(5) . . . . ?
O16 Mo1 Mo2 O24 158.2(6) . . . . ?
O19 Mo1 Mo2 O24 0.8(6) . . . . ?
O9 Mo1 Mo2 O24 79.6(5) . . . . ?
S1 Mo1 Mo2 O24 163.1(4) . . . . ?
S2 Mo1 Mo2 O24 -1.6(4) . . . . ?
O1 Mo1 Mo2 O22 101.0(5) . . . . ?
O16 Mo1 Mo2 O22 -1.2(6) . . . . ?
O19 Mo1 Mo2 O22 -158.7(5) . . . . ?
O9 Mo1 Mo2 O22 -79.9(5) . . . . ?
S1 Mo1 Mo2 O22 3.6(4) . . . . ?
S2 Mo1 Mo2 O22 -161.0(4) . . . . ?
O1 Mo1 Mo2 O12 -179.4(4) . . . . ?
O16 Mo1 Mo2 O12 78.4(5) . . . . ?
O19 Mo1 Mo2 O12 -79.1(5) . . . . ?
O9 Mo1 Mo2 O12 -0.3(3) . . . . ?
S1 Mo1 Mo2 O12 83.2(3) . . . . ?
S2 Mo1 Mo2 O12 -81.4(3) . . . . ?
O1 Mo1 Mo2 S1 97.4(4) . . . . ?
O16 Mo1 Mo2 S1 -4.9(4) . . . . ?
O19 Mo1 Mo2 S1 -162.3(4) . . . . ?
O9 Mo1 Mo2 S1 -83.5(3) . . . . ?
S2 Mo1 Mo2 S1 -164.66(17) . . . . ?
O1 Mo1 Mo2 S2 -98.0(4) . . . . ?
O16 Mo1 Mo2 S2 159.8(4) . . . . ?
O19 Mo1 Mo2 S2 2.4(4) . . . . ?
O9 Mo1 Mo2 S2 81.1(3) . . . . ?
S1 Mo1 Mo2 S2 164.66(17) . . . . ?
O1 Mo1 Mo2 K4 -47.4(4) . . . 2_554 ?
O16 Mo1 Mo2 K4 -149.6(4) . . . 2_554 ?
O19 Mo1 Mo2 K4 53.0(4) . . . 2_554 ?
O9 Mo1 Mo2 K4 131.8(3) . . . 2_554 ?
S1 Mo1 Mo2 K4 -144.71(16) . . . 2_554 ?
S2 Mo1 Mo2 K4 50.62(16) . . . 2_554 ?
O24 Mo2 O2 K4 55.9(4) . . . 2_554 ?
O22 Mo2 O2 K4 132.9(4) . . . 2_554 ?
O12 Mo2 O2 K4 92(2) . . . 2_554 ?
S1 Mo2 O2 K4 -138.4(3) . . . 2_554 ?
S2 Mo2 O2 K4 -31.7(4) . . . 2_554 ?
Mo1 Mo2 O2 K4 -85.2(3) . . . 2_554 ?
O24 Mo2 O2 K3 174.3(6) . . . 2_554 ?
O22 Mo2 O2 K3 -108.7(6) . . . 2_554 ?
O12 Mo2 O2 K3 -149.4(18) . . . 2_554 ?
S1 Mo2 O2 K3 -20.0(6) . . . 2_554 ?
S2 Mo2 O2 K3 86.7(6) . . . 2_554 ?
Mo1 Mo2 O2 K3 33.2(6) . . . 2_554 ?
K4 Mo2 O2 K3 118.4(7) 2_554 . . 2_554 ?
O3 Mo3 S3 Mo4 91.1(4) . . . . ?
O25 Mo3 S3 Mo4 -178.0(3) . . . . ?
O25 Mo3 S3 Mo4 -140.9(8) 7_565 . . . ?
O13 Mo3 S3 Mo4 -97.8(3) . . . . ?
S3 Mo3 S3 Mo4 -13.0(2) 7_565 . . . ?
O3 Mo3 S3 K2 -170.5(4) . . . . ?
O25 Mo3 S3 K2 -79.6(3) . . . . ?
O25 Mo3 S3 K2 -42.4(9) 7_565 . . . ?
O13 Mo3 S3 K2 0.6(3) . . . . ?
S3 Mo3 S3 K2 85.4(2) 7_565 . . . ?
Mo4 Mo3 S3 K2 98.43(19) . . . . ?
Mo3 S3 Mo4 O4 -91.3(4) . . . . ?
K2 S3 Mo4 O4 170.1(4) . . . . ?
Mo3 S3 Mo4 O27 137.2(8) . . . 7_565 ?
K2 S3 Mo4 O27 38.6(9) . . . 7_565 ?
Mo3 S3 Mo4 O27 176.7(3) . . . . ?
K2 S3 Mo4 O27 78.1(3) . . . . ?
Mo3 S3 Mo4 O14 97.2(3) . . . . ?
K2 S3 Mo4 O14 -1.4(3) . . . . ?
Mo3 S3 Mo4 S3 12.9(2) . . . 7_565 ?
K2 S3 Mo4 S3 -85.7(2) . . . 7_565 ?
K2 S3 Mo4 Mo3 -98.64(19) . . . . ?
O3 Mo3 Mo4 O4 0.0 . . . . ?
O25 Mo3 Mo4 O4 101.1(4) . . . . ?
O25 Mo3 Mo4 O4 -101.1(4) 7_565 . . . ?
O13 Mo3 Mo4 O4 180.0 . . . . ?
S3 Mo3 Mo4 O4 -97.97(12) 7_565 . . . ?
S3 Mo3 Mo4 O4 97.97(12) . . . . ?
O3 Mo3 Mo4 O27 103.1(4) . . . 7_565 ?
O25 Mo3 Mo4 O27 -155.7(6) . . . 7_565 ?
O25 Mo3 Mo4 O27 2.0(6) 7_565 . . 7_565 ?
O13 Mo3 Mo4 O27 -76.9(4) . . . 7_565 ?
S3 Mo3 Mo4 O27 5.2(4) 7_565 . . 7_565 ?
S3 Mo3 Mo4 O27 -158.9(4) . . . 7_565 ?
O3 Mo3 Mo4 O27 -103.1(4) . . . . ?
O25 Mo3 Mo4 O27 -2.0(6) . . . . ?
O25 Mo3 Mo4 O27 155.7(6) 7_565 . . . ?
O13 Mo3 Mo4 O27 76.9(4) . . . . ?
S3 Mo3 Mo4 O27 158.9(4) 7_565 . . . ?
S3 Mo3 Mo4 O27 -5.2(4) . . . . ?
O3 Mo3 Mo4 O14 180.0 . . . . ?
O25 Mo3 Mo4 O14 -78.9(4) . . . . ?
O25 Mo3 Mo4 O14 78.9(4) 7_565 . . . ?
O13 Mo3 Mo4 O14 0.0 . . . . ?
S3 Mo3 Mo4 O14 82.03(12) 7_565 . . . ?
S3 Mo3 Mo4 O14 -82.03(12) . . . . ?
O3 Mo3 Mo4 S3 -97.97(12) . . . . ?
O25 Mo3 Mo4 S3 3.2(4) . . . . ?
O25 Mo3 Mo4 S3 160.9(4) 7_565 . . . ?
O13 Mo3 Mo4 S3 82.03(12) . . . . ?
S3 Mo3 Mo4 S3 164.1(2) 7_565 . . . ?
O3 Mo3 Mo4 S3 97.97(12) . . . 7_565 ?
O25 Mo3 Mo4 S3 -160.9(4) . . . 7_565 ?
O25 Mo3 Mo4 S3 -3.2(4) 7_565 . . 7_565 ?
O13 Mo3 Mo4 S3 -82.03(12) . . . 7_565 ?
S3 Mo3 Mo4 S3 -164.1(2) . . . 7_565 ?
O5 Mo5 S5 Mo6 -91.4(4) . . . . ?
O30 Mo5 S5 Mo6 177.7(3) . . . . ?
O28 Mo5 S5 Mo6 139.7(8) . . . . ?
O15 Mo5 S5 Mo6 97.7(2) . . . . ?
S6 Mo5 S5 Mo6 11.59(14) . . . . ?
O5 Mo5 S5 K7 170.5(4) . . . . ?
O30 Mo5 S5 K7 79.6(3) . . . . ?
O28 Mo5 S5 K7 41.7(9) . . . . ?
O15 Mo5 S5 K7 -0.3(3) . . . . ?
S6 Mo5 S5 K7 -86.4(2) . . . . ?
Mo6 Mo5 S5 K7 -98.0(2) . . . . ?
O5 Mo5 S6 Mo6 92.2(4) . . . . ?
O30 Mo5 S6 Mo6 -141.4(9) . . . . ?
O28 Mo5 S6 Mo6 -177.5(3) . . . . ?
O15 Mo5 S6 Mo6 -97.3(2) . . . . ?
S5 Mo5 S6 Mo6 -11.59(14) . . . . ?
O5 Mo5 S6 K2 -169.9(4) . . . . ?
O30 Mo5 S6 K2 -43.4(9) . . . . ?
O28 Mo5 S6 K2 -79.6(3) . . . . ?
O15 Mo5 S6 K2 0.6(3) . . . . ?
S5 Mo5 S6 K2 86.3(2) . . . . ?
Mo6 Mo5 S6 K2 97.93(19) . . . . ?
Mo5 S5 Mo6 O6 91.4(4) . . . . ?
K7 S5 Mo6 O6 -170.1(4) . . . . ?
Mo5 S5 Mo6 O20 -138.7(8) . . . . ?
K7 S5 Mo6 O20 -40.1(9) . . . . ?
Mo5 S5 Mo6 O32 -178.1(3) . . . . ?
K7 S5 Mo6 O32 -79.5(3) . . . . ?
Mo5 S5 Mo6 O10 -98.4(2) . . . . ?
K7 S5 Mo6 O10 0.2(3) . . . . ?
Mo5 S5 Mo6 S6 -11.64(14) . . . . ?
K7 S5 Mo6 S6 86.9(2) . . . . ?
K7 S5 Mo6 Mo5 98.5(2) . . . . ?
Mo5 S5 Mo6 K3 138.93(15) . . . . ?
K7 S5 Mo6 K3 -122.6(3) . . . . ?
Mo5 S6 Mo6 O6 -91.1(4) . . . . ?
K2 S6 Mo6 O6 171.4(4) . . . . ?
Mo5 S6 Mo6 O20 177.3(3) . . . . ?
K2 S6 Mo6 O20 79.8(3) . . . . ?
Mo5 S6 Mo6 O32 141.7(8) . . . . ?
K2 S6 Mo6 O32 44.3(9) . . . . ?
Mo5 S6 Mo6 O10 97.2(2) . . . . ?
K2 S6 Mo6 O10 -0.2(3) . . . . ?
Mo5 S6 Mo6 S5 11.60(14) . . . . ?
K2 S6 Mo6 S5 -85.9(2) . . . . ?
K2 S6 Mo6 Mo5 -97.47(19) . . . . ?
Mo5 S6 Mo6 K3 -99.9(3) . . . . ?
K2 S6 Mo6 K3 162.6(3) . . . . ?
O5 Mo5 Mo6 O6 0.9(5) . . . . ?
O30 Mo5 Mo6 O6 -100.6(5) . . . . ?
O28 Mo5 Mo6 O6 101.3(5) . . . . ?
O15 Mo5 Mo6 O6 -179.4(4) . . . . ?
S5 Mo5 Mo6 O6 -96.9(4) . . . . ?
S6 Mo5 Mo6 O6 97.4(4) . . . . ?
O5 Mo5 Mo6 O20 -100.7(5) . . . . ?
O30 Mo5 Mo6 O20 157.8(6) . . . . ?
O28 Mo5 Mo6 O20 -0.3(6) . . . . ?
O15 Mo5 Mo6 O20 79.0(4) . . . . ?
S5 Mo5 Mo6 O20 161.5(4) . . . . ?
S6 Mo5 Mo6 O20 -4.2(4) . . . . ?
O5 Mo5 Mo6 O32 100.8(5) . . . . ?
O30 Mo5 Mo6 O32 -0.7(6) . . . . ?
O28 Mo5 Mo6 O32 -158.8(5) . . . . ?
O15 Mo5 Mo6 O32 -79.5(4) . . . . ?
S5 Mo5 Mo6 O32 3.0(4) . . . . ?
S6 Mo5 Mo6 O32 -162.7(4) . . . . ?
O5 Mo5 Mo6 O10 179.7(4) . . . . ?
O30 Mo5 Mo6 O10 78.2(5) . . . . ?
O28 Mo5 Mo6 O10 -79.9(5) . . . . ?
O15 Mo5 Mo6 O10 -0.6(3) . . . . ?
S5 Mo5 Mo6 O10 81.9(3) . . . . ?
S6 Mo5 Mo6 O10 -83.8(3) . . . . ?
O5 Mo5 Mo6 S5 97.8(4) . . . . ?
O30 Mo5 Mo6 S5 -3.7(4) . . . . ?
O28 Mo5 Mo6 S5 -161.8(4) . . . . ?
O15 Mo5 Mo6 S5 -82.5(2) . . . . ?
S6 Mo5 Mo6 S5 -165.71(17) . . . . ?
O5 Mo5 Mo6 S6 -96.5(4) . . . . ?
O30 Mo5 Mo6 S6 162.0(4) . . . . ?
O28 Mo5 Mo6 S6 3.9(4) . . . . ?
O15 Mo5 Mo6 S6 83.2(3) . . . . ?
S5 Mo5 Mo6 S6 165.71(17) . . . . ?
O5 Mo5 Mo6 K3 43.4(4) . . . . ?
O30 Mo5 Mo6 K3 -58.1(5) . . . . ?
O28 Mo5 Mo6 K3 143.8(4) . . . . ?
O15 Mo5 Mo6 K3 -136.9(3) . . . . ?
S5 Mo5 Mo6 K3 -54.4(2) . . . . ?
S6 Mo5 Mo6 K3 139.9(2) . . . . ?
O20 Mo6 O6 K3 -86.0(4) . . . . ?
O32 Mo6 O6 K3 -8.0(5) . . . . ?
O10 Mo6 O6 K3 -41(2) . . . . ?
S5 Mo6 O6 K3 80.2(4) . . . . ?
S6 Mo6 O6 K3 -173.8(3) . . . . ?
Mo5 Mo6 O6 K3 133.1(3) . . . . ?
O7 Mo7 S7 Mo7 91.1(3) . . . 7_565 ?
O33 Mo7 S7 Mo7 -139.2(8) . . . 7_565 ?
O17 Mo7 S7 Mo7 -178.0(3) . . . 7_565 ?
O11 Mo7 S7 Mo7 -97.2(2) . . . 7_565 ?
S8 Mo7 S7 Mo7 -12.60(19) . . . 7_565 ?
O7 Mo7 S7 K6 -172.0(3) . . . . ?
O33 Mo7 S7 K6 -42.3(9) . . . . ?
O17 Mo7 S7 K6 -81.1(3) . . . . ?
O11 Mo7 S7 K6 -0.4(3) . . . . ?
S8 Mo7 S7 K6 84.25(19) . . . . ?
Mo7 Mo7 S7 K6 96.84(18) 7_565 . . . ?
O7 Mo7 S8 Mo7 -90.7(3) . . . 7_565 ?
O33 Mo7 S8 Mo7 178.1(3) . . . 7_565 ?
O17 Mo7 S8 Mo7 137.9(8) . . . 7_565 ?
O11 Mo7 S8 Mo7 98.4(2) . . . 7_565 ?
S7 Mo7 S8 Mo7 12.59(19) . . . 7_565 ?
O7 Mo7 S8 K7 169.6(3) . . . . ?
O33 Mo7 S8 K7 78.3(3) . . . . ?
O17 Mo7 S8 K7 38.2(9) . . . . ?
O11 Mo7 S8 K7 -1.3(3) . . . . ?
S7 Mo7 S8 K7 -87.2(2) . . . . ?
Mo7 Mo7 S8 K7 -99.8(2) 7_565 . . . ?
O11 S9 O9 Mo1 -124.3(6) . . . . ?
O10 S9 O9 Mo1 128.4(6) . . . . ?
K4 S9 O9 Mo1 2.1(7) . . . . ?
K6 S9 O9 Mo1 -129.2(7) . . . . ?
K2 S9 O9 Mo1 132.9(7) . . . . ?
K7 S9 O9 Mo1 -178.9(4) . . . . ?
O11 S9 O9 K2 102.8(5) . . . . ?
O10 S9 O9 K2 -4.5(5) . . . . ?
K4 S9 O9 K2 -130.7(3) . . . . ?
K6 S9 O9 K2 97.9(5) . . . . ?
K7 S9 O9 K2 48.3(4) . . . . ?
O11 S9 O9 K6 4.9(5) . . . . ?
O10 S9 O9 K6 -102.4(5) . . . . ?
K4 S9 O9 K6 131.3(3) . . . . ?
K2 S9 O9 K6 -97.9(5) . . . . ?
K7 S9 O9 K6 -49.6(5) . . . . ?
O1 Mo1 O9 S9 -6(3) . . . . ?
O16 Mo1 O9 S9 38.7(6) . . . . ?
O19 Mo1 O9 S9 -41.8(6) . . . . ?
S1 Mo1 O9 S9 126.7(6) . . . . ?
S2 Mo1 O9 S9 -129.1(6) . . . . ?
Mo2 Mo1 O9 S9 178.9(6) . . . . ?
O1 Mo1 O9 K2 123(2) . . . . ?
O16 Mo1 O9 K2 167.8(4) . . . . ?
O19 Mo1 O9 K2 87.2(4) . . . . ?
S1 Mo1 O9 K2 -104.3(3) . . . . ?
S2 Mo1 O9 K2 0.0(3) . . . . ?
Mo2 Mo1 O9 K2 -52.1(3) . . . . ?
O1 Mo1 O9 K6 -131(2) . . . . ?
O16 Mo1 O9 K6 -86.1(5) . . . . ?
O19 Mo1 O9 K6 -166.7(5) . . . . ?
S1 Mo1 O9 K6 1.9(4) . . . . ?
S2 Mo1 O9 K6 106.1(4) . . . . ?
Mo2 Mo1 O9 K6 54.0(4) . . . . ?
O9 S9 O10 Mo6 -124.6(6) . . . . ?
O11 S9 O10 Mo6 128.4(6) . . . . ?
K4 S9 O10 Mo6 1.7(7) . . . . ?
K6 S9 O10 Mo6 -179.1(4) . . . . ?
K2 S9 O10 Mo6 -129.0(7) . . . . ?
K7 S9 O10 Mo6 133.8(7) . . . . ?
O9 S9 O10 K7 101.5(5) . . . . ?
O11 S9 O10 K7 -5.4(5) . . . . ?
K4 S9 O10 K7 -132.1(3) . . . . ?
K6 S9 O10 K7 47.1(4) . . . . ?
K2 S9 O10 K7 97.2(5) . . . . ?
O9 S9 O10 K2 4.4(5) . . . . ?
O11 S9 O10 K2 -102.6(5) . . . . ?
K4 S9 O10 K2 130.7(3) . . . . ?
K6 S9 O10 K2 -50.1(4) . . . . ?
K7 S9 O10 K2 -97.2(5) . . . . ?
O6 Mo6 O10 S9 -8(2) . . . . ?
O20 Mo6 O10 S9 37.6(6) . . . . ?
O32 Mo6 O10 S9 -41.9(6) . . . . ?
S5 Mo6 O10 S9 -130.7(6) . . . . ?
S6 Mo6 O10 S9 125.4(6) . . . . ?
Mo5 Mo6 O10 S9 177.6(6) . . . . ?
K3 Mo6 O10 S9 -43.9(7) . . . . ?
O6 Mo6 O10 K7 122(2) . . . . ?
O20 Mo6 O10 K7 168.1(5) . . . . ?
O32 Mo6 O10 K7 88.5(4) . . . . ?
S5 Mo6 O10 K7 -0.2(4) . . . . ?
S6 Mo6 O10 K7 -104.1(4) . . . . ?
Mo5 Mo6 O10 K7 -51.9(4) . . . . ?
K3 Mo6 O10 K7 86.6(4) . . . . ?
O6 Mo6 O10 K2 -133(2) . . . . ?
O20 Mo6 O10 K2 -87.5(4) . . . . ?
O32 Mo6 O10 K2 -167.1(4) . . . . ?
S5 Mo6 O10 K2 104.2(3) . . . . ?
S6 Mo6 O10 K2 0.3(3) . . . . ?
Mo5 Mo6 O10 K2 52.5(3) . . . . ?
K3 Mo6 O10 K2 -169.1(3) . . . . ?
O9 S9 O11 Mo7 128.5(6) . . . . ?
O10 S9 O11 Mo7 -124.1(6) . . . . ?
K4 S9 O11 Mo7 2.3(7) . . . . ?
K6 S9 O11 Mo7 133.5(7) . . . . ?
K2 S9 O11 Mo7 -178.8(4) . . . . ?
K7 S9 O11 Mo7 -129.3(7) . . . . ?
O9 S9 O11 K6 -5.0(6) . . . . ?
O10 S9 O11 K6 102.5(5) . . . . ?
K4 S9 O11 K6 -131.2(3) . . . . ?
K2 S9 O11 K6 47.7(4) . . . . ?
K7 S9 O11 K6 97.2(5) . . . . ?
O9 S9 O11 K7 -102.2(5) . . . . ?
O10 S9 O11 K7 5.3(5) . . . . ?
K4 S9 O11 K7 131.6(3) . . . . ?
K6 S9 O11 K7 -97.2(5) . . . . ?
K2 S9 O11 K7 -49.5(4) . . . . ?
O7 Mo7 O11 S9 2(2) . . . . ?
O33 Mo7 O11 S9 38.3(6) . . . . ?
O17 Mo7 O11 S9 -41.8(6) . . . . ?
S7 Mo7 O11 S9 -129.4(6) . . . . ?
S8 Mo7 O11 S9 126.7(6) . . . . ?
Mo7 Mo7 O11 S9 178.6(5) 7_565 . . . ?
O7 Mo7 O11 K6 131.7(19) . . . . ?
O33 Mo7 O11 K6 168.2(4) . . . . ?
O17 Mo7 O11 K6 88.1(4) . . . . ?
S7 Mo7 O11 K6 0.5(3) . . . . ?
S8 Mo7 O11 K6 -103.4(3) . . . . ?
Mo7 Mo7 O11 K6 -51.5(3) 7_565 . . . ?
O7 Mo7 O11 K7 -123(2) . . . . ?
O33 Mo7 O11 K7 -86.9(4) . . . . ?
O17 Mo7 O11 K7 -167.0(4) . . . . ?
S7 Mo7 O11 K7 105.4(3) . . . . ?
S8 Mo7 O11 K7 1.5(3) . . . . ?
Mo7 Mo7 O11 K7 53.4(3) 7_565 . . . ?
O13 S10 O12 Mo2 -127.4(6) . . . . ?
O12 S10 O12 Mo2 125.5(5) 7_565 . . . ?
K1 S10 O12 Mo2 -0.4(7) . . . . ?
K2 S10 O12 Mo2 178.9(4) 7_565 . . . ?
K2 S10 O12 Mo2 -132.6(7) . . . . ?
K6 S10 O12 Mo2 130.3(8) . . . . ?
O13 S10 O12 K2 5.3(6) . . . . ?
O12 S10 O12 K2 -101.9(5) 7_565 . . . ?
K1 S10 O12 K2 132.2(3) . . . . ?
K2 S10 O12 K2 -48.5(4) 7_565 . . . ?
K6 S10 O12 K2 -97.1(5) . . . . ?
O13 S10 O12 K6 102.3(5) . . . . ?
O12 S10 O12 K6 -4.8(8) 7_565 . . . ?
K1 S10 O12 K6 -130.8(3) . . . . ?
K2 S10 O12 K6 48.5(5) 7_565 . . . ?
K2 S10 O12 K6 97.1(5) . . . . ?
O2 Mo2 O12 S10 4(3) . . . . ?
O24 Mo2 O12 S10 40.8(6) . . . . ?
O22 Mo2 O12 S10 -37.7(6) . . . . ?
S1 Mo2 O12 S10 -126.6(6) . . . . ?
S2 Mo2 O12 S10 129.0(6) . . . . ?
Mo1 Mo2 O12 S10 -178.7(6) . . . . ?
K4 Mo2 O12 S10 85.7(7) 2_554 . . . ?
O2 Mo2 O12 K2 -125(2) . . . . ?
O24 Mo2 O12 K2 -88.1(4) . . . . ?
O22 Mo2 O12 K2 -166.6(4) . . . . ?
S1 Mo2 O12 K2 104.5(3) . . . . ?
S2 Mo2 O12 K2 0.1(3) . . . . ?
Mo1 Mo2 O12 K2 52.3(3) . . . . ?
K4 Mo2 O12 K2 -43.2(5) 2_554 . . . ?
O2 Mo2 O12 K6 131(2) . . . . ?
O24 Mo2 O12 K6 167.5(4) . . . . ?
O22 Mo2 O12 K6 89.1(4) . . . . ?
S1 Mo2 O12 K6 0.2(3) . . . . ?
S2 Mo2 O12 K6 -104.3(3) . . . . ?
Mo1 Mo2 O12 K6 -52.0(3) . . . . ?
K4 Mo2 O12 K6 -147.6(3) 2_554 . . . ?
O12 S10 O13 Mo3 -126.0(4) 7_565 . . . ?
O12 S10 O13 Mo3 126.0(4) . . . . ?
K1 S10 O13 Mo3 0.000(1) . . . . ?
K2 S10 O13 Mo3 -131.3(3) 7_565 . . . ?
K2 S10 O13 Mo3 131.3(3) . . . . ?
K6 S10 O13 Mo3 180.0 . . . . ?
O12 S10 O13 K2 5.2(6) 7_565 . . 7_565 ?
O12 S10 O13 K2 -102.7(4) . . . 7_565 ?
K1 S10 O13 K2 131.3(3) . . . 7_565 ?
K2 S10 O13 K2 -97.5(6) . . . 7_565 ?
K6 S10 O13 K2 -48.7(3) . . . 7_565 ?
O12 S10 O13 K2 102.7(4) 7_565 . . . ?
O12 S10 O13 K2 -5.2(6) . . . . ?
K1 S10 O13 K2 -131.3(3) . . . . ?
K2 S10 O13 K2 97.5(6) 7_565 . . . ?
K6 S10 O13 K2 48.7(3) . . . . ?
O3 Mo3 O13 S10 0.000(5) . . . . ?
O25 Mo3 O13 S10 -39.0(3) . . . . ?
O25 Mo3 O13 S10 39.0(3) 7_565 . . . ?
S3 Mo3 O13 S10 127.85(11) 7_565 . . . ?
S3 Mo3 O13 S10 -127.85(11) . . . . ?
Mo4 Mo3 O13 S10 180.0 . . . . ?
O3 Mo3 O13 K2 -127.1(4) . . . 7_565 ?
O25 Mo3 O13 K2 -166.2(5) . . . 7_565 ?
O25 Mo3 O13 K2 -88.1(4) 7_565 . . 7_565 ?
S3 Mo3 O13 K2 0.7(4) 7_565 . . 7_565 ?
S3 Mo3 O13 K2 105.0(4) . . . 7_565 ?
Mo4 Mo3 O13 K2 52.9(4) . . . 7_565 ?
O3 Mo3 O13 K2 127.1(4) . . . . ?
O25 Mo3 O13 K2 88.1(4) . . . . ?
O25 Mo3 O13 K2 166.2(5) 7_565 . . . ?
S3 Mo3 O13 K2 -105.0(4) 7_565 . . . ?
S3 Mo3 O13 K2 -0.7(4) . . . . ?
Mo4 Mo3 O13 K2 -52.9(4) . . . . ?
O15 S11 O14 Mo4 126.2(4) 7_565 . . . ?
O15 S11 O14 Mo4 -126.2(4) . . . . ?
K5 S11 O14 Mo4 0.000(2) 6_657 . . . ?
K2 S11 O14 Mo4 -130.7(3) . . . . ?
K2 S11 O14 Mo4 130.7(3) 7_565 . . . ?
K7 S11 O14 Mo4 180.0 . . . . ?
O15 S11 O14 K2 -103.1(4) 7_565 . . . ?
O15 S11 O14 K2 4.5(6) . . . . ?
K5 S11 O14 K2 130.7(3) 6_657 . . . ?
K2 S11 O14 K2 -98.6(7) 7_565 . . . ?
K7 S11 O14 K2 -49.3(3) . . . . ?
O15 S11 O14 K2 -4.5(6) 7_565 . . 7_565 ?
O15 S11 O14 K2 103.1(4) . . . 7_565 ?
K5 S11 O14 K2 -130.7(3) 6_657 . . 7_565 ?
K2 S11 O14 K2 98.6(7) . . . 7_565 ?
K7 S11 O14 K2 49.3(3) . . . 7_565 ?
O4 Mo4 O14 S11 0.000(5) . . . . ?
O27 Mo4 O14 S11 -39.1(3) 7_565 . . . ?
O27 Mo4 O14 S11 39.1(3) . . . . ?
S3 Mo4 O14 S11 128.11(10) . . . . ?
S3 Mo4 O14 S11 -128.11(10) 7_565 . . . ?
Mo3 Mo4 O14 S11 180.0 . . . . ?
O4 Mo4 O14 K2 -126.4(4) . . . . ?
O27 Mo4 O14 K2 -165.5(5) 7_565 . . . ?
O27 Mo4 O14 K2 -87.2(4) . . . . ?
S3 Mo4 O14 K2 1.8(4) . . . . ?
S3 Mo4 O14 K2 105.5(4) 7_565 . . . ?
Mo3 Mo4 O14 K2 53.6(4) . . . . ?
O4 Mo4 O14 K2 126.4(4) . . . 7_565 ?
O27 Mo4 O14 K2 87.2(4) 7_565 . . 7_565 ?
O27 Mo4 O14 K2 165.5(5) . . . 7_565 ?
S3 Mo4 O14 K2 -105.5(4) . . . 7_565 ?
S3 Mo4 O14 K2 -1.8(4) 7_565 . . 7_565 ?
Mo3 Mo4 O14 K2 -53.6(4) . . . 7_565 ?
O15 S11 O15 Mo5 -125.8(5) 7_565 . . . ?
O14 S11 O15 Mo5 126.7(6) . . . . ?
K5 S11 O15 Mo5 0.0(7) 6_657 . . . ?
K2 S11 O15 Mo5 131.2(7) . . . . ?
K2 S11 O15 Mo5 -179.8(4) 7_565 . . . ?
K7 S11 O15 Mo5 -131.5(7) . . . . ?
O15 S11 O15 K2 103.0(5) 7_565 . . . ?
O14 S11 O15 K2 -4.5(6) . . . . ?
K5 S11 O15 K2 -131.2(3) 6_657 . . . ?
K2 S11 O15 K2 49.0(4) 7_565 . . . ?
K7 S11 O15 K2 97.3(5) . . . . ?
O15 S11 O15 K7 5.7(8) 7_565 . . . ?
O14 S11 O15 K7 -101.8(6) . . . . ?
K5 S11 O15 K7 131.5(4) 6_657 . . . ?
K2 S11 O15 K7 -97.3(5) . . . . ?
K2 S11 O15 K7 -48.3(5) 7_565 . . . ?
O5 Mo5 O15 S11 -2(2) . . . . ?
O30 Mo5 O15 S11 39.1(6) . . . . ?
O28 Mo5 O15 S11 -39.7(6) . . . . ?
S5 Mo5 O15 S11 128.2(6) . . . . ?
S6 Mo5 O15 S11 -128.1(6) . . . . ?
Mo6 Mo5 O15 S11 180.0(6) . . . . ?
O5 Mo5 O15 K2 126(2) . . . . ?
O30 Mo5 O15 K2 166.5(4) . . . . ?
O28 Mo5 O15 K2 87.7(4) . . . . ?
S5 Mo5 O15 K2 -104.4(3) . . . . ?
S6 Mo5 O15 K2 -0.7(3) . . . . ?
Mo6 Mo5 O15 K2 -52.6(3) . . . . ?
O5 Mo5 O15 K7 -129(2) . . . . ?
O30 Mo5 O15 K7 -88.7(4) . . . . ?
O28 Mo5 O15 K7 -167.5(4) . . . . ?
S5 Mo5 O15 K7 0.4(3) . . . . ?
S6 Mo5 O15 K7 104.1(3) . . . . ?
Mo6 Mo5 O15 K7 52.2(3) . . . . ?
O18 S12 O16 Mo1 120.2(8) . . . . ?
O17 S12 O16 Mo1 -133.4(7) . . . . ?
K4 S12 O16 Mo1 -136.2(8) . . . . ?
O18 S12 O16 K4 -103.6(6) . . . . ?
O17 S12 O16 K4 2.8(5) . . . . ?
O1 Mo1 O16 S12 -124.9(7) . . . . ?
O19 Mo1 O16 S12 144.2(7) . . . . ?
O9 Mo1 O16 S12 62.4(7) . . . . ?
S1 Mo1 O16 S12 -24.8(7) . . . . ?
S2 Mo1 O16 S12 102.3(10) . . . . ?
Mo2 Mo1 O16 S12 -21.0(10) . . . . ?
O1 Mo1 O16 K4 100.8(5) . . . . ?
O19 Mo1 O16 K4 9.9(4) . . . . ?
O9 Mo1 O16 K4 -71.9(4) . . . . ?
S1 Mo1 O16 K4 -159.1(3) . . . . ?
S2 Mo1 O16 K4 -32.0(10) . . . . ?
Mo2 Mo1 O16 K4 -155.3(2) . . . . ?
O18 S12 O17 Mo7 -126.4(7) . . . . ?
O16 S12 O17 Mo7 127.4(6) . . . . ?
K4 S12 O17 Mo7 130.1(7) . . . . ?
O18 S12 O17 K4 103.5(6) . . . . ?
O16 S12 O17 K4 -2.7(5) . . . . ?
O7 Mo7 O17 S12 130.1(7) . . . . ?
O33 Mo7 O17 S12 -138.4(7) . . . . ?
O11 Mo7 O17 S12 -57.4(6) . . . . ?
S7 Mo7 O17 S12 30.1(6) . . . . ?
S8 Mo7 O17 S12 -97.4(10) . . . . ?
Mo7 Mo7 O17 S12 27.6(8) 7_565 . . . ?
O7 Mo7 O17 K4 -102.7(4) . . . . ?
O33 Mo7 O17 K4 -11.3(4) . . . . ?
O11 Mo7 O17 K4 69.8(4) . . . . ?
S7 Mo7 O17 K4 157.2(3) . . . . ?
S8 Mo7 O17 K4 29.8(11) . . . . ?
Mo7 Mo7 O17 K4 154.75(19) 7_565 . . . ?
O21 S13 O19 Mo1 -123.4(7) . . . . ?
O20 S13 O19 Mo1 128.5(6) . . . . ?
K4 S13 O19 Mo1 132.7(8) . . . . ?
O21 S13 O19 K4 103.8(5) . . . . ?
O20 S13 O19 K4 -4.3(5) . . . . ?
O1 Mo1 O19 S13 127.6(7) . . . . ?
O16 Mo1 O19 S13 -140.3(7) . . . . ?
O9 Mo1 O19 S13 -58.5(7) . . . . ?
S1 Mo1 O19 S13 -100.6(11) . . . . ?
S2 Mo1 O19 S13 27.0(7) . . . . ?
Mo2 Mo1 O19 S13 25.1(9) . . . . ?
O1 Mo1 O19 K4 -102.0(5) . . . . ?
O16 Mo1 O19 K4 -9.9(4) . . . . ?
O9 Mo1 O19 K4 71.9(4) . . . . ?
S1 Mo1 O19 K4 29.9(12) . . . . ?
S2 Mo1 O19 K4 157.4(4) . . . . ?
Mo2 Mo1 O19 K4 155.5(2) . . . . ?
O21 S13 O20 Mo6 123.4(7) . . . . ?
O19 S13 O20 Mo6 -131.4(6) . . . . ?
K4 S13 O20 Mo6 -135.6(7) . . . . ?
O21 S13 O20 K4 -101.0(6) . . . . ?
O19 S13 O20 K4 4.2(5) . . . . ?
O6 Mo6 O20 S13 -126.3(7) . . . . ?
O32 Mo6 O20 S13 143.3(7) . . . . ?
O10 Mo6 O20 S13 61.9(6) . . . . ?
S5 Mo6 O20 S13 102.9(9) . . . . ?
S6 Mo6 O20 S13 -26.2(6) . . . . ?
Mo5 Mo6 O20 S13 -22.8(9) . . . . ?
K3 Mo6 O20 S13 -174.5(6) . . . . ?
O6 Mo6 O20 K4 101.7(5) . . . . ?
O32 Mo6 O20 K4 11.3(4) . . . . ?
O10 Mo6 O20 K4 -70.1(4) . . . . ?
S5 Mo6 O20 K4 -29.1(11) . . . . ?
S6 Mo6 O20 K4 -158.2(3) . . . . ?
Mo5 Mo6 O20 K4 -154.8(2) . . . . ?
K3 Mo6 O20 K4 53.4(3) . . . . ?
O23 S14 O22 Mo2 -123.0(7) . . . . ?
O22 S14 O22 Mo2 130.6(4) 7_565 . . . ?
K1 S14 O22 Mo2 137.2(8) . . . . ?
K5 S14 O22 Mo2 -89.2(6) . . . . ?
O23 S14 O22 K1 99.8(6) . . . . ?
O22 S14 O22 K1 -6.7(7) 7_565 . . . ?
K5 S14 O22 K1 133.6(3) . . . . ?
O2 Mo2 O22 S14 123.6(7) . . . . ?
O24 Mo2 O22 S14 -146.0(7) . . . . ?
O12 Mo2 O22 S14 -64.0(6) . . . . ?
S1 Mo2 O22 S14 23.7(6) . . . . ?
S2 Mo2 O22 S14 -107.9(8) . . . . ?
Mo1 Mo2 O22 S14 20.8(9) . . . . ?
K4 Mo2 O22 S14 162.9(5) 2_554 . . . ?
O2 Mo2 O22 K1 -102.4(5) . . . . ?
O24 Mo2 O22 K1 -11.9(4) . . . . ?
O12 Mo2 O22 K1 70.1(4) . . . . ?
S1 Mo2 O22 K1 157.7(3) . . . . ?
S2 Mo2 O22 K1 26.2(10) . . . . ?
Mo1 Mo2 O22 K1 154.83(17) . . . . ?
K4 Mo2 O22 K1 -63.1(4) 2_554 . . . ?
O22 S14 O23 K5 128.6(4) . . . . ?
O22 S14 O23 K5 -128.6(4) 7_565 . . . ?
K1 S14 O23 K5 180.0 . . . . ?
O26 S15 O24 Mo2 123.4(7) . . . . ?
O25 S15 O24 Mo2 -127.5(6) . . . . ?
K1 S15 O24 Mo2 -133.8(8) . . . . ?
O26 S15 O24 K1 -102.8(6) . . . . ?
O25 S15 O24 K1 6.3(5) . . . . ?
O2 Mo2 O24 S15 -126.2(7) . . . . ?
O22 Mo2 O24 S15 142.5(7) . . . . ?
O12 Mo2 O24 S15 60.7(7) . . . . ?
S1 Mo2 O24 S15 106.4(10) . . . . ?
S2 Mo2 O24 S15 -25.6(6) . . . . ?
Mo1 Mo2 O24 S15 -24.4(9) . . . . ?
K4 Mo2 O24 S15 -84.2(7) 2_554 . . . ?
O2 Mo2 O24 K1 102.6(5) . . . . ?
O22 Mo2 O24 K1 11.3(4) . . . . ?
O12 Mo2 O24 K1 -70.5(4) . . . . ?
S1 Mo2 O24 K1 -24.8(11) . . . . ?
S2 Mo2 O24 K1 -156.9(3) . . . . ?
Mo1 Mo2 O24 K1 -155.61(18) . . . . ?
K4 Mo2 O24 K1 144.6(4) 2_554 . . . ?
O26 S15 O25 Mo3 -121.2(7) . . . . ?
O24 S15 O25 Mo3 130.2(6) . . . . ?
K1 S15 O25 Mo3 136.6(8) . . . . ?
O26 S15 O25 K1 102.2(6) . . . . ?
O24 S15 O25 K1 -6.4(5) . . . . ?
O3 Mo3 O25 S15 123.4(7) . . . . ?
O25 Mo3 O25 S15 -145.6(5) 7_565 . . . ?
O13 Mo3 O25 S15 -63.6(6) . . . . ?
S3 Mo3 O25 S15 -107.3(9) 7_565 . . . ?
S3 Mo3 O25 S15 22.7(6) . . . . ?
Mo4 Mo3 O25 S15 20.2(9) . . . . ?
O3 Mo3 O25 K1 -102.7(4) . . . . ?
O25 Mo3 O25 K1 -11.7(5) 7_565 . . . ?
O13 Mo3 O25 K1 70.3(4) . . . . ?
S3 Mo3 O25 K1 26.6(11) 7_565 . . . ?
S3 Mo3 O25 K1 156.5(3) . . . . ?
Mo4 Mo3 O25 K1 154.0(2) . . . . ?
O25 S15 O26 K4 -153.0(5) . . . 2_554 ?
O24 S15 O26 K4 -47.8(6) . . . 2_554 ?
K1 S15 O26 K4 -100.9(4) . . . 2_554 ?
O29 S16 O27 Mo4 118.2(7) . . . . ?
O28 S16 O27 Mo4 -133.3(7) . . . . ?
K5 S16 O27 Mo4 -137.9(9) 6_657 . . . ?
O29 S16 O27 K5 -103.9(6) . . . 6_657 ?
O28 S16 O27 K5 4.6(6) . . . 6_657 ?
O4 Mo4 O27 S16 -123.3(7) . . . . ?
O27 Mo4 O27 S16 144.9(5) 7_565 . . . ?
O14 Mo4 O27 S16 63.4(7) . . . . ?
S3 Mo4 O27 S16 -22.4(7) . . . . ?
S3 Mo4 O27 S16 104.1(10) 7_565 . . . ?
Mo3 Mo4 O27 S16 -18.3(10) . . . . ?
O4 Mo4 O27 K5 101.2(4) . . . 6_657 ?
O27 Mo4 O27 K5 9.4(5) 7_565 . . 6_657 ?
O14 Mo4 O27 K5 -72.1(4) . . . 6_657 ?
S3 Mo4 O27 K5 -157.8(4) . . . 6_657 ?
S3 Mo4 O27 K5 -31.4(11) 7_565 . . 6_657 ?
Mo3 Mo4 O27 K5 -153.7(3) . . . 6_657 ?
O29 S16 O28 Mo5 -121.7(8) . . . . ?
O27 S16 O28 Mo5 128.4(6) . . . . ?
K5 S16 O28 Mo5 132.9(8) 6_657 . . . ?
O29 S16 O28 K5 105.4(7) . . . 6_657 ?
O27 S16 O28 K5 -4.4(5) . . . 6_657 ?
O5 Mo5 O28 S16 126.9(7) . . . . ?
O30 Mo5 O28 S16 -142.0(7) . . . . ?
O15 Mo5 O28 S16 -60.3(6) . . . . ?
S5 Mo5 O28 S16 -103.0(9) . . . . ?
S6 Mo5 O28 S16 27.0(6) . . . . ?
Mo6 Mo5 O28 S16 24.0(9) . . . . ?
O5 Mo5 O28 K5 -103.2(5) . . . 6_657 ?
O30 Mo5 O28 K5 -12.2(4) . . . 6_657 ?
O15 Mo5 O28 K5 69.6(4) . . . 6_657 ?
S5 Mo5 O28 K5 26.9(11) . . . 6_657 ?
S6 Mo5 O28 K5 156.9(3) . . . 6_657 ?
Mo6 Mo5 O28 K5 153.8(2) . . . 6_657 ?
O31 S17 O30 Mo5 123.5(8) . . . . ?
O30 S17 O30 Mo5 -129.4(5) 7_565 . . . ?
K5 S17 O30 Mo5 -135.1(9) 6_657 . . . ?
O31 S17 O30 K5 -101.4(7) . . . 6_657 ?
O30 S17 O30 K5 5.7(8) 7_565 . . 6_657 ?
O5 Mo5 O30 S17 -125.4(8) . . . . ?
O28 Mo5 O30 S17 144.2(8) . . . . ?
O15 Mo5 O30 S17 62.2(7) . . . . ?
S5 Mo5 O30 S17 -24.5(7) . . . . ?
S6 Mo5 O30 S17 107.1(9) . . . . ?
Mo6 Mo5 O30 S17 -21.6(10) . . . . ?
O5 Mo5 O30 K5 102.7(5) . . . 6_657 ?
O28 Mo5 O30 K5 12.3(4) . . . 6_657 ?
O15 Mo5 O30 K5 -69.7(4) . . . 6_657 ?
S5 Mo5 O30 K5 -156.4(4) . . . 6_657 ?
S6 Mo5 O30 K5 -24.8(11) . . . 6_657 ?
Mo6 Mo5 O30 K5 -153.5(2) . . . 6_657 ?
O34 S18 O32 Mo6 -121.6(6) . . . . ?
O33 S18 O32 Mo6 130.1(6) . . . . ?
K3 S18 O32 Mo6 -120.0(8) . . . . ?
K4 S18 O32 Mo6 131.3(8) . . . . ?
O34 S18 O32 K3 -1.6(6) . . . . ?
O33 S18 O32 K3 -109.9(5) . . . . ?
K4 S18 O32 K3 -108.7(5) . . . . ?
O34 S18 O32 K4 107.1(5) . . . . ?
O33 S18 O32 K4 -1.2(5) . . . . ?
K3 S18 O32 K4 108.7(5) . . . . ?
O6 Mo6 O32 S18 128.4(7) . . . . ?
O20 Mo6 O32 S18 -139.7(7) . . . . ?
O10 Mo6 O32 S18 -57.9(6) . . . . ?
S5 Mo6 O32 S18 28.7(6) . . . . ?
S6 Mo6 O32 S18 -103.3(9) . . . . ?
Mo5 Mo6 O32 S18 26.3(9) . . . . ?
K3 Mo6 O32 S18 119.7(8) . . . . ?
O6 Mo6 O32 K3 8.8(5) . . . . ?
O20 Mo6 O32 K3 100.6(4) . . . . ?
O10 Mo6 O32 K3 -177.5(4) . . . . ?
S5 Mo6 O32 K3 -91.0(3) . . . . ?
S6 Mo6 O32 K3 137.1(7) . . . . ?
Mo5 Mo6 O32 K3 -93.4(4) . . . . ?
O6 Mo6 O32 K4 -102.8(5) . . . . ?
O20 Mo6 O32 K4 -10.9(4) . . . . ?
O10 Mo6 O32 K4 70.9(4) . . . . ?
S5 Mo6 O32 K4 157.5(3) . . . . ?
S6 Mo6 O32 K4 25.5(11) . . . . ?
Mo5 Mo6 O32 K4 155.10(19) . . . . ?
K3 Mo6 O32 K4 -111.5(5) . . . . ?
O34 S18 O33 Mo7 118.1(6) . . . . ?
O32 S18 O33 Mo7 -133.7(6) . . . . ?
K3 S18 O33 Mo7 175.3(4) . . . . ?
K4 S18 O33 Mo7 -134.9(7) . . . . ?
O34 S18 O33 K4 -107.0(5) . . . . ?
O32 S18 O33 K4 1.2(5) . . . . ?
K3 S18 O33 K4 -49.8(4) . . . . ?
O7 Mo7 O33 S18 -124.9(7) . . . . ?
O17 Mo7 O33 S18 144.0(7) . . . . ?
O11 Mo7 O33 S18 61.6(6) . . . . ?
S7 Mo7 O33 S18 104.4(9) . . . . ?
S8 Mo7 O33 S18 -24.2(6) . . . . ?
Mo7 Mo7 O33 S18 -21.8(8) 7_565 . . . ?
O7 Mo7 O33 K4 102.5(4) . . . . ?
O17 Mo7 O33 K4 11.4(4) . . . . ?
O11 Mo7 O33 K4 -71.0(4) . . . . ?
S7 Mo7 O33 K4 -28.2(11) . . . . ?
S8 Mo7 O33 K4 -156.9(3) . . . . ?
Mo7 Mo7 O33 K4 -154.46(19) 7_565 . . . ?
O33 S18 O34 K3 106.3(5) . . . . ?
O32 S18 O34 K3 1.5(6) . . . . ?
K4 S18 O34 K3 54.3(5) . . . . ?
S14 O22 K1 O52 -160.5(14) . . . . ?
Mo2 O22 K1 O52 57.0(15) . . . . ?
S14 O22 K1 O61 -141.2(6) . . . 2_554 ?
Mo2 O22 K1 O61 76.2(5) . . . 2_554 ?
S14 O22 K1 O61 -29.2(6) . . . 8_665 ?
Mo2 O22 K1 O61 -171.7(4) . . . 8_665 ?
S14 O22 K1 O22 4.8(5) . . . 7_565 ?
Mo2 O22 K1 O22 -137.8(3) . . . 7_565 ?
S14 O22 K1 O25 76.7(5) . . . 7_565 ?
Mo2 O22 K1 O25 -65.9(5) . . . 7_565 ?
S14 O22 K1 O25 129.0(5) . . . . ?
Mo2 O22 K1 O25 -13.5(4) . . . . ?
S14 O22 K1 O24 30.5(5) . . . 7_565 ?
Mo2 O22 K1 O24 -112.0(4) . . . 7_565 ?
S14 O22 K1 O24 152.8(6) . . . . ?
Mo2 O22 K1 O24 10.3(3) . . . . ?
S14 O22 K1 S10 79.9(4) . . . . ?
Mo2 O22 K1 S10 -62.6(3) . . . . ?
Mo2 O22 K1 S14 -142.5(7) . . . . ?
S14 O22 K1 S15 51.1(5) . . . 7_565 ?
Mo2 O22 K1 S15 -91.4(4) . . . 7_565 ?
S15 O25 K1 O52 -125.0(5) . . . . ?
Mo3 O25 K1 O52 92.5(5) . . . . ?
S15 O25 K1 O61 -38.8(5) . . . 2_554 ?
Mo3 O25 K1 O61 178.6(5) . . . 2_554 ?
S15 O25 K1 O61 173.4(6) . . . 8_665 ?
Mo3 O25 K1 O61 30.9(8) . . . 8_665 ?
S15 O25 K1 O22 76.8(5) . . . 7_565 ?
Mo3 O25 K1 O22 -65.8(5) . . . 7_565 ?
S15 O25 K1 O22 30.5(5) . . . . ?
Mo3 O25 K1 O22 -112.1(4) . . . . ?
S15 O25 K1 O25 152.9(3) . . . 7_565 ?
Mo3 O25 K1 O25 10.3(4) . . . 7_565 ?
S15 O25 K1 O24 129.6(4) . . . 7_565 ?
Mo3 O25 K1 O24 -13.0(4) . . . 7_565 ?
S15 O25 K1 O24 4.5(4) . . . . ?
Mo3 O25 K1 O24 -138.1(5) . . . . ?
S15 O25 K1 S10 80.0(4) . . . . ?
Mo3 O25 K1 S10 -62.6(3) . . . . ?
S15 O25 K1 S14 50.9(5) . . . . ?
Mo3 O25 K1 S14 -91.7(4) . . . . ?
S15 O25 K1 S15 141.8(5) . . . 7_565 ?
Mo3 O25 K1 S15 -0.8(3) . . . 7_565 ?
S15 O24 K1 O52 46.7(7) . . . . ?
Mo2 O24 K1 O52 -171.3(6) . . . . ?
S15 O24 K1 O61 122.4(6) . . . 2_554 ?
Mo2 O24 K1 O61 -95.6(5) . . . 2_554 ?
S15 O24 K1 O61 -159.3(14) . . . 8_665 ?
Mo2 O24 K1 O61 -17.2(17) . . . 8_665 ?
S15 O24 K1 O22 -128.4(4) . . . 7_565 ?
Mo2 O24 K1 O22 13.6(4) . . . 7_565 ?
S15 O24 K1 O22 -152.2(6) . . . . ?
Mo2 O24 K1 O22 -10.1(3) . . . . ?
S15 O24 K1 O25 -29.7(5) . . . 7_565 ?
Mo2 O24 K1 O25 112.3(4) . . . 7_565 ?
S15 O24 K1 O25 -4.4(4) . . . . ?
Mo2 O24 K1 O25 137.6(5) . . . . ?
S15 O24 K1 O24 -75.2(6) . . . 7_565 ?
Mo2 O24 K1 O24 66.8(6) . . . 7_565 ?
S15 O24 K1 S10 -79.0(4) . . . . ?
Mo2 O24 K1 S10 63.1(3) . . . . ?
S15 O24 K1 S14 -140.9(4) . . . . ?
Mo2 O24 K1 S14 1.1(3) . . . . ?
S15 O24 K1 S15 -49.7(5) . . . 7_565 ?
Mo2 O24 K1 S15 92.4(4) . . . 7_565 ?
O13 S10 K1 O52 0.0 . . . . ?
O12 S10 K1 O52 119.9(4) 7_565 . . . ?
O12 S10 K1 O52 -119.9(4) . . . . ?
K2 S10 K1 O52 61.0(3) 7_565 . . . ?
K2 S10 K1 O52 -61.0(3) . . . . ?
K6 S10 K1 O52 180.0 . . . . ?
O13 S10 K1 O61 108.4(4) . . . 2_554 ?
O12 S10 K1 O61 -131.6(6) 7_565 . . 2_554 ?
O12 S10 K1 O61 -11.5(6) . . . 2_554 ?
K2 S10 K1 O61 169.5(4) 7_565 . . 2_554 ?
K2 S10 K1 O61 47.4(5) . . . 2_554 ?
K6 S10 K1 O61 -71.6(4) . . . 2_554 ?
O13 S10 K1 O61 -108.4(4) . . . 8_665 ?
O12 S10 K1 O61 11.5(6) 7_565 . . 8_665 ?
O12 S10 K1 O61 131.6(6) . . . 8_665 ?
K2 S10 K1 O61 -47.4(5) 7_565 . . 8_665 ?
K2 S10 K1 O61 -169.5(4) . . . 8_665 ?
K6 S10 K1 O61 71.6(4) . . . 8_665 ?
O13 S10 K1 O22 -151.6(2) . . . 7_565 ?
O12 S10 K1 O22 -31.7(5) 7_565 . . 7_565 ?
O12 S10 K1 O22 88.5(5) . . . 7_565 ?
K2 S10 K1 O22 -90.6(3) 7_565 . . 7_565 ?
K2 S10 K1 O22 147.4(4) . . . 7_565 ?
K6 S10 K1 O22 28.4(2) . . . 7_565 ?
O13 S10 K1 O22 151.6(2) . . . . ?
O12 S10 K1 O22 -88.5(5) 7_565 . . . ?
O12 S10 K1 O22 31.7(5) . . . . ?
K2 S10 K1 O22 -147.4(4) 7_565 . . . ?
K2 S10 K1 O22 90.6(3) . . . . ?
K6 S10 K1 O22 -28.4(2) . . . . ?
O13 S10 K1 O25 -31.6(2) . . . 7_565 ?
O12 S10 K1 O25 88.3(5) 7_565 . . 7_565 ?
O12 S10 K1 O25 -151.5(5) . . . 7_565 ?
K2 S10 K1 O25 29.4(4) 7_565 . . 7_565 ?
K2 S10 K1 O25 -92.6(4) . . . 7_565 ?
K6 S10 K1 O25 148.4(2) . . . 7_565 ?
O13 S10 K1 O25 31.6(2) . . . . ?
O12 S10 K1 O25 151.5(5) 7_565 . . . ?
O12 S10 K1 O25 -88.3(5) . . . . ?
K2 S10 K1 O25 92.6(4) 7_565 . . . ?
K2 S10 K1 O25 -29.4(4) . . . . ?
K6 S10 K1 O25 -148.4(2) . . . . ?
O13 S10 K1 O24 -88.1(2) . . . 7_565 ?
O12 S10 K1 O24 31.8(5) 7_565 . . 7_565 ?
O12 S10 K1 O24 151.9(5) . . . 7_565 ?
K2 S10 K1 O24 -27.1(4) 7_565 . . 7_565 ?
K2 S10 K1 O24 -149.2(4) . . . 7_565 ?
K6 S10 K1 O24 91.9(2) . . . 7_565 ?
O13 S10 K1 O24 88.1(2) . . . . ?
O12 S10 K1 O24 -151.9(5) 7_565 . . . ?
O12 S10 K1 O24 -31.8(5) . . . . ?
K2 S10 K1 O24 149.2(4) 7_565 . . . ?
K2 S10 K1 O24 27.1(4) . . . . ?
K6 S10 K1 O24 -91.9(2) . . . . ?
O13 S10 K1 S14 180.0 . . . . ?
O12 S10 K1 S14 -60.1(4) 7_565 . . . ?
O12 S10 K1 S14 60.1(4) . . . . ?
K2 S10 K1 S14 -119.0(3) 7_565 . . . ?
K2 S10 K1 S14 119.0(3) . . . . ?
K6 S10 K1 S14 0.0 . . . . ?
O13 S10 K1 S15 -59.80(9) . . . 7_565 ?
O12 S10 K1 S15 60.1(4) 7_565 . . 7_565 ?
O12 S10 K1 S15 -179.7(5) . . . 7_565 ?
K2 S10 K1 S15 1.2(3) 7_565 . . 7_565 ?
K2 S10 K1 S15 -120.8(3) . . . 7_565 ?
K6 S10 K1 S15 120.20(9) . . . 7_565 ?
O23 S14 K1 O52 0.000(5) . . . . ?
O22 S14 K1 O52 94.3(5) . . . . ?
O22 S14 K1 O52 -94.3(5) 7_565 . . . ?
K5 S14 K1 O52 0.000(5) . . . . ?
O23 S14 K1 O61 -58.5(3) . . . 2_554 ?
O22 S14 K1 O61 35.8(6) . . . 2_554 ?
O22 S14 K1 O61 -152.8(6) 7_565 . . 2_554 ?
K5 S14 K1 O61 -58.5(3) . . . 2_554 ?
O23 S14 K1 O61 58.5(3) . . . 8_665 ?
O22 S14 K1 O61 152.8(6) . . . 8_665 ?
O22 S14 K1 O61 -35.8(6) 7_565 . . 8_665 ?
K5 S14 K1 O61 58.5(3) . . . 8_665 ?
O23 S14 K1 O22 94.3(5) . . . 7_565 ?
O22 S14 K1 O22 -171.3(9) . . . 7_565 ?
K5 S14 K1 O22 94.3(5) . . . 7_565 ?
O23 S14 K1 O22 -94.3(5) . . . . ?
O22 S14 K1 O22 171.3(9) 7_565 . . . ?
K5 S14 K1 O22 -94.3(5) . . . . ?
O23 S14 K1 O25 150.7(2) . . . 7_565 ?
O22 S14 K1 O25 -115.0(5) . . . 7_565 ?
O22 S14 K1 O25 56.3(5) 7_565 . . 7_565 ?
K5 S14 K1 O25 150.7(2) . . . 7_565 ?
O23 S14 K1 O25 -150.7(2) . . . . ?
O22 S14 K1 O25 -56.3(5) . . . . ?
O22 S14 K1 O25 115.0(5) 7_565 . . . ?
K5 S14 K1 O25 -150.7(2) . . . . ?
O23 S14 K1 O24 116.8(2) . . . 7_565 ?
O22 S14 K1 O24 -148.9(5) . . . 7_565 ?
O22 S14 K1 O24 22.5(5) 7_565 . . 7_565 ?
K5 S14 K1 O24 116.8(2) . . . 7_565 ?
O23 S14 K1 O24 -116.8(2) . . . . ?
O22 S14 K1 O24 -22.5(5) . . . . ?
O22 S14 K1 O24 148.9(5) 7_565 . . . ?
K5 S14 K1 O24 -116.8(2) . . . . ?
O23 S14 K1 S10 180.0 . . . . ?
O22 S14 K1 S10 -85.7(5) . . . . ?
O22 S14 K1 S10 85.7(5) 7_565 . . . ?
K5 S14 K1 S10 180.0 . . . . ?
O23 S14 K1 S15 132.00(9) . . . 7_565 ?
O22 S14 K1 S15 -133.7(5) . . . 7_565 ?
O22 S14 K1 S15 37.7(5) 7_565 . . 7_565 ?
K5 S14 K1 S15 132.00(9) . . . 7_565 ?
S11 O14 K2 O9 66.8(7) . . . . ?
Mo4 O14 K2 O9 -158.0(5) . . . . ?
K2 O14 K2 O9 -39.0(8) 7_565 . . . ?
S11 O14 K2 O12 137.6(5) . . . . ?
Mo4 O14 K2 O12 -87.2(5) . . . . ?
K2 O14 K2 O12 31.8(5) 7_565 . . . ?
S11 O14 K2 O15 -3.1(4) . . . . ?
Mo4 O14 K2 O15 132.2(5) . . . . ?
K2 O14 K2 O15 -108.8(5) 7_565 . . . ?
S11 O14 K2 O13 154.9(6) . . . . ?
Mo4 O14 K2 O13 -69.8(5) . . . . ?
K2 O14 K2 O13 49.2(4) 7_565 . . . ?
S11 O14 K2 O10 19.4(6) . . . . ?
Mo4 O14 K2 O10 154.7(4) . . . . ?
K2 O14 K2 O10 -86.3(4) 7_565 . . . ?
S11 O14 K2 S2 -166.2(7) . . . . ?
Mo4 O14 K2 S2 -31.0(10) . . . . ?
K2 O14 K2 S2 88.0(8) 7_565 . . . ?
S11 O14 K2 S3 -136.7(5) . . . . ?
Mo4 O14 K2 S3 -1.4(3) . . . . ?
K2 O14 K2 S3 117.6(4) 7_565 . . . ?
S11 O14 K2 S6 -41.3(5) . . . . ?
Mo4 O14 K2 S6 94.0(4) . . . . ?
K2 O14 K2 S6 -147.0(3) 7_565 . . . ?
Mo4 O14 K2 S11 135.2(7) . . . . ?
K2 O14 K2 S11 -105.8(6) 7_565 . . . ?
S11 O14 K2 S10 144.6(5) . . . . ?
Mo4 O14 K2 S10 -80.2(4) . . . . ?
K2 O14 K2 S10 38.8(4) 7_565 . . . ?
S11 O14 K2 S9 39.8(6) . . . . ?
Mo4 O14 K2 S9 175.0(3) . . . . ?
K2 O14 K2 S9 -66.0(5) 7_565 . . . ?
S9 O9 K2 O14 -66.2(7) . . . . ?
Mo1 O9 K2 O14 156.5(5) . . . . ?
K6 O9 K2 O14 38.7(7) . . . . ?
S9 O9 K2 O12 -154.1(5) . . . . ?
Mo1 O9 K2 O12 68.6(4) . . . . ?
K6 O9 K2 O12 -49.2(3) . . . . ?
S9 O9 K2 O15 -18.1(6) . . . . ?
Mo1 O9 K2 O15 -155.4(4) . . . . ?
K6 O9 K2 O15 86.8(4) . . . . ?
S9 O9 K2 O13 -136.3(4) . . . . ?
Mo1 O9 K2 O13 86.3(4) . . . . ?
K6 O9 K2 O13 -31.5(4) . . . . ?
S9 O9 K2 O10 3.0(4) . . . . ?
Mo1 O9 K2 O10 -134.3(5) . . . . ?
K6 O9 K2 O10 107.9(4) . . . . ?
S9 O9 K2 S2 137.4(5) . . . . ?
Mo1 O9 K2 S2 0.0(3) . . . . ?
K6 O9 K2 S2 -117.8(3) . . . . ?
S9 O9 K2 S3 166.6(6) . . . . ?
Mo1 O9 K2 S3 29.2(10) . . . . ?
K6 O9 K2 S3 -88.6(8) . . . . ?
S9 O9 K2 S6 42.3(5) . . . . ?
Mo1 O9 K2 S6 -95.0(4) . . . . ?
K6 O9 K2 S6 147.2(3) . . . . ?
S9 O9 K2 S11 -38.4(6) . . . . ?
Mo1 O9 K2 S11 -175.8(3) . . . . ?
K6 O9 K2 S11 66.4(4) . . . . ?
S9 O9 K2 S10 -143.6(4) . . . . ?
Mo1 O9 K2 S10 79.1(3) . . . . ?
K6 O9 K2 S10 -38.7(3) . . . . ?
Mo1 O9 K2 S9 -137.3(7) . . . . ?
K6 O9 K2 S9 104.9(5) . . . . ?
S10 O12 K2 O14 17.4(6) . . . . ?
Mo2 O12 K2 O14 155.5(4) . . . . ?
K6 O12 K2 O14 -88.0(4) . . . . ?
S10 O12 K2 O9 153.6(5) . . . . ?
Mo2 O12 K2 O9 -68.3(4) . . . . ?
K6 O12 K2 O9 48.2(3) . . . . ?
S10 O12 K2 O15 63.7(7) . . . . ?
Mo2 O12 K2 O15 -158.2(5) . . . . ?
K6 O12 K2 O15 -41.7(6) . . . . ?
S10 O12 K2 O13 -3.6(4) . . . . ?
Mo2 O12 K2 O13 134.5(5) . . . . ?
K6 O12 K2 O13 -109.0(4) . . . . ?
S10 O12 K2 O10 135.8(4) . . . . ?
Mo2 O12 K2 O10 -86.1(4) . . . . ?
K6 O12 K2 O10 30.4(4) . . . . ?
S10 O12 K2 S2 -138.1(5) . . . . ?
Mo2 O12 K2 S2 0.0(3) . . . . ?
K6 O12 K2 S2 116.5(3) . . . . ?
S10 O12 K2 S3 -42.3(5) . . . . ?
Mo2 O12 K2 S3 95.8(4) . . . . ?
K6 O12 K2 S3 -147.7(2) . . . . ?
S10 O12 K2 S6 -165.3(7) . . . . ?
Mo2 O12 K2 S6 -27.2(10) . . . . ?
K6 O12 K2 S6 89.3(8) . . . . ?
S10 O12 K2 S11 37.2(6) . . . . ?
Mo2 O12 K2 S11 175.3(3) . . . . ?
K6 O12 K2 S11 -68.2(4) . . . . ?
Mo2 O12 K2 S10 138.1(7) . . . . ?
K6 O12 K2 S10 -105.4(5) . . . . ?
S10 O12 K2 S9 143.4(4) . . . . ?
Mo2 O12 K2 S9 -78.5(4) . . . . ?
K6 O12 K2 S9 38.0(2) . . . . ?
S11 O15 K2 O14 3.1(4) . . . . ?
Mo5 O15 K2 O14 -134.4(5) . . . . ?
K7 O15 K2 O14 108.6(4) . . . . ?
S11 O15 K2 O9 -136.0(4) . . . . ?
Mo5 O15 K2 O9 86.5(4) . . . . ?
K7 O15 K2 O9 -30.5(4) . . . . ?
S11 O15 K2 O12 -63.7(7) . . . . ?
Mo5 O15 K2 O12 158.8(5) . . . . ?
K7 O15 K2 O12 41.8(6) . . . . ?
S11 O15 K2 O13 -17.5(6) . . . . ?
Mo5 O15 K2 O13 -155.0(4) . . . . ?
K7 O15 K2 O13 88.0(4) . . . . ?
S11 O15 K2 O10 -153.3(5) . . . . ?
Mo5 O15 K2 O10 69.3(4) . . . . ?
K7 O15 K2 O10 -47.8(3) . . . . ?
S11 O15 K2 S2 165.9(7) . . . . ?
Mo5 O15 K2 S2 28.4(10) . . . . ?
K7 O15 K2 S2 -88.6(8) . . . . ?
S11 O15 K2 S3 42.0(5) . . . . ?
Mo5 O15 K2 S3 -95.5(4) . . . . ?
K7 O15 K2 S3 147.5(3) . . . . ?
S11 O15 K2 S6 138.0(5) . . . . ?
Mo5 O15 K2 S6 0.6(3) . . . . ?
K7 O15 K2 S6 -116.5(3) . . . . ?
Mo5 O15 K2 S11 -137.5(7) . . . . ?
K7 O15 K2 S11 105.5(5) . . . . ?
S11 O15 K2 S10 -37.4(6) . . . . ?
Mo5 O15 K2 S10 -174.8(3) . . . . ?
K7 O15 K2 S10 68.1(4) . . . . ?
S11 O15 K2 S9 -143.2(4) . . . . ?
Mo5 O15 K2 S9 79.3(3) . . . . ?
K7 O15 K2 S9 -37.7(2) . . . . ?
S10 O13 K2 O14 -154.0(6) . . . . ?
Mo3 O13 K2 O14 69.6(5) . . . . ?
K2 O13 K2 O14 -48.5(4) 7_565 . . . ?
S10 O13 K2 O9 -18.1(6) . . . . ?
Mo3 O13 K2 O9 -154.5(4) . . . . ?
K2 O13 K2 O9 87.4(4) 7_565 . . . ?
S10 O13 K2 O12 3.6(4) . . . . ?
Mo3 O13 K2 O12 -132.9(5) . . . . ?
K2 O13 K2 O12 109.1(5) 7_565 . . . ?
S10 O13 K2 O15 -136.8(5) . . . . ?
Mo3 O13 K2 O15 86.8(5) . . . . ?
K2 O13 K2 O15 -31.3(5) 7_565 . . . ?
S10 O13 K2 O10 -65.0(7) . . . . ?
Mo3 O13 K2 O10 158.6(5) . . . . ?
K2 O13 K2 O10 40.5(8) 7_565 . . . ?
S10 O13 K2 S2 41.8(5) . . . . ?
Mo3 O13 K2 S2 -94.6(4) . . . . ?
K2 O13 K2 S2 147.3(3) 7_565 . . . ?
S10 O13 K2 S3 137.0(5) . . . . ?
Mo3 O13 K2 S3 0.6(3) . . . . ?
K2 O13 K2 S3 -117.5(4) 7_565 . . . ?
S10 O13 K2 S6 165.1(7) . . . . ?
Mo3 O13 K2 S6 28.7(10) . . . . ?
K2 O13 K2 S6 -89.4(8) 7_565 . . . ?
S10 O13 K2 S11 -143.9(4) . . . . ?
Mo3 O13 K2 S11 79.7(4) . . . . ?
K2 O13 K2 S11 -38.4(4) 7_565 . . . ?
Mo3 O13 K2 S10 -136.4(7) . . . . ?
K2 O13 K2 S10 105.5(6) 7_565 . . . ?
S10 O13 K2 S9 -38.0(6) . . . . ?
Mo3 O13 K2 S9 -174.4(3) . . . . ?
K2 O13 K2 S9 67.5(5) 7_565 . . . ?
S9 O10 K2 O14 136.3(5) . . . . ?
Mo6 O10 K2 O14 -87.6(4) . . . . ?
K7 O10 K2 O14 29.8(4) . . . . ?
S9 O10 K2 O9 -3.0(4) . . . . ?
Mo6 O10 K2 O9 133.1(5) . . . . ?
K7 O10 K2 O9 -109.5(4) . . . . ?
S9 O10 K2 O12 18.7(5) . . . . ?
Mo6 O10 K2 O12 154.8(4) . . . . ?
K7 O10 K2 O12 -87.8(4) . . . . ?
S9 O10 K2 O15 154.9(5) . . . . ?
Mo6 O10 K2 O15 -69.1(4) . . . . ?
K7 O10 K2 O15 48.3(3) . . . . ?
S9 O10 K2 O13 65.7(7) . . . . ?
Mo6 O10 K2 O13 -158.2(5) . . . . ?
K7 O10 K2 O13 -40.9(7) . . . . ?
S9 O10 K2 S2 -41.2(4) . . . . ?
Mo6 O10 K2 S2 94.8(4) . . . . ?
K7 O10 K2 S2 -147.8(3) . . . . ?
S9 O10 K2 S3 -165.7(7) . . . . ?
Mo6 O10 K2 S3 -29.7(10) . . . . ?
K7 O10 K2 S3 87.7(8) . . . . ?
S9 O10 K2 S6 -136.3(5) . . . . ?
Mo6 O10 K2 S6 -0.2(3) . . . . ?
K7 O10 K2 S6 117.1(4) . . . . ?
S9 O10 K2 S11 144.2(4) . . . . ?
Mo6 O10 K2 S11 -79.7(4) . . . . ?
K7 O10 K2 S11 37.7(3) . . . . ?
S9 O10 K2 S10 38.9(6) . . . . ?
Mo6 O10 K2 S10 175.0(3) . . . . ?
K7 O10 K2 S10 -67.6(4) . . . . ?
Mo6 O10 K2 S9 136.1(7) . . . . ?
K7 O10 K2 S9 -106.5(5) . . . . ?
Mo2 S2 K2 O14 -66.3(8) . . . . ?
Mo1 S2 K2 O14 -142.4(8) . . . . ?
K4 S2 K2 O14 25.3(10) 2_554 . . . ?
Mo2 S2 K2 O9 76.0(2) . . . . ?
Mo1 S2 K2 O9 0.0(2) . . . . ?
K4 S2 K2 O9 167.7(4) 2_554 . . . ?
Mo2 S2 K2 O12 0.0(2) . . . . ?
Mo1 S2 K2 O12 -76.0(3) . . . . ?
K4 S2 K2 O12 91.7(4) 2_554 . . . ?
Mo2 S2 K2 O15 144.6(8) . . . . ?
Mo1 S2 K2 O15 68.6(8) . . . . ?
K4 S2 K2 O15 -123.7(8) 2_554 . . . ?
Mo2 S2 K2 O13 -32.1(3) . . . . ?
Mo1 S2 K2 O13 -108.2(3) . . . . ?
K4 S2 K2 O13 59.5(5) 2_554 . . . ?
Mo2 S2 K2 O10 108.3(3) . . . . ?
Mo1 S2 K2 O10 32.3(3) . . . . ?
K4 S2 K2 O10 -160.1(3) 2_554 . . . ?
Mo2 S2 K2 S3 -91.7(2) . . . . ?
Mo1 S2 K2 S3 -167.79(18) . . . . ?
K4 S2 K2 S3 -0.1(5) 2_554 . . . ?
Mo2 S2 K2 S6 168.74(18) . . . . ?
Mo1 S2 K2 S6 92.7(2) . . . . ?
K4 S2 K2 S6 -99.6(4) 2_554 . . . ?
Mo2 S2 K2 S11 -139(3) . . . . ?
Mo1 S2 K2 S11 145(3) . . . . ?
K4 S2 K2 S11 -48(3) 2_554 . . . ?
Mo2 S2 K2 S10 -16.03(18) . . . . ?
Mo1 S2 K2 S10 -92.09(17) . . . . ?
K4 S2 K2 S10 75.6(4) 2_554 . . . ?
Mo2 S2 K2 S9 92.28(16) . . . . ?
Mo1 S2 K2 S9 16.23(17) . . . . ?
K4 S2 K2 S9 -176.1(3) 2_554 . . . ?
Mo3 S3 K2 O14 -75.3(3) . . . . ?
Mo4 S3 K2 O14 1.3(3) . . . . ?
Mo3 S3 K2 O9 67.3(8) . . . . ?
Mo4 S3 K2 O9 143.8(7) . . . . ?
Mo3 S3 K2 O12 32.3(3) . . . . ?
Mo4 S3 K2 O12 108.8(3) . . . . ?
Mo3 S3 K2 O15 -108.3(3) . . . . ?
Mo4 S3 K2 O15 -31.8(3) . . . . ?
Mo3 S3 K2 O13 -0.5(3) . . . . ?
Mo4 S3 K2 O13 76.0(3) . . . . ?
Mo3 S3 K2 O10 -143.5(8) . . . . ?
Mo4 S3 K2 O10 -66.9(8) . . . . ?
Mo3 S3 K2 S2 92.3(2) . . . . ?
Mo4 S3 K2 S2 168.90(18) . . . . ?
Mo3 S3 K2 S6 -168.93(19) . . . . ?
Mo4 S3 K2 S6 -92.4(2) . . . . ?
Mo3 S3 K2 S11 -92.12(16) . . . . ?
Mo4 S3 K2 S11 -15.55(17) . . . . ?
Mo3 S3 K2 S10 15.99(17) . . . . ?
Mo4 S3 K2 S10 92.57(16) . . . . ?
Mo3 S3 K2 S9 135(3) . . . . ?
Mo4 S3 K2 S9 -149(3) . . . . ?
Mo6 S6 K2 O14 108.3(3) . . . . ?
Mo5 S6 K2 O14 31.8(3) . . . . ?
Mo6 S6 K2 O9 -32.7(3) . . . . ?
Mo5 S6 K2 O9 -109.2(3) . . . . ?
Mo6 S6 K2 O12 -69.2(8) . . . . ?
Mo5 S6 K2 O12 -145.7(8) . . . . ?
Mo6 S6 K2 O15 76.0(2) . . . . ?
Mo5 S6 K2 O15 -0.5(2) . . . . ?
Mo6 S6 K2 O13 144.3(8) . . . . ?
Mo5 S6 K2 O13 67.8(8) . . . . ?
Mo6 S6 K2 O10 0.2(3) . . . . ?
Mo5 S6 K2 O10 -76.3(3) . . . . ?
Mo6 S6 K2 S2 -92.6(2) . . . . ?
Mo5 S6 K2 S2 -169.08(19) . . . . ?
Mo6 S6 K2 S3 168.41(19) . . . . ?
Mo5 S6 K2 S3 91.9(2) . . . . ?
Mo6 S6 K2 S11 92.14(18) . . . . ?
Mo5 S6 K2 S11 15.65(18) . . . . ?
Mo6 S6 K2 S10 -141(3) . . . . ?
Mo5 S6 K2 S10 142(3) . . . . ?
Mo6 S6 K2 S9 -16.57(17) . . . . ?
Mo5 S6 K2 S9 -93.06(16) . . . . ?
O15 S11 K2 O14 92.6(6) 7_565 . . . ?
O15 S11 K2 O14 -174.4(7) . . . . ?
K5 S11 K2 O14 -87.6(6) 6_657 . . . ?
K2 S11 K2 O14 54.1(5) 7_565 . . . ?
K7 S11 K2 O14 130.7(5) . . . . ?
O15 S11 K2 O9 -39.5(5) 7_565 . . . ?
O15 S11 K2 O9 53.5(5) . . . . ?
O14 S11 K2 O9 -132.1(6) . . . . ?
K5 S11 K2 O9 140.3(4) 6_657 . . . ?
K2 S11 K2 O9 -78.0(4) 7_565 . . . ?
K7 S11 K2 O9 -1.5(3) . . . . ?
O15 S11 K2 O12 41.2(6) 7_565 . . . ?
O15 S11 K2 O12 134.3(6) . . . . ?
O14 S11 K2 O12 -51.4(6) . . . . ?
K5 S11 K2 O12 -139.0(4) 6_657 . . . ?
K2 S11 K2 O12 2.8(4) 7_565 . . . ?
K7 S11 K2 O12 79.3(4) . . . . ?
O15 S11 K2 O15 -93.0(7) 7_565 . . . ?
O14 S11 K2 O15 174.4(7) . . . . ?
K5 S11 K2 O15 86.8(5) 6_657 . . . ?
K2 S11 K2 O15 -131.5(5) 7_565 . . . ?
K7 S11 K2 O15 -55.0(5) . . . . ?
O15 S11 K2 O13 70.3(5) 7_565 . . . ?
O15 S11 K2 O13 163.4(5) . . . . ?
O14 S11 K2 O13 -22.3(5) . . . . ?
K5 S11 K2 O13 -109.9(4) 6_657 . . . ?
K2 S11 K2 O13 31.9(3) 7_565 . . . ?
K7 S11 K2 O13 108.4(3) . . . . ?
O15 S11 K2 O10 -69.1(4) 7_565 . . . ?
O15 S11 K2 O10 24.0(5) . . . . ?
O14 S11 K2 O10 -161.7(6) . . . . ?
K5 S11 K2 O10 110.7(3) 6_657 . . . ?
K2 S11 K2 O10 -107.5(2) 7_565 . . . ?
K7 S11 K2 O10 -31.0(2) . . . . ?
O15 S11 K2 S2 178(3) 7_565 . . . ?
O15 S11 K2 S2 -89(3) . . . . ?
O14 S11 K2 S2 86(3) . . . . ?
K5 S11 K2 S2 -2(3) 6_657 . . . ?
K2 S11 K2 S2 140(3) 7_565 . . . ?
K7 S11 K2 S2 -144(3) . . . . ?
O15 S11 K2 S3 129.7(4) 7_565 . . . ?
O15 S11 K2 S3 -137.2(5) . . . . ?
O14 S11 K2 S3 37.2(5) . . . . ?
K5 S11 K2 S3 -50.4(3) 6_657 . . . ?
K2 S11 K2 S3 91.27(17) 7_565 . . . ?
K7 S11 K2 S3 167.8(2) . . . . ?
O15 S11 K2 S6 -129.2(4) 7_565 . . . ?
O15 S11 K2 S6 -36.2(4) . . . . ?
O14 S11 K2 S6 138.2(5) . . . . ?
K5 S11 K2 S6 50.6(3) 6_657 . . . ?
K2 S11 K2 S6 -167.69(10) 7_565 . . . ?
K7 S11 K2 S6 -91.15(19) . . . . ?
O15 S11 K2 S10 55.9(4) 7_565 . . . ?
O15 S11 K2 S10 149.0(5) . . . . ?
O14 S11 K2 S10 -36.6(5) . . . . ?
K5 S11 K2 S10 -124.2(3) 6_657 . . . ?
K2 S11 K2 S10 17.5(3) 7_565 . . . ?
K7 S11 K2 S10 94.0(2) . . . . ?
O15 S11 K2 S9 -54.7(4) 7_565 . . . ?
O15 S11 K2 S9 38.4(4) . . . . ?
O14 S11 K2 S9 -147.3(5) . . . . ?
K5 S11 K2 S9 125.1(3) 6_657 . . . ?
K2 S11 K2 S9 -93.1(2) 7_565 . . . ?
K7 S11 K2 S9 -16.61(19) . . . . ?
O13 S10 K2 O14 23.1(5) . . . . ?
O12 S10 K2 O14 -69.6(5) 7_565 . . . ?
O12 S10 K2 O14 -163.4(6) . . . . ?
K1 S10 K2 O14 111.3(4) . . . . ?
K2 S10 K2 O14 -31.8(3) 7_565 . . . ?
K6 S10 K2 O14 -108.0(3) . . . . ?
O13 S10 K2 O9 162.9(5) . . . . ?
O12 S10 K2 O9 70.2(5) 7_565 . . . ?
O12 S10 K2 O9 -23.6(5) . . . . ?
K1 S10 K2 O9 -108.9(3) . . . . ?
K2 S10 K2 O9 108.0(2) 7_565 . . . ?
K6 S10 K2 O9 31.8(2) . . . . ?
O13 S10 K2 O12 -173.5(7) . . . . ?
O12 S10 K2 O12 93.8(8) 7_565 . . . ?
K1 S10 K2 O12 -85.3(5) . . . . ?
K2 S10 K2 O12 131.6(5) 7_565 . . . ?
K6 S10 K2 O12 55.4(5) . . . . ?
O13 S10 K2 O15 52.3(6) . . . . ?
O12 S10 K2 O15 -40.4(6) 7_565 . . . ?
O12 S10 K2 O15 -134.2(6) . . . . ?
K1 S10 K2 O15 140.5(3) . . . . ?
K2 S10 K2 O15 -2.6(4) 7_565 . . . ?
K6 S10 K2 O15 -78.8(4) . . . . ?
O12 S10 K2 O13 -92.7(6) 7_565 . . . ?
O12 S10 K2 O13 173.5(7) . . . . ?
K1 S10 K2 O13 88.2(6) . . . . ?
K2 S10 K2 O13 -54.9(5) 7_565 . . . ?
K6 S10 K2 O13 -131.1(5) . . . . ?
O13 S10 K2 O10 133.0(6) . . . . ?
O12 S10 K2 O10 40.4(6) 7_565 . . . ?
O12 S10 K2 O10 -53.5(5) . . . . ?
K1 S10 K2 O10 -138.7(4) . . . . ?
K2 S10 K2 O10 78.2(4) 7_565 . . . ?
K6 S10 K2 O10 1.9(3) . . . . ?
O13 S10 K2 S2 -137.5(5) . . . . ?
O12 S10 K2 S2 129.8(4) 7_565 . . . ?
O12 S10 K2 S2 36.0(4) . . . . ?
K1 S10 K2 S2 -49.3(3) . . . . ?
K2 S10 K2 S2 167.64(10) 7_565 . . . ?
K6 S10 K2 S2 91.39(19) . . . . ?
O13 S10 K2 S3 -36.8(5) . . . . ?
O12 S10 K2 S3 -129.5(4) 7_565 . . . ?
O12 S10 K2 S3 136.7(5) . . . . ?
K1 S10 K2 S3 51.4(3) . . . . ?
K2 S10 K2 S3 -91.69(17) 7_565 . . . ?
K6 S10 K2 S3 -167.9(2) . . . . ?
O13 S10 K2 S6 -88(3) . . . . ?
O12 S10 K2 S6 179(100) 7_565 . . . ?
O12 S10 K2 S6 85(3) . . . . ?
K1 S10 K2 S6 0(3) . . . . ?
K2 S10 K2 S6 -143(3) 7_565 . . . ?
K6 S10 K2 S6 141(3) . . . . ?
O13 S10 K2 S11 37.4(5) . . . . ?
O12 S10 K2 S11 -55.3(5) 7_565 . . . ?
O12 S10 K2 S11 -149.1(5) . . . . ?
K1 S10 K2 S11 125.6(3) . . . . ?
K2 S10 K2 S11 -17.5(3) 7_565 . . . ?
K6 S10 K2 S11 -93.7(2) . . . . ?
O13 S10 K2 S9 148.5(5) . . . . ?
O12 S10 K2 S9 55.8(5) 7_565 . . . ?
O12 S10 K2 S9 -38.0(5) . . . . ?
K1 S10 K2 S9 -123.3(3) . . . . ?
K2 S10 K2 S9 93.6(2) 7_565 . . . ?
K6 S10 K2 S9 17.38(18) . . . . ?
O9 S9 K2 O14 132.2(6) . . . . ?
O11 S9 K2 O14 40.1(6) . . . . ?
O10 S9 K2 O14 -53.2(5) . . . . ?
K4 S9 K2 O14 -141.3(4) . . . . ?
K6 S9 K2 O14 76.9(4) . . . . ?
K7 S9 K2 O14 0.7(4) . . . . ?
O11 S9 K2 O9 -92.2(6) . . . . ?
O10 S9 K2 O9 174.5(6) . . . . ?
K4 S9 K2 O9 86.4(5) . . . . ?
K6 S9 K2 O9 -55.4(5) . . . . ?
K7 S9 K2 O9 -131.6(5) . . . . ?
O9 S9 K2 O12 23.2(5) . . . . ?
O11 S9 K2 O12 -68.9(4) . . . . ?
O10 S9 K2 O12 -162.2(5) . . . . ?
K4 S9 K2 O12 109.6(3) . . . . ?
K6 S9 K2 O12 -32.1(3) . . . . ?
K7 S9 K2 O12 -108.3(3) . . . . ?
O9 S9 K2 O15 162.9(5) . . . . ?
O11 S9 K2 O15 70.7(4) . . . . ?
O10 S9 K2 O15 -22.6(4) . . . . ?
K4 S9 K2 O15 -110.7(3) . . . . ?
K6 S9 K2 O15 107.5(3) . . . . ?
K7 S9 K2 O15 31.3(3) . . . . ?
O9 S9 K2 O13 52.8(5) . . . . ?
O11 S9 K2 O13 -39.4(5) . . . . ?
O10 S9 K2 O13 -132.7(6) . . . . ?
K4 S9 K2 O13 139.2(4) . . . . ?
K6 S9 K2 O13 -2.6(4) . . . . ?
K7 S9 K2 O13 -78.8(4) . . . . ?
O9 S9 K2 O10 -174.5(6) . . . . ?
O11 S9 K2 O10 93.3(6) . . . . ?
K4 S9 K2 O10 -88.1(5) . . . . ?
K6 S9 K2 O10 130.1(5) . . . . ?
K7 S9 K2 O10 53.9(4) . . . . ?
O9 S9 K2 S2 -36.6(4) . . . . ?
O11 S9 K2 S2 -128.8(4) . . . . ?
O10 S9 K2 S2 137.9(5) . . . . ?
K4 S9 K2 S2 49.8(3) . . . . ?
K6 S9 K2 S2 -92.0(2) . . . . ?
K7 S9 K2 S2 -168.2(2) . . . . ?
O9 S9 K2 S3 -79(3) . . . . ?
O11 S9 K2 S3 -172(3) . . . . ?
O10 S9 K2 S3 95(3) . . . . ?
K4 S9 K2 S3 7(3) . . . . ?
K6 S9 K2 S3 -135(3) . . . . ?
K7 S9 K2 S3 149(3) . . . . ?
O9 S9 K2 S6 -136.9(5) . . . . ?
O11 S9 K2 S6 130.9(4) . . . . ?
O10 S9 K2 S6 37.6(4) . . . . ?
K4 S9 K2 S6 -50.5(3) . . . . ?
K6 S9 K2 S6 167.7(2) . . . . ?
K7 S9 K2 S6 91.5(2) . . . . ?
O9 S9 K2 S11 148.2(5) . . . . ?
O11 S9 K2 S11 56.0(4) . . . . ?
O10 S9 K2 S11 -37.3(4) . . . . ?
K4 S9 K2 S11 -125.4(3) . . . . ?
K6 S9 K2 S11 92.8(2) . . . . ?
K7 S9 K2 S11 16.6(2) . . . . ?
O9 S9 K2 S10 37.8(4) . . . . ?
O11 S9 K2 S10 -54.4(4) . . . . ?
O10 S9 K2 S10 -147.7(5) . . . . ?
K4 S9 K2 S10 124.2(3) . . . . ?
K6 S9 K2 S10 -17.6(2) . . . . ?
K7 S9 K2 S10 -93.8(2) . . . . ?
S18 O32 K3 O51 176.2(9) . . . . ?
Mo6 O32 K3 O51 -51.6(10) . . . . ?
K4 O32 K3 O51 65.8(10) . . . . ?
S18 O32 K3 O62 -34.1(12) . . . 5_657 ?
Mo6 O32 K3 O62 98.1(11) . . . 5_657 ?
K4 O32 K3 O62 -144.5(11) . . . 5_657 ?
S18 O32 K3 O1 61.1(5) . . . 2 ?
Mo6 O32 K3 O1 -166.7(4) . . . 2 ?
K4 O32 K3 O1 -49.3(4) . . . 2 ?
S18 O32 K3 C62 -70.5(8) . . . 5_657 ?
Mo6 O32 K3 C62 61.7(8) . . . 5_657 ?
K4 O32 K3 C62 179.1(6) . . . 5_657 ?
S18 O32 K3 O34 1.0(4) . . . . ?
Mo6 O32 K3 O34 133.2(5) . . . . ?
K4 O32 K3 O34 -109.4(4) . . . . ?
S18 O32 K3 O2 127.9(5) . . . 2 ?
Mo6 O32 K3 O2 -100.0(4) . . . 2 ?
K4 O32 K3 O2 17.5(3) . . . 2 ?
S18 O32 K3 O6 -137.9(6) . . . . ?
Mo6 O32 K3 O6 -5.8(3) . . . . ?
K4 O32 K3 O6 111.6(4) . . . . ?
Mo6 O32 K3 S18 132.2(7) . . . . ?
K4 O32 K3 S18 -110.4(6) . . . . ?
S18 O32 K3 Mo6 -132.2(7) . . . . ?
K4 O32 K3 Mo6 117.4(5) . . . . ?
S18 O32 K3 K4 110.4(6) . . . . ?
Mo6 O32 K3 K4 -117.4(5) . . . . ?
S18 O34 K3 O51 -154(5) . . . . ?
S18 O34 K3 O62 156.5(8) . . . 5_657 ?
S18 O34 K3 O32 -1.0(4) . . . . ?
S18 O34 K3 O1 -112.3(5) . . . 2 ?
S18 O34 K3 C62 125.1(7) . . . 5_657 ?
S18 O34 K3 O2 -56.0(6) . . . 2 ?
S18 O34 K3 O6 32.0(5) . . . . ?
S18 O34 K3 Mo6 22.5(4) . . . . ?
S18 O34 K3 K4 -40.9(4) . . . . ?
Mo6 O6 K3 O51 157.8(7) . . . . ?
Mo6 O6 K3 O62 -121.9(9) . . . 5_657 ?
Mo6 O6 K3 O32 7.5(4) . . . . ?
Mo6 O6 K3 O1 39.8(9) . . . 2 ?
Mo6 O6 K3 C62 -121.4(6) . . . 5_657 ?
Mo6 O6 K3 O34 -23.0(6) . . . . ?
Mo6 O6 K3 O2 84.4(5) . . . 2 ?
Mo6 O6 K3 S18 -9.8(4) . . . . ?
Mo6 O6 K3 K4 45.4(4) . . . . ?
O34 S18 K3 O51 170(2) . . . . ?
O33 S18 K3 O51 77(2) . . . . ?
O32 S18 K3 O51 -8(2) . . . . ?
K4 S18 K3 O51 40(2) . . . . ?
O34 S18 K3 O62 -26.3(9) . . . 5_657 ?
O33 S18 K3 O62 -119.4(8) . . . 5_657 ?
O32 S18 K3 O62 155.6(9) . . . 5_657 ?
K4 S18 K3 O62 -156.0(8) . . . 5_657 ?
O34 S18 K3 O32 178.1(7) . . . . ?
O33 S18 K3 O32 85.1(6) . . . . ?
K4 S18 K3 O32 48.5(5) . . . . ?
O34 S18 K3 O1 61.2(5) . . . 2 ?
O33 S18 K3 O1 -31.9(5) . . . 2 ?
O32 S18 K3 O1 -116.9(6) . . . 2 ?
K4 S18 K3 O1 -68.5(3) . . . 2 ?
O34 S18 K3 C62 -60.4(7) . . . 5_657 ?
O33 S18 K3 C62 -153.5(6) . . . 5_657 ?
O32 S18 K3 C62 121.5(7) . . . 5_657 ?
K4 S18 K3 C62 169.9(6) . . . 5_657 ?
O33 S18 K3 O34 -93.1(6) . . . . ?
O32 S18 K3 O34 -178.1(7) . . . . ?
K4 S18 K3 O34 -129.7(5) . . . . ?
O34 S18 K3 O2 127.8(6) . . . 2 ?
O33 S18 K3 O2 34.7(5) . . . 2 ?
O32 S18 K3 O2 -50.4(5) . . . 2 ?
K4 S18 K3 O2 -1.9(3) . . . 2 ?
O34 S18 K3 O6 -147.1(6) . . . . ?
O33 S18 K3 O6 119.8(5) . . . . ?
O32 S18 K3 O6 34.8(5) . . . . ?
K4 S18 K3 O6 83.2(3) . . . . ?
O34 S18 K3 Mo6 -152.2(5) . . . . ?
O33 S18 K3 Mo6 114.8(4) . . . . ?
O32 S18 K3 Mo6 29.7(5) . . . . ?
K4 S18 K3 Mo6 78.18(14) . . . . ?
O34 S18 K3 K4 129.7(5) . . . . ?
O33 S18 K3 K4 36.6(4) . . . . ?
O32 S18 K3 K4 -48.5(5) . . . . ?
O6 Mo6 K3 O51 -24.2(8) . . . . ?
O20 Mo6 K3 O51 69.9(7) . . . . ?
O32 Mo6 K3 O51 144.1(8) . . . . ?
O10 Mo6 K3 O51 146.9(7) . . . . ?
S5 Mo6 K3 O51 -128.0(6) . . . . ?
S6 Mo6 K3 O51 -12.6(8) . . . . ?
Mo5 Mo6 K3 O51 -87.9(7) . . . . ?
O6 Mo6 K3 O62 76.0(11) . . . 5_657 ?
O20 Mo6 K3 O62 170.1(10) . . . 5_657 ?
O32 Mo6 K3 O62 -115.8(11) . . . 5_657 ?
O10 Mo6 K3 O62 -112.9(10) . . . 5_657 ?
S5 Mo6 K3 O62 -27.8(10) . . . 5_657 ?
S6 Mo6 K3 O62 87.6(10) . . . 5_657 ?
Mo5 Mo6 K3 O62 12.3(10) . . . 5_657 ?
O6 Mo6 K3 O32 -168.3(7) . . . . ?
O20 Mo6 K3 O32 -74.1(5) . . . . ?
O10 Mo6 K3 O32 2.9(5) . . . . ?
S5 Mo6 K3 O32 88.0(4) . . . . ?
S6 Mo6 K3 O32 -156.7(4) . . . . ?
Mo5 Mo6 K3 O32 128.0(4) . . . . ?
O6 Mo6 K3 O1 -152.5(7) . . . 2 ?
O20 Mo6 K3 O1 -58.4(5) . . . 2 ?
O32 Mo6 K3 O1 15.8(5) . . . 2 ?
O10 Mo6 K3 O1 18.6(5) . . . 2 ?
S5 Mo6 K3 O1 103.8(4) . . . 2 ?
S6 Mo6 K3 O1 -140.9(4) . . . 2 ?
Mo5 Mo6 K3 O1 143.8(3) . . . 2 ?
O6 Mo6 K3 C62 61.7(7) . . . 5_657 ?
O20 Mo6 K3 C62 155.8(6) . . . 5_657 ?
O32 Mo6 K3 C62 -130.1(7) . . . 5_657 ?
O10 Mo6 K3 C62 -127.2(6) . . . 5_657 ?
S5 Mo6 K3 C62 -42.1(5) . . . 5_657 ?
S6 Mo6 K3 C62 73.3(6) . . . 5_657 ?
Mo5 Mo6 K3 C62 -2.0(6) . . . 5_657 ?
O6 Mo6 K3 O34 156.2(6) . . . . ?
O20 Mo6 K3 O34 -109.6(3) . . . . ?
O32 Mo6 K3 O34 -35.5(4) . . . . ?
O10 Mo6 K3 O34 -32.6(4) . . . . ?
S5 Mo6 K3 O34 52.5(3) . . . . ?
S6 Mo6 K3 O34 167.8(3) . . . . ?
Mo5 Mo6 K3 O34 92.5(3) . . . . ?
O6 Mo6 K3 O2 -93.5(6) . . . 2 ?
O20 Mo6 K3 O2 0.6(3) . . . 2 ?
O32 Mo6 K3 O2 74.8(4) . . . 2 ?
O10 Mo6 K3 O2 77.6(4) . . . 2 ?
S5 Mo6 K3 O2 162.8(3) . . . 2 ?
S6 Mo6 K3 O2 -81.9(4) . . . 2 ?
Mo5 Mo6 K3 O2 -157.2(2) . . . 2 ?
O20 Mo6 K3 O6 94.1(6) . . . . ?
O32 Mo6 K3 O6 168.3(7) . . . . ?
O10 Mo6 K3 O6 171.1(6) . . . . ?
S5 Mo6 K3 O6 -103.7(5) . . . . ?
S6 Mo6 K3 O6 11.6(6) . . . . ?
Mo5 Mo6 K3 O6 -63.7(5) . . . . ?
O6 Mo6 K3 S18 167.9(5) . . . . ?
O20 Mo6 K3 S18 -98.0(3) . . . . ?
O32 Mo6 K3 S18 -23.9(4) . . . . ?
O10 Mo6 K3 S18 -21.0(3) . . . . ?
S5 Mo6 K3 S18 64.13(15) . . . . ?
S6 Mo6 K3 S18 179.5(3) . . . . ?
Mo5 Mo6 K3 S18 104.15(15) . . . . ?
O6 Mo6 K3 K4 -127.3(5) . . . . ?
O20 Mo6 K3 K4 -33.2(3) . . . . ?
O32 Mo6 K3 K4 41.0(4) . . . . ?
O10 Mo6 K3 K4 43.8(3) . . . . ?
S5 Mo6 K3 K4 128.98(15) . . . . ?
S6 Mo6 K3 K4 -115.7(3) . . . . ?
Mo5 Mo6 K3 K4 168.99(12) . . . . ?
S13 O19 K4 O16 148.5(6) . . . . ?
Mo1 O19 K4 O16 8.5(3) . . . . ?
S13 O19 K4 O20 3.0(4) . . . . ?
Mo1 O19 K4 O20 -137.0(5) . . . . ?
S13 O19 K4 O2 -47.7(6) . . . 2 ?
Mo1 O19 K4 O2 172.3(4) . . . 2 ?
S13 O19 K4 O33 72.7(6) . . . . ?
Mo1 O19 K4 O33 -67.3(5) . . . . ?
S13 O19 K4 O17 126.5(5) . . . . ?
Mo1 O19 K4 O17 -13.4(5) . . . . ?
S13 O19 K4 O32 28.2(5) . . . . ?
Mo1 O19 K4 O32 -111.8(4) . . . . ?
S13 O19 K4 S9 77.1(4) . . . . ?
Mo1 O19 K4 S9 -62.9(3) . . . . ?
S13 O19 K4 S2 -111.8(6) . . . 2 ?
Mo1 O19 K4 S2 108.2(5) . . . 2 ?
S13 O19 K4 O26 -130.8(5) . . . 2 ?
Mo1 O19 K4 O26 89.2(4) . . . 2 ?
Mo1 O19 K4 S13 -140.0(7) . . . . ?
S13 O19 K4 S12 137.3(5) . . . . ?
Mo1 O19 K4 S12 -2.7(3) . . . . ?
S12 O16 K4 O19 -151.8(6) . . . . ?
Mo1 O16 K4 O19 -8.7(3) . . . . ?
S12 O16 K4 O20 -126.6(5) . . . . ?
Mo1 O16 K4 O20 16.5(4) . . . . ?
S12 O16 K4 O2 160.3(9) . . . 2 ?
Mo1 O16 K4 O2 -56.6(11) . . . 2 ?
S12 O16 K4 O33 -30.0(5) . . . . ?
Mo1 O16 K4 O33 113.1(4) . . . . ?
S12 O16 K4 O17 -1.9(4) . . . . ?
Mo1 O16 K4 O17 141.2(5) . . . . ?
S12 O16 K4 O32 -73.7(6) . . . . ?
Mo1 O16 K4 O32 69.4(5) . . . . ?
S12 O16 K4 S9 -78.7(4) . . . . ?
Mo1 O16 K4 S9 64.4(3) . . . . ?
S12 O16 K4 S2 72.7(5) . . . 2 ?
Mo1 O16 K4 S2 -144.2(3) . . . 2 ?
S12 O16 K4 O26 128.0(5) . . . 2 ?
Mo1 O16 K4 O26 -88.9(4) . . . 2 ?
S12 O16 K4 S13 -139.2(5) . . . . ?
Mo1 O16 K4 S13 3.9(3) . . . . ?
Mo1 O16 K4 S12 143.1(7) . . . . ?
S13 O20 K4 O19 -2.9(4) . . . . ?
Mo6 O20 K4 O19 138.8(5) . . . . ?
S13 O20 K4 O16 -30.9(5) . . . . ?
Mo6 O20 K4 O16 110.8(4) . . . . ?
S13 O20 K4 O2 128.7(5) . . . 2 ?
Mo6 O20 K4 O2 -89.6(4) . . . 2 ?
S13 O20 K4 O33 -127.6(4) . . . . ?
Mo6 O20 K4 O33 14.1(4) . . . . ?
S13 O20 K4 O17 -75.5(5) . . . . ?
Mo6 O20 K4 O17 66.1(5) . . . . ?
S13 O20 K4 O32 -151.5(5) . . . . ?
Mo6 O20 K4 O32 -9.8(3) . . . . ?
S13 O20 K4 S9 -78.7(4) . . . . ?
Mo6 O20 K4 S9 63.0(3) . . . . ?
S13 O20 K4 S2 125.4(4) . . . 2 ?
Mo6 O20 K4 S2 -92.9(5) . . . 2 ?
S13 O20 K4 O26 43.1(5) . . . 2 ?
Mo6 O20 K4 O26 -175.2(3) . . . 2 ?
Mo6 O20 K4 S13 141.7(7) . . . . ?
S13 O20 K4 S12 -51.0(5) . . . . ?
Mo6 O20 K4 S12 90.6(4) . . . . ?
S18 O33 K4 O19 -72.2(5) . . . . ?
Mo7 O33 K4 O19 68.6(5) . . . . ?
S18 O33 K4 O16 -125.5(4) . . . . ?
Mo7 O33 K4 O16 15.3(4) . . . . ?
S18 O33 K4 O20 -27.4(5) . . . . ?
Mo7 O33 K4 O20 113.3(4) . . . . ?
S18 O33 K4 O2 50.8(5) . . . 2 ?
Mo7 O33 K4 O2 -168.5(4) . . . 2 ?
S18 O33 K4 O17 -150.7(5) . . . . ?
Mo7 O33 K4 O17 -10.0(3) . . . . ?
S18 O33 K4 O32 -0.9(4) . . . . ?
Mo7 O33 K4 O32 139.9(5) . . . . ?
S18 O33 K4 S9 -76.6(4) . . . . ?
Mo7 O33 K4 S9 64.1(3) . . . . ?
S18 O33 K4 S2 110.5(4) . . . 2 ?
Mo7 O33 K4 S2 -108.7(3) . . . 2 ?
S18 O33 K4 O26 174.6(6) . . . 2 ?
Mo7 O33 K4 O26 -44.6(9) . . . 2 ?
S18 O33 K4 S13 -47.8(5) . . . . ?
Mo7 O33 K4 S13 92.9(4) . . . . ?
S18 O33 K4 S12 -137.4(4) . . . . ?
Mo7 O33 K4 S12 3.3(3) . . . . ?
S12 O17 K4 O19 26.6(5) . . . . ?
Mo7 O17 K4 O19 -110.5(4) . . . . ?
S12 O17 K4 O16 1.9(4) . . . . ?
Mo7 O17 K4 O16 -135.2(5) . . . . ?
S12 O17 K4 O20 72.6(5) . . . . ?
Mo7 O17 K4 O20 -64.4(5) . . . . ?
S12 O17 K4 O2 -164.9(6) . . . 2 ?
Mo7 O17 K4 O2 58.0(9) . . . 2 ?
S12 O17 K4 O33 146.8(5) . . . . ?
Mo7 O17 K4 O33 9.8(3) . . . . ?
S12 O17 K4 O32 125.0(4) . . . . ?
Mo7 O17 K4 O32 -12.0(4) . . . . ?
S12 O17 K4 S9 75.7(4) . . . . ?
Mo7 O17 K4 S9 -61.3(3) . . . . ?
S12 O17 K4 S2 -122.1(4) . . . 2 ?
Mo7 O17 K4 S2 100.9(3) . . . 2 ?
S12 O17 K4 O26 -47.2(5) . . . 2 ?
Mo7 O17 K4 O26 175.7(3) . . . 2 ?
S12 O17 K4 S13 47.1(5) . . . . ?
Mo7 O17 K4 S13 -90.0(4) . . . . ?
Mo7 O17 K4 S12 -137.1(7) . . . . ?
S18 O32 K4 O19 124.4(4) . . . . ?
Mo6 O32 K4 O19 -13.6(4) . . . . ?
K3 O32 K4 O19 -126.2(4) . . . . ?
S18 O32 K4 O16 70.1(5) . . . . ?
Mo6 O32 K4 O16 -67.8(5) . . . . ?
K3 O32 K4 O16 179.5(4) . . . . ?
S18 O32 K4 O20 147.5(5) . . . . ?
Mo6 O32 K4 O20 9.5(3) . . . . ?
K3 O32 K4 O20 -103.1(4) . . . . ?
S18 O32 K4 O2 -127.2(5) . . . 2 ?
Mo6 O32 K4 O2 94.8(4) . . . 2 ?
K3 O32 K4 O2 -17.8(4) . . . 2 ?
S18 O32 K4 O33 0.8(4) . . . . ?
Mo6 O32 K4 O33 -137.2(5) . . . . ?
K3 O32 K4 O33 110.2(4) . . . . ?
S18 O32 K4 O17 25.2(5) . . . . ?
Mo6 O32 K4 O17 -112.8(4) . . . . ?
K3 O32 K4 O17 134.6(4) . . . . ?
S18 O32 K4 S9 75.2(4) . . . . ?
Mo6 O32 K4 S9 -62.8(3) . . . . ?
K3 O32 K4 S9 -175.4(4) . . . . ?
S18 O32 K4 S2 -79.9(5) . . . 2 ?
Mo6 O32 K4 S2 142.1(3) . . . 2 ?
K3 O32 K4 S2 29.4(4) . . . 2 ?
S18 O32 K4 O26 -174.4(7) . . . 2 ?
Mo6 O32 K4 O26 47.6(10) . . . 2 ?
K3 O32 K4 O26 -65.0(9) . . . 2 ?
S18 O32 K4 S13 135.8(4) . . . . ?
Mo6 O32 K4 S13 -2.2(3) . . . . ?
K3 O32 K4 S13 -114.8(3) . . . . ?
S18 O32 K4 S12 46.0(5) . . . . ?
Mo6 O32 K4 S12 -92.0(4) . . . . ?
K3 O32 K4 S12 155.4(3) . . . . ?
O9 S9 K4 O19 31.4(5) . . . . ?
O11 S9 K4 O19 151.0(5) . . . . ?
O10 S9 K4 O19 -88.8(5) . . . . ?
K6 S9 K4 O19 92.4(4) . . . . ?
K2 S9 K4 O19 -27.5(4) . . . . ?
K7 S9 K4 O19 -147.2(4) . . . . ?
O9 S9 K4 O16 -33.6(5) . . . . ?
O11 S9 K4 O16 86.0(5) . . . . ?
O10 S9 K4 O16 -153.8(5) . . . . ?
K6 S9 K4 O16 27.4(4) . . . . ?
K2 S9 K4 O16 -92.5(3) . . . . ?
K7 S9 K4 O16 147.8(4) . . . . ?
O9 S9 K4 O20 87.8(5) . . . . ?
O11 S9 K4 O20 -152.5(5) . . . . ?
O10 S9 K4 O20 -32.3(5) . . . . ?
K6 S9 K4 O20 148.8(4) . . . . ?
K2 S9 K4 O20 29.0(4) . . . . ?
K7 S9 K4 O20 -90.8(4) . . . . ?
O9 S9 K4 O2 123.2(5) . . . 2 ?
O11 S9 K4 O2 -117.1(5) . . . 2 ?
O10 S9 K4 O2 3.1(6) . . . 2 ?
K6 S9 K4 O2 -175.8(4) . . . 2 ?
K2 S9 K4 O2 64.4(5) . . . 2 ?
K7 S9 K4 O2 -55.4(5) . . . 2 ?
O9 S9 K4 O33 -153.1(5) . . . . ?
O11 S9 K4 O33 -33.4(5) . . . . ?
O10 S9 K4 O33 86.7(5) . . . . ?
K6 S9 K4 O33 -92.1(4) . . . . ?
K2 S9 K4 O33 148.0(3) . . . . ?
K7 S9 K4 O33 28.3(4) . . . . ?
O9 S9 K4 O17 -89.0(5) . . . . ?
O11 S9 K4 O17 30.6(5) . . . . ?
O10 S9 K4 O17 150.8(5) . . . . ?
K6 S9 K4 O17 -28.1(4) . . . . ?
K2 S9 K4 O17 -147.9(3) . . . . ?
K7 S9 K4 O17 92.4(4) . . . . ?
O9 S9 K4 O32 151.5(5) . . . . ?
O11 S9 K4 O32 -88.8(5) . . . . ?
O10 S9 K4 O32 31.3(5) . . . . ?
K6 S9 K4 O32 -147.5(3) . . . . ?
K2 S9 K4 O32 92.6(3) . . . . ?
K7 S9 K4 O32 -27.1(4) . . . . ?
O9 S9 K4 S2 -135.7(7) . . . 2 ?
O11 S9 K4 S2 -16.0(8) . . . 2 ?
O10 S9 K4 S2 104.2(7) . . . 2 ?
K6 S9 K4 S2 -74.7(7) . . . 2 ?
K2 S9 K4 S2 165.5(5) . . . 2 ?
K7 S9 K4 S2 45.7(8) . . . 2 ?
O9 S9 K4 O26 -1.8(6) . . . 2 ?
O11 S9 K4 O26 117.9(5) . . . 2 ?
O10 S9 K4 O26 -122.0(5) . . . 2 ?
K6 S9 K4 O26 59.2(5) . . . 2 ?
K2 S9 K4 O26 -60.7(5) . . . 2 ?
K7 S9 K4 O26 179.6(4) . . . 2 ?
O9 S9 K4 S13 59.2(4) . . . . ?
O11 S9 K4 S13 178.8(4) . . . . ?
O10 S9 K4 S13 -61.0(4) . . . . ?
K6 S9 K4 S13 120.2(3) . . . . ?
K2 S9 K4 S13 0.3(3) . . . . ?
K7 S9 K4 S13 -119.4(3) . . . . ?
O9 S9 K4 S12 -61.3(4) . . . . ?
O11 S9 K4 S12 58.4(4) . . . . ?
O10 S9 K4 S12 178.5(4) . . . . ?
K6 S9 K4 S12 -0.3(3) . . . . ?
K2 S9 K4 S12 -120.2(3) . . . . ?
K7 S9 K4 S12 120.1(3) . . . . ?
O21 S13 K4 O19 -90.2(7) . . . . ?
O20 S13 K4 O19 174.6(7) . . . . ?
O21 S13 K4 O16 -116.4(6) . . . . ?
O19 S13 K4 O16 -26.2(5) . . . . ?
O20 S13 K4 O16 148.4(5) . . . . ?
O21 S13 K4 O20 95.2(7) . . . . ?
O19 S13 K4 O20 -174.6(7) . . . . ?
O21 S13 K4 O2 45.6(6) . . . 2 ?
O19 S13 K4 O2 135.8(5) . . . 2 ?
O20 S13 K4 O2 -49.6(5) . . . 2 ?
O21 S13 K4 O33 152.2(6) . . . . ?
O19 S13 K4 O33 -117.6(5) . . . . ?
O20 S13 K4 O33 57.0(5) . . . . ?
O21 S13 K4 O17 -149.0(6) . . . . ?
O19 S13 K4 O17 -58.8(5) . . . . ?
O20 S13 K4 O17 115.8(5) . . . . ?
O21 S13 K4 O32 118.7(6) . . . . ?
O19 S13 K4 O32 -151.1(5) . . . . ?
O20 S13 K4 O32 23.5(5) . . . . ?
O21 S13 K4 S9 -178.6(6) . . . . ?
O19 S13 K4 S9 -88.4(5) . . . . ?
O20 S13 K4 S9 86.2(4) . . . . ?
O21 S13 K4 S2 12.1(7) . . . 2 ?
O19 S13 K4 S2 102.3(6) . . . 2 ?
O20 S13 K4 S2 -83.1(6) . . . 2 ?
O21 S13 K4 O26 -44.0(6) . . . 2 ?
O19 S13 K4 O26 46.2(5) . . . 2 ?
O20 S13 K4 O26 -139.2(5) . . . 2 ?
O21 S13 K4 S12 -131.6(5) . . . . ?
O19 S13 K4 S12 -41.4(5) . . . . ?
O20 S13 K4 S12 133.2(5) . . . . ?
O18 S12 K4 O19 114.9(6) . . . . ?
O16 S12 K4 O19 23.6(5) . . . . ?
O17 S12 K4 O19 -152.9(5) . . . . ?
O18 S12 K4 O16 91.3(7) . . . . ?
O17 S12 K4 O16 -176.5(7) . . . . ?
O18 S12 K4 O20 149.8(6) . . . . ?
O16 S12 K4 O20 58.4(5) . . . . ?
O17 S12 K4 O20 -118.1(5) . . . . ?
O18 S12 K4 O2 -28(2) . . . 2 ?
O16 S12 K4 O2 -120(2) . . . 2 ?
O17 S12 K4 O2 64(2) . . . 2 ?
O18 S12 K4 O33 -119.6(6) . . . . ?
O16 S12 K4 O33 149.1(5) . . . . ?
O17 S12 K4 O33 -27.5(5) . . . . ?
O18 S12 K4 O17 -92.2(7) . . . . ?
O16 S12 K4 O17 176.5(7) . . . . ?
O18 S12 K4 O32 -152.1(6) . . . . ?
O16 S12 K4 O32 116.5(5) . . . . ?
O17 S12 K4 O32 -60.0(5) . . . . ?
O18 S12 K4 S9 178.0(5) . . . . ?
O16 S12 K4 S9 86.6(5) . . . . ?
O17 S12 K4 S9 -89.9(5) . . . . ?
O18 S12 K4 S2 -27.6(6) . . . 2 ?
O16 S12 K4 S2 -118.9(5) . . . 2 ?
O17 S12 K4 S2 64.6(5) . . . 2 ?
O18 S12 K4 O26 42.5(6) . . . 2 ?
O16 S12 K4 O26 -48.8(5) . . . 2 ?
O17 S12 K4 O26 134.7(5) . . . 2 ?
O18 S12 K4 S13 130.9(5) . . . . ?
O16 S12 K4 S13 39.6(5) . . . . ?
O17 S12 K4 S13 -136.9(5) . . . . ?
S14 O23 K5 O27 -69.3(9) . . . 6_557 ?
S14 O23 K5 O27 69.3(9) . . . 4_456 ?
S14 O23 K5 O30 -155.1(2) . . . 6_557 ?
S14 O23 K5 O30 155.1(2) . . . 4_456 ?
S14 O23 K5 O28 -110.4(3) . . . 6_557 ?
S14 O23 K5 O28 110.4(3) . . . 4_456 ?
S14 O23 K5 S11 180.000(2) . . . 6_557 ?
S14 O23 K5 S17 180.000(2) . . . 6_557 ?
S14 O23 K5 S16 -94.9(4) . . . 6_557 ?
S14 O23 K5 S16 94.9(4) . . . 4_456 ?
O22 S14 K5 O23 -65.4(5) . . . . ?
O22 S14 K5 O23 65.4(5) 7_565 . . . ?
K1 S14 K5 O23 0.000(2) . . . . ?
O23 S14 K5 O27 134.1(4) . . . 6_557 ?
O22 S14 K5 O27 68.7(7) . . . 6_557 ?
O22 S14 K5 O27 -160.5(6) 7_565 . . 6_557 ?
K1 S14 K5 O27 134.1(4) . . . 6_557 ?
O23 S14 K5 O27 -134.1(4) . . . 4_456 ?
O22 S14 K5 O27 160.5(6) . . . 4_456 ?
O22 S14 K5 O27 -68.7(7) 7_565 . . 4_456 ?
K1 S14 K5 O27 -134.1(4) . . . 4_456 ?
O23 S14 K5 O30 24.6(2) . . . 6_557 ?
O22 S14 K5 O30 -40.8(5) . . . 6_557 ?
O22 S14 K5 O30 90.0(5) 7_565 . . 6_557 ?
K1 S14 K5 O30 24.6(2) . . . 6_557 ?
O23 S14 K5 O30 -24.6(2) . . . 4_456 ?
O22 S14 K5 O30 -90.0(5) . . . 4_456 ?
O22 S14 K5 O30 40.8(5) 7_565 . . 4_456 ?
K1 S14 K5 O30 -24.6(2) . . . 4_456 ?
O23 S14 K5 O28 77.7(3) . . . 6_557 ?
O22 S14 K5 O28 12.3(6) . . . 6_557 ?
O22 S14 K5 O28 143.2(5) 7_565 . . 6_557 ?
K1 S14 K5 O28 77.7(3) . . . 6_557 ?
O23 S14 K5 O28 -77.7(3) . . . 4_456 ?
O22 S14 K5 O28 -143.2(5) . . . 4_456 ?
O22 S14 K5 O28 -12.3(6) 7_565 . . 4_456 ?
K1 S14 K5 O28 -77.7(3) . . . 4_456 ?
O23 S14 K5 S11 0.000(1) . . . 6_557 ?
O22 S14 K5 S11 -65.4(5) . . . 6_557 ?
O22 S14 K5 S11 65.4(5) 7_565 . . 6_557 ?
K1 S14 K5 S11 0.000(1) . . . 6_557 ?
O23 S14 K5 S17 0.0 . . . 6_557 ?
O22 S14 K5 S17 -65.4(5) . . . 6_557 ?
O22 S14 K5 S17 65.4(5) 7_565 . . 6_557 ?
K1 S14 K5 S17 0.0 . . . 6_557 ?
O23 S14 K5 S16 101.9(3) . . . 6_557 ?
O22 S14 K5 S16 36.4(6) . . . 6_557 ?
O22 S14 K5 S16 167.3(5) 7_565 . . 6_557 ?
K1 S14 K5 S16 101.9(3) . . . 6_557 ?
O23 S14 K5 S16 -101.9(3) . . . 4_456 ?
O22 S14 K5 S16 -167.3(5) . . . 4_456 ?
O22 S14 K5 S16 -36.4(6) 7_565 . . 4_456 ?
K1 S14 K5 S16 -101.9(3) . . . 4_456 ?
S9 O11 K6 O11 -153.5(3) . . . 7_565 ?
Mo7 O11 K6 O11 68.0(4) . . . 7_565 ?
K7 O11 K6 O11 -48.9(3) . . . 7_565 ?
S9 O11 K6 O9 3.4(4) . . . . ?
Mo7 O11 K6 O9 -135.1(5) . . . . ?
K7 O11 K6 O9 108.1(4) . . . . ?
S9 O11 K6 O9 -135.3(5) . . . 7_565 ?
Mo7 O11 K6 O9 86.2(5) . . . 7_565 ?
K7 O11 K6 O9 -30.7(5) . . . 7_565 ?
S9 O11 K6 O12 -16.9(6) . . . . ?
Mo7 O11 K6 O12 -155.4(4) . . . . ?
K7 O11 K6 O12 87.8(4) . . . . ?
S9 O11 K6 O12 -62.9(7) . . . 7_565 ?
Mo7 O11 K6 O12 158.6(4) . . . 7_565 ?
K7 O11 K6 O12 41.8(5) . . . 7_565 ?
S9 O11 K6 S1 43.0(5) . . . . ?
Mo7 O11 K6 S1 -95.4(4) . . . . ?
K7 O11 K6 S1 147.7(3) . . . . ?
S9 O11 K6 S1 163.3(7) . . . 7_565 ?
Mo7 O11 K6 S1 24.8(11) . . . 7_565 ?
K7 O11 K6 S1 -92.0(9) . . . 7_565 ?
S9 O11 K6 S7 138.1(5) . . . . ?
Mo7 O11 K6 S7 -0.4(3) . . . . ?
K7 O11 K6 S7 -117.2(3) . . . . ?
S9 O11 K6 S9 -143.0(4) . . . 7_565 ?
Mo7 O11 K6 S9 78.5(4) . . . 7_565 ?
K7 O11 K6 S9 -38.3(3) . . . 7_565 ?
Mo7 O11 K6 S9 -138.5(7) . . . . ?
K7 O11 K6 S9 104.7(5) . . . . ?
S9 O11 K6 S10 -36.5(6) . . . . ?
Mo7 O11 K6 S10 -174.9(3) . . . . ?
K7 O11 K6 S10 68.2(4) . . . . ?
S9 O9 K6 O11 18.9(6) . . . 7_565 ?
Mo1 O9 K6 O11 153.6(4) . . . 7_565 ?
K2 O9 K6 O11 -87.7(4) . . . 7_565 ?
S9 O9 K6 O11 -3.4(4) . . . . ?
Mo1 O9 K6 O11 131.3(5) . . . . ?
K2 O9 K6 O11 -110.0(4) . . . . ?
S9 O9 K6 O9 68.0(9) . . . 7_565 ?
Mo1 O9 K6 O9 -157.3(5) . . . 7_565 ?
K2 O9 K6 O9 -38.7(8) . . . 7_565 ?
S9 O9 K6 O12 155.1(5) . . . . ?
Mo1 O9 K6 O12 -70.1(4) . . . . ?
K2 O9 K6 O12 48.5(3) . . . . ?
S9 O9 K6 O12 137.9(5) . . . 7_565 ?
Mo1 O9 K6 O12 -87.3(5) . . . 7_565 ?
K2 O9 K6 O12 31.3(4) . . . 7_565 ?
S9 O9 K6 S1 -136.2(5) . . . . ?
Mo1 O9 K6 S1 -1.5(3) . . . . ?
K2 O9 K6 S1 117.2(3) . . . . ?
S9 O9 K6 S1 -164.7(8) . . . 7_565 ?
Mo1 O9 K6 S1 -30.0(11) . . . 7_565 ?
K2 O9 K6 S1 88.6(9) . . . 7_565 ?
S9 O9 K6 S7 -41.7(5) . . . . ?
Mo1 O9 K6 S7 93.0(4) . . . . ?
K2 O9 K6 S7 -148.4(3) . . . . ?
S9 O9 K6 S9 39.8(6) . . . 7_565 ?
Mo1 O9 K6 S9 174.5(3) . . . 7_565 ?
K2 O9 K6 S9 -66.8(5) . . . 7_565 ?
Mo1 O9 K6 S9 134.7(7) . . . . ?
K2 O9 K6 S9 -106.6(5) . . . . ?
S9 O9 K6 S10 145.0(4) . . . . ?
Mo1 O9 K6 S10 -80.2(4) . . . . ?
K2 O9 K6 S10 38.4(3) . . . . ?
S10 O12 K6 O11 -63.8(7) . . . 7_565 ?
Mo2 O12 K6 O11 159.6(4) . . . 7_565 ?
K2 O12 K6 O11 42.2(5) . . . 7_565 ?
S10 O12 K6 O11 -137.5(5) . . . . ?
Mo2 O12 K6 O11 85.8(5) . . . . ?
K2 O12 K6 O11 -31.6(4) . . . . ?
S10 O12 K6 O9 -154.4(5) . . . . ?
Mo2 O12 K6 O9 69.0(4) . . . . ?
K2 O12 K6 O9 -48.4(3) . . . . ?
S10 O12 K6 O9 -17.7(6) . . . 7_565 ?
Mo2 O12 K6 O9 -154.4(4) . . . 7_565 ?
K2 O12 K6 O9 88.3(4) . . . 7_565 ?
S10 O12 K6 O12 3.3(5) . . . 7_565 ?
Mo2 O12 K6 O12 -133.4(3) . . . 7_565 ?
K2 O12 K6 O12 109.2(2) . . . 7_565 ?
S10 O12 K6 S1 136.5(5) . . . . ?
Mo2 O12 K6 S1 -0.1(3) . . . . ?
K2 O12 K6 S1 -117.5(3) . . . . ?
S10 O12 K6 S1 42.4(5) . . . 7_565 ?
Mo2 O12 K6 S1 -94.3(3) . . . 7_565 ?
K2 O12 K6 S1 148.3(3) . . . 7_565 ?
S10 O12 K6 S7 163.0(8) . . . . ?
Mo2 O12 K6 S7 26.4(11) . . . . ?
K2 O12 K6 S7 -91.0(10) . . . . ?
S10 O12 K6 S9 -37.4(6) . . . 7_565 ?
Mo2 O12 K6 S9 -174.0(3) . . . 7_565 ?
K2 O12 K6 S9 68.6(4) . . . 7_565 ?
S10 O12 K6 S9 -144.4(5) . . . . ?
Mo2 O12 K6 S9 79.0(4) . . . . ?
K2 O12 K6 S9 -38.4(3) . . . . ?
Mo2 O12 K6 S10 -136.7(7) . . . . ?
K2 O12 K6 S10 106.0(5) . . . . ?
Mo2 S1 K6 O11 -147.0(9) . . . 7_565 ?
Mo1 S1 K6 O11 -70.7(9) . . . 7_565 ?
Mo2 S1 K6 O11 -108.3(3) . . . . ?
Mo1 S1 K6 O11 -32.1(3) . . . . ?
Mo2 S1 K6 O9 -74.9(3) . . . . ?
Mo1 S1 K6 O9 1.4(3) . . . . ?
Mo2 S1 K6 O9 68.2(9) . . . 7_565 ?
Mo1 S1 K6 O9 144.4(9) . . . 7_565 ?
Mo2 S1 K6 O12 0.1(2) . . . . ?
Mo1 S1 K6 O12 76.3(2) . . . . ?
Mo2 S1 K6 O12 32.8(3) . . . 7_565 ?
Mo1 S1 K6 O12 109.1(3) . . . 7_565 ?
Mo2 S1 K6 S1 92.8(2) . . . 7_565 ?
Mo1 S1 K6 S1 169.01(18) . . . 7_565 ?
Mo2 S1 K6 S7 -168.84(18) . . . . ?
Mo1 S1 K6 S7 -92.6(2) . . . . ?
Mo2 S1 K6 S9 133(3) . . . 7_565 ?
Mo1 S1 K6 S9 -150(3) . . . 7_565 ?
Mo2 S1 K6 S9 -91.76(18) . . . . ?
Mo1 S1 K6 S9 -15.5(2) . . . . ?
Mo2 S1 K6 S10 16.65(17) . . . . ?
Mo1 S1 K6 S10 92.87(16) . . . . ?
Mo7 S7 K6 O11 -0.3(2) 7_565 . . 7_565 ?
Mo7 S7 K6 O11 -76.6(2) . . . 7_565 ?
Mo7 S7 K6 O11 76.6(2) 7_565 . . . ?
Mo7 S7 K6 O11 0.3(2) . . . . ?
Mo7 S7 K6 O9 108.9(3) 7_565 . . . ?
Mo7 S7 K6 O9 32.7(3) . . . . ?
Mo7 S7 K6 O9 -32.7(3) 7_565 . . 7_565 ?
Mo7 S7 K6 O9 -108.9(3) . . . 7_565 ?
Mo7 S7 K6 O12 146.6(9) 7_565 . . . ?
Mo7 S7 K6 O12 70.3(10) . . . . ?
Mo7 S7 K6 O12 -70.3(10) 7_565 . . 7_565 ?
Mo7 S7 K6 O12 -146.6(9) . . . 7_565 ?
Mo7 S7 K6 S1 169.39(18) 7_565 . . . ?
Mo7 S7 K6 S1 93.2(2) . . . . ?
Mo7 S7 K6 S1 -93.2(2) 7_565 . . 7_565 ?
Mo7 S7 K6 S1 -169.39(18) . . . 7_565 ?
Mo7 S7 K6 S9 -16.53(17) 7_565 . . 7_565 ?
Mo7 S7 K6 S9 -92.74(16) . . . 7_565 ?
Mo7 S7 K6 S9 92.74(16) 7_565 . . . ?
Mo7 S7 K6 S9 16.53(17) . . . . ?
Mo7 S7 K6 S10 -141.90(10) 7_565 . . . ?
Mo7 S7 K6 S10 141.90(10) . . . . ?
O9 S9 K6 O11 -162.3(6) . . . 7_565 ?
O11 S9 K6 O11 23.9(3) . . . 7_565 ?
O10 S9 K6 O11 -68.8(5) . . . 7_565 ?
K4 S9 K6 O11 110.2(3) . . . 7_565 ?
K2 S9 K6 O11 -108.5(3) . . . 7_565 ?
K7 S9 K6 O11 -32.1(3) . . . 7_565 ?
O9 S9 K6 O11 173.8(7) . . . . ?
O10 S9 K6 O11 -92.7(6) . . . . ?
K4 S9 K6 O11 86.3(5) . . . . ?
K2 S9 K6 O11 -132.4(5) . . . . ?
K7 S9 K6 O11 -56.0(5) . . . . ?
O11 S9 K6 O9 -173.8(7) . . . . ?
O10 S9 K6 O9 93.5(6) . . . . ?
K4 S9 K6 O9 -87.6(5) . . . . ?
K2 S9 K6 O9 53.7(5) . . . . ?
K7 S9 K6 O9 130.1(5) . . . . ?
O9 S9 K6 O9 -131.5(8) . . . 7_565 ?
O11 S9 K6 O9 54.7(6) . . . 7_565 ?
O10 S9 K6 O9 -37.9(6) . . . 7_565 ?
K4 S9 K6 O9 141.0(4) . . . 7_565 ?
K2 S9 K6 O9 -77.7(5) . . . 7_565 ?
K7 S9 K6 O9 -1.3(4) . . . 7_565 ?
O9 S9 K6 O12 -22.1(5) . . . . ?
O11 S9 K6 O12 164.0(6) . . . . ?
O10 S9 K6 O12 71.4(4) . . . . ?
K4 S9 K6 O12 -109.7(4) . . . . ?
K2 S9 K6 O12 31.6(3) . . . . ?
K7 S9 K6 O12 108.0(3) . . . . ?
O9 S9 K6 O12 -51.0(6) . . . 7_565 ?
O11 S9 K6 O12 135.2(6) . . . 7_565 ?
O10 S9 K6 O12 42.5(5) . . . 7_565 ?
K4 S9 K6 O12 -138.6(4) . . . 7_565 ?
K2 S9 K6 O12 2.7(4) . . . 7_565 ?
K7 S9 K6 O12 79.1(4) . . . 7_565 ?
O9 S9 K6 S1 37.7(4) . . . . ?
O11 S9 K6 S1 -136.2(5) . . . . ?
O10 S9 K6 S1 131.2(4) . . . . ?
K4 S9 K6 S1 -49.9(4) . . . . ?
K2 S9 K6 S1 91.4(2) . . . . ?
K7 S9 K6 S1 167.8(3) . . . . ?
O9 S9 K6 S1 79(3) . . . 7_565 ?
O11 S9 K6 S1 -95(3) . . . 7_565 ?
O10 S9 K6 S1 172(3) . . . 7_565 ?
K4 S9 K6 S1 -9(3) . . . 7_565 ?
K2 S9 K6 S1 133(3) . . . 7_565 ?
K7 S9 K6 S1 -151(3) . . . 7_565 ?
O9 S9 K6 S7 137.7(5) . . . . ?
O11 S9 K6 S7 -36.1(4) . . . . ?
O10 S9 K6 S7 -128.8(4) . . . . ?
K4 S9 K6 S7 50.1(3) . . . . ?
K2 S9 K6 S7 -168.6(2) . . . . ?
K7 S9 K6 S7 -92.2(2) . . . . ?
O9 S9 K6 S9 -147.4(6) . . . 7_565 ?
O11 S9 K6 S9 38.8(5) . . . 7_565 ?
O10 S9 K6 S9 -53.9(5) . . . 7_565 ?
K4 S9 K6 S9 125.0(3) . . . 7_565 ?
K2 S9 K6 S9 -93.7(3) . . . 7_565 ?
K7 S9 K6 S9 -17.2(3) . . . 7_565 ?
O9 S9 K6 S10 -36.3(5) . . . . ?
O11 S9 K6 S10 149.9(5) . . . . ?
O10 S9 K6 S10 57.2(4) . . . . ?
K4 S9 K6 S10 -123.8(3) . . . . ?
K2 S9 K6 S10 17.5(2) . . . . ?
K7 S9 K6 S10 93.9(3) . . . . ?
O13 S10 K6 O11 41.4(3) . . . 7_565 ?
O12 S10 K6 O11 -51.6(5) 7_565 . . 7_565 ?
O12 S10 K6 O11 134.4(6) . . . 7_565 ?
K1 S10 K6 O11 -138.6(3) . . . 7_565 ?
K2 S10 K6 O11 3.0(3) 7_565 . . 7_565 ?
K2 S10 K6 O11 79.8(4) . . . 7_565 ?
O13 S10 K6 O11 -41.4(3) . . . . ?
O12 S10 K6 O11 -134.4(6) 7_565 . . . ?
O12 S10 K6 O11 51.6(5) . . . . ?
K1 S10 K6 O11 138.6(3) . . . . ?
K2 S10 K6 O11 -79.8(4) 7_565 . . . ?
K2 S10 K6 O11 -3.0(3) . . . . ?
O13 S10 K6 O9 -70.1(3) . . . . ?
O12 S10 K6 O9 -163.1(6) 7_565 . . . ?
O12 S10 K6 O9 22.8(5) . . . . ?
K1 S10 K6 O9 109.9(3) . . . . ?
K2 S10 K6 O9 -108.6(3) 7_565 . . . ?
K2 S10 K6 O9 -31.7(3) . . . . ?
O13 S10 K6 O9 70.1(3) . . . 7_565 ?
O12 S10 K6 O9 -22.8(5) 7_565 . . 7_565 ?
O12 S10 K6 O9 163.1(6) . . . 7_565 ?
K1 S10 K6 O9 -109.9(3) . . . 7_565 ?
K2 S10 K6 O9 31.7(3) 7_565 . . 7_565 ?
K2 S10 K6 O9 108.6(3) . . . 7_565 ?
O13 S10 K6 O12 -93.0(5) . . . . ?
O12 S10 K6 O12 174.0(9) 7_565 . . . ?
K1 S10 K6 O12 87.0(5) . . . . ?
K2 S10 K6 O12 -131.4(5) 7_565 . . . ?
K2 S10 K6 O12 -54.5(5) . . . . ?
O13 S10 K6 O12 93.0(5) . . . 7_565 ?
O12 S10 K6 O12 -174.0(9) . . . 7_565 ?
K1 S10 K6 O12 -87.0(5) . . . 7_565 ?
K2 S10 K6 O12 54.5(5) 7_565 . . 7_565 ?
K2 S10 K6 O12 131.4(5) . . . 7_565 ?
O13 S10 K6 S1 -130.35(14) . . . . ?
O12 S10 K6 S1 136.7(5) 7_565 . . . ?
O12 S10 K6 S1 -37.4(5) . . . . ?
K1 S10 K6 S1 49.65(14) . . . . ?
K2 S10 K6 S1 -168.8(2) 7_565 . . . ?
K2 S10 K6 S1 -91.90(18) . . . . ?
O13 S10 K6 S1 130.35(14) . . . 7_565 ?
O12 S10 K6 S1 37.4(5) 7_565 . . 7_565 ?
O12 S10 K6 S1 -136.7(5) . . . 7_565 ?
K1 S10 K6 S1 -49.65(14) . . . 7_565 ?
K2 S10 K6 S1 91.90(18) 7_565 . . 7_565 ?
K2 S10 K6 S1 168.8(2) . . . 7_565 ?
O13 S10 K6 S7 180.000(4) . . . . ?
O12 S10 K6 S7 87.0(5) 7_565 . . . ?
O12 S10 K6 S7 -87.0(5) . . . . ?
K1 S10 K6 S7 0.000(5) . . . . ?
K2 S10 K6 S7 141.55(14) 7_565 . . . ?
K2 S10 K6 S7 -141.55(14) . . . . ?
O13 S10 K6 S9 56.00(19) . . . 7_565 ?
O12 S10 K6 S9 -37.0(5) 7_565 . . 7_565 ?
O12 S10 K6 S9 149.0(6) . . . 7_565 ?
K1 S10 K6 S9 -124.00(19) . . . 7_565 ?
K2 S10 K6 S9 17.6(2) 7_565 . . 7_565 ?
K2 S10 K6 S9 94.4(3) . . . 7_565 ?
O13 S10 K6 S9 -56.00(19) . . . . ?
O12 S10 K6 S9 -149.0(6) 7_565 . . . ?
O12 S10 K6 S9 37.0(5) . . . . ?
K1 S10 K6 S9 124.00(19) . . . . ?
K2 S10 K6 S9 -94.4(3) 7_565 . . . ?
K2 S10 K6 S9 -17.6(2) . . . . ?
S9 O10 K7 O10 -62.0(10) . . . 7_565 ?
Mo6 O10 K7 O10 158.7(6) . . . 7_565 ?
K2 O10 K7 O10 42.6(9) . . . 7_565 ?
S9 O10 K7 O15 -152.3(5) . . . . ?
Mo6 O10 K7 O15 68.4(4) . . . . ?
K2 O10 K7 O15 -47.7(3) . . . . ?
S9 O10 K7 O15 -134.9(5) . . . 7_565 ?
Mo6 O10 K7 O15 85.7(5) . . . 7_565 ?
K2 O10 K7 O15 -30.4(5) . . . 7_565 ?
S9 O10 K7 O11 3.6(4) . . . . ?
Mo6 O10 K7 O11 -135.7(5) . . . . ?
K2 O10 K7 O11 108.2(4) . . . . ?
S9 O10 K7 O11 -16.7(6) . . . 7_565 ?
Mo6 O10 K7 O11 -156.1(4) . . . 7_565 ?
K2 O10 K7 O11 87.8(4) . . . 7_565 ?
S9 O10 K7 S8 42.6(5) . . . . ?
Mo6 O10 K7 S8 -96.8(4) . . . . ?
K2 O10 K7 S8 147.1(3) . . . . ?
S9 O10 K7 S5 166.7(9) . . . 7_565 ?
Mo6 O10 K7 S5 27.4(12) . . . 7_565 ?
K2 O10 K7 S5 -88.7(10) . . . 7_565 ?
S9 O10 K7 S5 139.5(5) . . . . ?
Mo6 O10 K7 S5 0.2(3) . . . . ?
K2 O10 K7 S5 -116.0(3) . . . . ?
S9 O10 K7 S11 -141.9(4) . . . . ?
Mo6 O10 K7 S11 78.7(4) . . . . ?
K2 O10 K7 S11 -37.4(3) . . . . ?
Mo6 O10 K7 S9 -139.4(7) . . . . ?
K2 O10 K7 S9 104.5(5) . . . . ?
S9 O10 K7 S9 -36.2(6) . . . 7_565 ?
Mo6 O10 K7 S9 -175.6(3) . . . 7_565 ?
K2 O10 K7 S9 68.3(5) . . . 7_565 ?
S11 O15 K7 O10 153.8(5) . . . . ?
Mo5 O15 K7 O10 -68.5(4) . . . . ?
K2 O15 K7 O10 48.5(3) . . . . ?
S11 O15 K7 O10 17.5(6) . . . 7_565 ?
Mo5 O15 K7 O10 155.2(4) . . . 7_565 ?
K2 O15 K7 O10 -87.8(4) . . . 7_565 ?
S11 O15 K7 O15 -3.8(5) . . . 7_565 ?
Mo5 O15 K7 O15 133.8(3) . . . 7_565 ?
K2 O15 K7 O15 -109.1(2) . . . 7_565 ?
S11 O15 K7 O11 135.1(5) . . . . ?
Mo5 O15 K7 O11 -87.2(5) . . . . ?
K2 O15 K7 O11 29.9(4) . . . . ?
S11 O15 K7 O11 65.0(7) . . . 7_565 ?
Mo5 O15 K7 O11 -157.3(4) . . . 7_565 ?
K2 O15 K7 O11 -40.3(5) . . . 7_565 ?
S11 O15 K7 S8 -168.5(10) . . . . ?
Mo5 O15 K7 S8 -30.8(13) . . . . ?
K2 O15 K7 S8 86.2(11) . . . . ?
S11 O15 K7 S5 -42.3(5) . . . 7_565 ?
Mo5 O15 K7 S5 95.4(3) . . . 7_565 ?
K2 O15 K7 S5 -147.6(3) . . . 7_565 ?
S11 O15 K7 S5 -138.0(5) . . . . ?
Mo5 O15 K7 S5 -0.3(3) . . . . ?
K2 O15 K7 S5 116.8(3) . . . . ?
Mo5 O15 K7 S11 137.7(7) . . . . ?
K2 O15 K7 S11 -105.3(5) . . . . ?
S11 O15 K7 S9 142.9(4) . . . . ?
Mo5 O15 K7 S9 -79.4(4) . . . . ?
K2 O15 K7 S9 37.6(3) . . . . ?
S11 O15 K7 S9 37.9(6) . . . 7_565 ?
Mo5 O15 K7 S9 175.6(3) . . . 7_565 ?
K2 O15 K7 S9 -67.3(4) . . . 7_565 ?
S9 O11 K7 O10 -3.6(4) . . . . ?
Mo7 O11 K7 O10 132.0(5) . . . . ?
K6 O11 K7 O10 -110.1(4) . . . . ?
S9 O11 K7 O10 137.7(5) . . . 7_565 ?
Mo7 O11 K7 O10 -86.7(5) . . . 7_565 ?
K6 O11 K7 O10 31.2(4) . . . 7_565 ?
S9 O11 K7 O15 19.3(6) . . . . ?
Mo7 O11 K7 O15 154.9(4) . . . . ?
K6 O11 K7 O15 -87.2(4) . . . . ?
S9 O11 K7 O15 66.2(6) . . . 7_565 ?
Mo7 O11 K7 O15 -158.3(4) . . . 7_565 ?
K6 O11 K7 O15 -40.3(5) . . . 7_565 ?
S9 O11 K7 O11 154.6(3) . . . 7_565 ?
Mo7 O11 K7 O11 -69.8(4) . . . 7_565 ?
K6 O11 K7 O11 48.1(3) . . . 7_565 ?
S9 O11 K7 S8 -136.8(5) . . . . ?
Mo7 O11 K7 S8 -1.2(3) . . . . ?
K6 O11 K7 S8 116.7(3) . . . . ?
S9 O11 K7 S5 -166.7(8) . . . 7_565 ?
Mo7 O11 K7 S5 -31.2(11) . . . 7_565 ?
K6 O11 K7 S5 86.7(10) . . . 7_565 ?
S9 O11 K7 S5 -40.8(5) . . . . ?
Mo7 O11 K7 S5 94.8(4) . . . . ?
K6 O11 K7 S5 -147.3(3) . . . . ?
S9 O11 K7 S11 39.7(6) . . . . ?
Mo7 O11 K7 S11 175.2(3) . . . . ?
K6 O11 K7 S11 -66.9(4) . . . . ?
Mo7 O11 K7 S9 135.6(6) . . . . ?
K6 O11 K7 S9 -106.5(5) . . . . ?
S9 O11 K7 S9 144.5(4) . . . 7_565 ?
Mo7 O11 K7 S9 -80.0(4) . . . 7_565 ?
K6 O11 K7 S9 37.9(3) . . . 7_565 ?
Mo7 S8 K7 O10 -31.7(3) . . . . ?
Mo7 S8 K7 O10 -108.9(3) 7_565 . . . ?
Mo7 S8 K7 O10 108.9(3) . . . 7_565 ?
Mo7 S8 K7 O10 31.7(3) 7_565 . . 7_565 ?
Mo7 S8 K7 O15 -65.4(11) . . . . ?
Mo7 S8 K7 O15 -142.6(11) 7_565 . . . ?
Mo7 S8 K7 O15 142.6(11) . . . 7_565 ?
Mo7 S8 K7 O15 65.4(11) 7_565 . . 7_565 ?
Mo7 S8 K7 O11 1.2(2) . . . . ?
Mo7 S8 K7 O11 -76.0(2) 7_565 . . . ?
Mo7 S8 K7 O11 76.0(2) . . . 7_565 ?
Mo7 S8 K7 O11 -1.2(2) 7_565 . . 7_565 ?
Mo7 S8 K7 S5 168.87(19) . . . 7_565 ?
Mo7 S8 K7 S5 91.7(3) 7_565 . . 7_565 ?
Mo7 S8 K7 S5 -91.7(3) . . . . ?
Mo7 S8 K7 S5 -168.87(19) 7_565 . . . ?
Mo7 S8 K7 S11 -141.41(11) . . . . ?
Mo7 S8 K7 S11 141.41(11) 7_565 . . . ?
Mo7 S8 K7 S9 -15.46(18) . . . . ?
Mo7 S8 K7 S9 -92.63(16) 7_565 . . . ?
Mo7 S8 K7 S9 92.63(16) . . . 7_565 ?
Mo7 S8 K7 S9 15.46(18) 7_565 . . 7_565 ?
Mo5 S5 K7 O10 76.8(3) . . . . ?
Mo6 S5 K7 O10 -0.1(3) . . . . ?
Mo5 S5 K7 O10 -68.6(10) . . . 7_565 ?
Mo6 S5 K7 O10 -145.5(10) . . . 7_565 ?
Mo5 S5 K7 O15 0.3(2) . . . . ?
Mo6 S5 K7 O15 -76.6(3) . . . . ?
Mo5 S5 K7 O15 -32.0(3) . . . 7_565 ?
Mo6 S5 K7 O15 -108.9(3) . . . 7_565 ?
Mo5 S5 K7 O11 108.1(3) . . . . ?
Mo6 S5 K7 O11 31.2(3) . . . . ?
Mo5 S5 K7 O11 142.2(9) . . . 7_565 ?
Mo6 S5 K7 O11 65.3(10) . . . 7_565 ?
Mo5 S5 K7 S8 167.9(2) . . . . ?
Mo6 S5 K7 S8 91.0(2) . . . . ?
Mo5 S5 K7 S5 -92.0(3) . . . 7_565 ?
Mo6 S5 K7 S5 -169.0(2) . . . 7_565 ?
Mo5 S5 K7 S11 -15.83(19) . . . . ?
Mo6 S5 K7 S11 -92.75(17) . . . . ?
Mo5 S5 K7 S9 92.32(19) . . . . ?
Mo6 S5 K7 S9 15.4(2) . . . . ?
Mo5 S5 K7 S9 -142(4) . . . 7_565 ?
Mo6 S5 K7 S9 141(4) . . . 7_565 ?
O15 S11 K7 O10 163.5(6) 7_565 . . . ?
O15 S11 K7 O10 -23.6(5) . . . . ?
O14 S11 K7 O10 70.0(3) . . . . ?
K5 S11 K7 O10 -110.0(3) 6_657 . . . ?
K2 S11 K7 O10 31.5(3) . . . . ?
K2 S11 K7 O10 108.4(3) 7_565 . . . ?
O15 S11 K7 O10 23.6(5) 7_565 . . 7_565 ?
O15 S11 K7 O10 -163.5(6) . . . 7_565 ?
O14 S11 K7 O10 -70.0(3) . . . 7_565 ?
K5 S11 K7 O10 110.0(3) 6_657 . . 7_565 ?
K2 S11 K7 O10 -108.4(3) . . . 7_565 ?
K2 S11 K7 O10 -31.5(3) 7_565 . . 7_565 ?
O15 S11 K7 O15 -173.0(9) 7_565 . . . ?
O14 S11 K7 O15 93.5(5) . . . . ?
K5 S11 K7 O15 -86.5(5) 6_657 . . . ?
K2 S11 K7 O15 55.0(5) . . . . ?
K2 S11 K7 O15 132.0(5) 7_565 . . . ?
O15 S11 K7 O15 173.0(9) . . . 7_565 ?
O14 S11 K7 O15 -93.5(5) . . . 7_565 ?
K5 S11 K7 O15 86.5(5) 6_657 . . 7_565 ?
K2 S11 K7 O15 -132.0(5) . . . 7_565 ?
K2 S11 K7 O15 -55.0(5) 7_565 . . 7_565 ?
O15 S11 K7 O11 132.9(6) 7_565 . . . ?
O15 S11 K7 O11 -54.2(5) . . . . ?
O14 S11 K7 O11 39.3(3) . . . . ?
K5 S11 K7 O11 -140.7(3) 6_657 . . . ?
K2 S11 K7 O11 0.9(3) . . . . ?
K2 S11 K7 O11 77.8(4) 7_565 . . . ?
O15 S11 K7 O11 54.2(5) 7_565 . . 7_565 ?
O15 S11 K7 O11 -132.9(6) . . . 7_565 ?
O14 S11 K7 O11 -39.3(3) . . . 7_565 ?
K5 S11 K7 O11 140.7(3) 6_657 . . 7_565 ?
K2 S11 K7 O11 -77.8(4) . . . 7_565 ?
K2 S11 K7 O11 -0.9(3) 7_565 . . 7_565 ?
O15 S11 K7 S8 -86.5(5) 7_565 . . . ?
O15 S11 K7 S8 86.5(5) . . . . ?
O14 S11 K7 S8 180.000(8) . . . . ?
K5 S11 K7 S8 0.000(9) 6_657 . . . ?
K2 S11 K7 S8 141.52(14) . . . . ?
K2 S11 K7 S8 -141.52(14) 7_565 . . . ?
O15 S11 K7 S5 -36.1(4) 7_565 . . 7_565 ?
O15 S11 K7 S5 136.9(5) . . . 7_565 ?
O14 S11 K7 S5 -129.63(15) . . . 7_565 ?
K5 S11 K7 S5 50.37(15) 6_657 . . 7_565 ?
K2 S11 K7 S5 -168.1(2) . . . 7_565 ?
K2 S11 K7 S5 -91.14(18) 7_565 . . 7_565 ?
O15 S11 K7 S5 -136.9(5) 7_565 . . . ?
O15 S11 K7 S5 36.1(4) . . . . ?
O14 S11 K7 S5 129.63(15) . . . . ?
K5 S11 K7 S5 -50.37(15) 6_657 . . . ?
K2 S11 K7 S5 91.14(18) . . . . ?
K2 S11 K7 S5 168.1(2) 7_565 . . . ?
O15 S11 K7 S9 148.5(6) 7_565 . . . ?
O15 S11 K7 S9 -38.5(5) . . . . ?
O14 S11 K7 S9 55.0(2) . . . . ?
K5 S11 K7 S9 -125.0(2) 6_657 . . . ?
K2 S11 K7 S9 16.5(2) . . . . ?
K2 S11 K7 S9 93.5(3) 7_565 . . . ?
O15 S11 K7 S9 38.5(5) 7_565 . . 7_565 ?
O15 S11 K7 S9 -148.5(6) . . . 7_565 ?
O14 S11 K7 S9 -55.0(2) . . . 7_565 ?
K5 S11 K7 S9 125.0(2) 6_657 . . 7_565 ?
K2 S11 K7 S9 -93.5(3) . . . 7_565 ?
K2 S11 K7 S9 -16.5(2) 7_565 . . 7_565 ?
O9 S9 K7 O10 -93.5(6) . . . . ?
O11 S9 K7 O10 173.4(7) . . . . ?
K4 S9 K7 O10 85.1(5) . . . . ?
K6 S9 K7 O10 -133.0(5) . . . . ?
K2 S9 K7 O10 -56.0(5) . . . . ?
O9 S9 K7 O10 42.0(6) . . . 7_565 ?
O11 S9 K7 O10 -51.1(6) . . . 7_565 ?
O10 S9 K7 O10 135.5(8) . . . 7_565 ?
K4 S9 K7 O10 -139.3(4) . . . 7_565 ?
K6 S9 K7 O10 2.6(4) . . . 7_565 ?
K2 S9 K7 O10 79.5(5) . . . 7_565 ?
O9 S9 K7 O15 -68.6(5) . . . . ?
O11 S9 K7 O15 -161.7(5) . . . . ?
O10 S9 K7 O15 24.9(5) . . . . ?
K4 S9 K7 O15 110.0(4) . . . . ?
K6 S9 K7 O15 -108.1(3) . . . . ?
K2 S9 K7 O15 -31.1(3) . . . . ?
O9 S9 K7 O15 -39.0(6) . . . 7_565 ?
O11 S9 K7 O15 -132.1(6) . . . 7_565 ?
O10 S9 K7 O15 54.5(6) . . . 7_565 ?
K4 S9 K7 O15 139.7(4) . . . 7_565 ?
K6 S9 K7 O15 -78.4(4) . . . 7_565 ?
K2 S9 K7 O15 -1.5(4) . . . 7_565 ?
O9 S9 K7 O11 93.1(6) . . . . ?
O10 S9 K7 O11 -173.4(7) . . . . ?
K4 S9 K7 O11 -88.2(5) . . . . ?
K6 S9 K7 O11 53.7(4) . . . . ?
K2 S9 K7 O11 130.6(5) . . . . ?
O9 S9 K7 O11 70.5(5) . . . 7_565 ?
O11 S9 K7 O11 -22.6(3) . . . 7_565 ?
O10 S9 K7 O11 164.1(6) . . . 7_565 ?
K4 S9 K7 O11 -110.8(3) . . . 7_565 ?
K6 S9 K7 O11 31.1(3) . . . 7_565 ?
K2 S9 K7 O11 108.0(3) . . . 7_565 ?
O9 S9 K7 S8 130.1(4) . . . . ?
O11 S9 K7 S8 37.0(4) . . . . ?
O10 S9 K7 S8 -136.4(5) . . . . ?
K4 S9 K7 S8 -51.3(4) . . . . ?
K6 S9 K7 S8 90.6(2) . . . . ?
K2 S9 K7 S8 167.6(2) . . . . ?
O9 S9 K7 S5 -179(100) . . . 7_565 ?
O11 S9 K7 S5 88(4) . . . 7_565 ?
O10 S9 K7 S5 -86(4) . . . 7_565 ?
K4 S9 K7 S5 -1(4) . . . 7_565 ?
K6 S9 K7 S5 141(4) . . . 7_565 ?
K2 S9 K7 S5 -142(4) . . . 7_565 ?
O9 S9 K7 S5 -128.4(4) . . . . ?
O11 S9 K7 S5 138.6(5) . . . . ?
O10 S9 K7 S5 -34.8(4) . . . . ?
K4 S9 K7 S5 50.3(4) . . . . ?
K6 S9 K7 S5 -167.8(3) . . . . ?
K2 S9 K7 S5 -90.8(2) . . . . ?
O9 S9 K7 S11 -54.0(5) . . . . ?
O11 S9 K7 S11 -147.0(5) . . . . ?
O10 S9 K7 S11 39.6(5) . . . . ?
K4 S9 K7 S11 124.7(3) . . . . ?
K6 S9 K7 S11 -93.4(3) . . . . ?
K2 S9 K7 S11 -16.4(2) . . . . ?
O9 S9 K7 S9 56.3(5) . . . 7_565 ?
O11 S9 K7 S9 -36.8(4) . . . 7_565 ?
O10 S9 K7 S9 149.9(5) . . . 7_565 ?
K4 S9 K7 S9 -125.0(3) . . . 7_565 ?
K6 S9 K7 S9 16.9(3) . . . 7_565 ?
K2 S9 K7 S9 93.8(3) . . . 7_565 ?
